data_7116769
loop_
_publ_author_name
'K. Ackermann'
'A. Giannoulis'
'D. B. Cordes'
'A. M. Z. Slawin'
'B. E. Bode'

_publ_section_title
;
 Assessing dimerisation degree and cooperativity in a biomimetic
 small-molecule model by pulsed EPR
;
_journal_name_full Chem.Commun.
_journal_page_first 5257
_journal_paper_doi 10.1039/C4cc08656B
_journal_volume 51
_journal_year 2015
_chemical_formula_moiety 'C21 H21 I N O3'
_chemical_formula_sum 'C21 H21 I N O3'
_chemical_formula_weight 462.31
_space_group_crystal_system triclinic
_space_group_IT_number 2
_space_group_name_Hall '-P 1'
_space_group_name_H-M_alt 'P -1'
_symmetry_space_group_name_Hall '-P 1'
_symmetry_space_group_name_H-M 'P -1'
_atom_sites_solution_hydrogens geom
_atom_sites_solution_primary direct
_atom_sites_solution_secondary difmap
_audit_update_record
;
2014-10-17 deposited with the CCDC.
2015-01-08 downloaded from the CCDC.
;
_cell_angle_alpha 91.604(3)
_cell_angle_beta 91.020(3)
_cell_angle_gamma 101.055(3)
_cell_formula_units_Z 12
_cell_length_a 11.5839(13)
_cell_length_b 15.7615(16)
_cell_length_c 32.762(3)
_cell_measurement_reflns_used 6879
_cell_measurement_temperature 173
_cell_measurement_theta_max 12.70
_cell_measurement_theta_min 0.95
_cell_volume 5866.7(10)
_computing_cell_refinement 'CrystalClear-SM Expert 2.1 b32'
_computing_data_collection 'CrystalClear-SM Expert 2.1 b32 (Rigaku, 2014)'
_computing_data_reduction 'CrystalClear-SM Expert 2.1 b32'
_computing_molecular_graphics 'CrystalStructure 4.1'
_computing_publication_material 'CrystalStructure 4.1 (Rigaku, 2014)'
_computing_structure_refinement 'SHELXL2013 (Sheldrick, 2008)'
_computing_structure_solution 'SIR2011 (Burla, et al., 2012)'
_diffrn_ambient_temperature 173
_diffrn_detector_area_resol_mean 11.628
_diffrn_measured_fraction_theta_full 0.995
_diffrn_measured_fraction_theta_max 0.992
_diffrn_measurement_device_type 'Rigaku XtaLAB P200'
_diffrn_measurement_method \w
_diffrn_radiation_type 'Mo K\a'
_diffrn_radiation_wavelength 0.71075
_diffrn_reflns_av_R_equivalents 0.0397
_diffrn_reflns_Laue_measured_fraction_full 0.995
_diffrn_reflns_Laue_measured_fraction_max 0.992
_diffrn_reflns_limit_h_max 13
_diffrn_reflns_limit_h_min -13
_diffrn_reflns_limit_k_max 18
_diffrn_reflns_limit_k_min -19
_diffrn_reflns_limit_l_max 39
_diffrn_reflns_limit_l_min -38
_diffrn_reflns_number 114568
_diffrn_reflns_point_group_measured_fraction_full 0.995
_diffrn_reflns_point_group_measured_fraction_max 0.992
_diffrn_reflns_theta_full 25.242
_diffrn_reflns_theta_max 25.389
_diffrn_reflns_theta_min 1.244
_diffrn_standards_number 0
_exptl_absorpt_coefficient_mu 1.658
_exptl_absorpt_correction_T_max 0.890
_exptl_absorpt_correction_T_min 0.780
_exptl_absorpt_correction_type none
_exptl_crystal_colour yellow
_exptl_crystal_density_diffrn 1.570
_exptl_crystal_density_method 'not measured'
_exptl_crystal_description prism
_exptl_crystal_F_000 2772.00
_exptl_crystal_recrystallization_method 'Re-crystallisation from solvent: Toluene'
_exptl_crystal_size_max 0.180
_exptl_crystal_size_mid 0.080
_exptl_crystal_size_min 0.070
_refine_diff_density_max 0.89
_refine_diff_density_min -0.84
_refine_ls_extinction_method none
_refine_ls_goodness_of_fit_ref 0.868
_refine_ls_hydrogen_treatment constr
_refine_ls_number_parameters 1478
_refine_ls_number_reflns 21380
_refine_ls_number_restraints 108
_refine_ls_R_factor_all 0.0583
_refine_ls_R_factor_gt 0.0267
_refine_ls_shift/su_max 0.001
_refine_ls_structure_factor_coef Fsqd
_refine_ls_weighting_details 'w = 1/[\s^2^(Fo^2^)+(0.0547P)^2^+2.4315P] where P=(Fo^2^+2Fc^2^)/3'
_refine_ls_weighting_scheme calc
_refine_ls_wR_factor_gt 0.0924
_refine_ls_wR_factor_ref 0.1042
_reflns_number_gt 6712
_reflns_number_total 21380
_reflns_threshold_expression F^2^>2.0\s(F^2^)
_cod_data_source_file c4cc08656b2-2.cif
_cod_data_source_block 1
_cod_database_code 7116769

loop_
_symmetry_equiv_pos_site_id
_space_group_symop_operation_xyz
1 +X,+Y,+Z
2 -X,-Y,-Z

loop_
_atom_site_label
_atom_site_type_symbol
_atom_site_fract_x
_atom_site_fract_y
_atom_site_fract_z
_atom_site_U_iso_or_equiv
_atom_site_adp_type
_atom_site_occupancy
_atom_site_site_symmetry_multiplicity
_atom_site_calc_flag
_atom_site_refinement_flags
I21 I 1.05160(4) 1.17861(3) 0.32414(2) 0.02656(12) Uani 1 2 d .
I51 I 0.61506(4) 0.48805(3) 0.67586(2) 0.02653(12) Uani 1 2 d .
I81 I 0.28178(4) 0.15474(3) 0.67584(2) 0.02656(12) Uani 1 2 d .
I111 I 1.03622(4) 1.41535(3) -0.17973(2) 0.03208(13) Uani 1 2 d .
I141 I 0.70287(4) 1.08201(3) -0.17971(2) 0.03204(13) Uani 1 2 d .
I171 I 1.36949(4) 0.74867(3) -0.17974(2) 0.03196(13) Uani 1 2 d .
O1 O 0.3627(4) 0.8060(3) 0.72874(12) 0.0330(12) Uani 1 2 d .
O10 O 0.4609(4) 0.8848(3) 0.57233(13) 0.0455(14) Uani 1 2 d .
O11 O 0.6547(4) 0.9026(3) 0.58865(12) 0.0296(12) Uani 1 2 d .
O31 O 1.3046(4) 0.8609(3) 0.27101(13) 0.0342(12) Uani 1 2 d .
O40 O 1.2059(5) 0.7817(3) 0.42764(14) 0.0475(15) Uani 1 2 d .
O41 O 1.0120(4) 0.7640(3) 0.41121(11) 0.0300(12) Uani 1 2 d .
O61 O 0.9709(4) 0.5274(3) 0.27120(12) 0.0335(12) Uani 1 2 d .
O70 O 0.8730(5) 0.4486(3) 0.42779(14) 0.0489(15) Uani 1 2 d .
O71 O 0.6786(4) 0.4307(3) 0.41132(12) 0.0315(12) Uani 1 2 d .
O91 O 0.7988(4) 0.8613(3) 0.23190(12) 0.0354(12) Uani 1 2 d .
O100 O 0.8792(7) 0.9539(4) 0.07653(17) 0.098(3) Uani 1 2 d .
O101 O 0.8184(5) 1.0776(3) 0.08995(12) 0.0416(14) Uani 1 2 d .
O121 O 0.4657(4) 0.5278(3) 0.23186(12) 0.0343(12) Uani 1 2 d .
O130 O 0.5455(7) 0.6205(4) 0.07675(17) 0.097(3) Uani 1 2 d .
O131 O 0.4844(5) 0.7443(3) 0.09011(12) 0.0417(14) Uani 1 2 d .
O151 O 1.1320(4) 0.1943(3) 0.23200(12) 0.0343(12) Uani 1 2 d .
O160 O 1.2160(8) 0.2880(5) 0.07685(17) 0.109(3) Uani 1 2 d .
O161 O 1.1520(5) 0.4104(3) 0.08988(12) 0.0427(14) Uani 1 2 d .
N1 N 0.4369(5) 0.8245(3) 0.70050(15) 0.0255(14) Uani 1 2 d .
N31 N 1.2288(5) 0.8422(4) 0.29873(14) 0.0238(13) Uani 1 2 d .
N61 N 0.8966(5) 0.5088(3) 0.29936(15) 0.0254(14) Uani 1 2 d .
N91 N 0.7968(5) 0.9154(4) 0.20371(15) 0.0288(14) Uani 1 2 d .
N121 N 0.4637(5) 0.5818(4) 0.20366(15) 0.0284(14) Uani 1 2 d .
N151 N 1.1301(5) 0.2483(4) 0.20365(15) 0.0275(14) Uani 1 2 d .
C2 C 0.4011(6) 0.8399(4) 0.65813(17) 0.0224(16) Uani 1 2 d .
C3 C 0.5221(6) 0.8565(4) 0.63973(17) 0.0212(16) Uani 1 2 d .
C4 C 0.6067(6) 0.8479(4) 0.66577(18) 0.0238(16) Uani 1 2 d .
C5 C 0.5639(6) 0.8253(4) 0.70755(18) 0.0240(16) Uani 1 2 d .
C6 C 0.3400(6) 0.9171(4) 0.65776(19) 0.0339(19) Uani 1 2 d .
C7 C 0.3204(6) 0.7579(4) 0.6411(2) 0.041(2) Uani 1 2 d .
C8 C 0.6162(6) 0.8950(4) 0.73965(18) 0.0322(18) Uani 1 2 d .
C9 C 0.5824(6) 0.7360(4) 0.71976(19) 0.0347(19) Uani 1 2 d .
C10 C 0.5378(6) 0.8817(4) 0.5970(2) 0.0275(17) Uani 1 2 d .
C10A C 0.8719(17) 1.0710(13) 0.0185(5) 0.029(5) Uiso 0.322(3) 2 d .
C10B C 0.8859(19) 1.1196(14) -0.0163(6) 0.033(5) Uiso 0.322(3) 2 d .
C10C C 0.9144(17) 1.2535(13) 0.0237(5) 0.025(5) Uiso 0.322(3) 2 d .
C10D C 0.8724(18) 1.2041(13) 0.0569(6) 0.028(5) Uiso 0.322(3) 2 d .
C12 C 0.6966(6) 0.9389(4) 0.55203(17) 0.0251(17) Uani 1 2 d .
C13 C 0.6483(6) 1.0008(4) 0.53231(18) 0.0309(18) Uani 1 2 d .
C13A C 0.524(2) 0.7406(14) 0.0174(6) 0.031(5) Uiso 0.322(3) 2 d .
C13B C 0.5707(16) 0.7851(12) -0.0158(5) 0.020(4) Uiso 0.322(3) 2 d .
C13C C 0.5778(19) 0.9193(14) 0.0230(6) 0.032(5) Uiso 0.322(3) 2 d .
C13D C 0.5454(18) 0.8728(13) 0.0576(6) 0.027(5) Uiso 0.322(3) 2 d .
C14 C 0.7040(6) 1.0386(4) 0.49830(18) 0.0286(17) Uani 1 2 d .
C15 C 0.8054(6) 1.0151(4) 0.48379(19) 0.0255(16) Uani 1 2 d .
C16 C 0.8501(6) 0.9514(4) 0.50408(17) 0.0254(16) Uani 1 2 d .
C16A C 1.190(2) 0.4055(14) 0.0178(6) 0.032(5) Uiso 0.322(3) 2 d .
C16B C 1.229(2) 0.4549(15) -0.0171(7) 0.034(6) Uiso 0.322(3) 2 d .
C16C C 1.244(2) 0.5853(15) 0.0220(6) 0.035(6) Uiso 0.322(3) 2 d .
C16D C 1.2116(18) 0.5425(13) 0.0577(6) 0.026(5) Uiso 0.322(3) 2 d .
C17 C 0.7963(6) 0.9144(4) 0.53835(18) 0.0271(17) Uani 1 2 d .
C18 C 0.8650(6) 1.0552(5) 0.44746(18) 0.0250(16) Uani 1 2 d .
C19 C 0.8885(6) 1.1448(4) 0.44292(18) 0.0270(17) Uani 1 2 d .
C20 C 0.9439(6) 1.1809(4) 0.40868(18) 0.0265(16) Uani 1 2 d .
C21 C 0.9782(6) 1.1283(4) 0.37837(18) 0.0242(16) Uani 1 2 d .
C22 C 0.9575(6) 1.0397(4) 0.38292(17) 0.0286(17) Uani 1 2 d .
C23 C 0.9011(6) 1.0042(5) 0.41735(18) 0.0310(18) Uani 1 2 d .
C32 C 1.2654(6) 0.8273(4) 0.34106(18) 0.0248(16) Uani 1 2 d .
C33 C 1.1450(6) 0.8106(4) 0.36094(17) 0.0209(16) Uani 1 2 d .
C34 C 1.0602(6) 0.8186(4) 0.33435(16) 0.0242(16) Uani 1 2 d .
C35 C 1.1028(6) 0.8413(4) 0.29277(17) 0.0234(16) Uani 1 2 d .
C36 C 1.3461(6) 0.9086(4) 0.35965(18) 0.0374(19) Uani 1 2 d .
C37 C 1.3261(6) 0.7496(4) 0.34186(19) 0.0312(17) Uani 1 2 d .
C38 C 1.0847(6) 0.9309(4) 0.27992(19) 0.0322(18) Uani 1 2 d .
C39 C 1.0503(6) 0.7722(4) 0.26040(16) 0.0302(17) Uani 1 2 d .
C40 C 1.1284(7) 0.7852(4) 0.40372(18) 0.0270(17) Uani 1 2 d .
C42 C 0.9704(6) 0.7277(4) 0.44788(18) 0.0258(17) Uani 1 2 d .
C43 C 0.8699(6) 0.7522(4) 0.46164(18) 0.0265(17) Uani 1 2 d .
C44 C 0.8157(6) 0.7152(4) 0.49592(18) 0.0263(17) Uani 1 2 d .
C45 C 0.8611(6) 0.6518(4) 0.51634(18) 0.0265(17) Uani 1 2 d .
C46 C 0.9633(6) 0.6278(4) 0.50146(19) 0.0302(18) Uani 1 2 d .
C47 C 1.0179(6) 0.6656(4) 0.46773(19) 0.0332(19) Uani 1 2 d .
C48 C 0.8012(6) 0.6118(4) 0.55266(18) 0.0253(17) Uani 1 2 d .
C49 C 0.7652(6) 0.6625(4) 0.58289(19) 0.0307(18) Uani 1 2 d .
C50 C 0.7089(6) 0.6273(4) 0.61755(19) 0.0307(18) Uani 1 2 d .
C51 C 0.6897(6) 0.5388(4) 0.62146(17) 0.0223(16) Uani 1 2 d .
C52 C 0.7230(6) 0.4852(4) 0.59134(18) 0.0276(17) Uani 1 2 d .
C53 C 0.7788(6) 0.5221(4) 0.55714(18) 0.0270(17) Uani 1 2 d .
C62 C 0.9323(6) 0.4940(4) 0.34177(17) 0.0219(16) Uani 1 2 d .
C63 C 0.8111(6) 0.4767(4) 0.36034(18) 0.0232(16) Uani 1 2 d .
C64 C 0.7262(6) 0.4850(4) 0.33435(18) 0.0254(17) Uani 1 2 d .
C65 C 0.7691(6) 0.5082(4) 0.29240(18) 0.0239(16) Uani 1 2 d .
C66 C 1.0131(6) 0.5755(4) 0.35899(19) 0.0380(19) Uani 1 2 d .
C67 C 0.9927(6) 0.4163(4) 0.34194(18) 0.0328(18) Uani 1 2 d .
C68 C 0.7498(6) 0.5974(4) 0.28016(18) 0.0319(18) Uani 1 2 d .
C69 C 0.7175(6) 0.4384(4) 0.26048(18) 0.0312(18) Uani 1 2 d .
C70 C 0.7965(6) 0.4518(4) 0.40335(19) 0.0259(17) Uani 1 2 d .
C72 C 0.6374(6) 0.3942(4) 0.44800(17) 0.0258(17) Uani 1 2 d .
C73 C 0.5368(6) 0.4189(4) 0.46150(18) 0.0273(17) Uani 1 2 d .
C74 C 0.4831(6) 0.3815(4) 0.49579(18) 0.0264(17) Uani 1 2 d .
C75 C 0.5280(6) 0.3184(4) 0.51615(17) 0.0236(16) Uani 1 2 d .
C76 C 0.6296(6) 0.2943(4) 0.50185(17) 0.0290(18) Uani 1 2 d .
C77 C 0.6859(6) 0.3323(4) 0.46780(17) 0.0294(18) Uani 1 2 d .
C78 C 0.4682(6) 0.2789(4) 0.55257(17) 0.0230(16) Uani 1 2 d .
C79 C 0.4320(6) 0.3298(4) 0.58342(17) 0.0284(17) Uani 1 2 d .
C80 C 0.3760(6) 0.2943(5) 0.6178(2) 0.0333(18) Uani 1 2 d .
C81 C 0.3564(6) 0.2051(4) 0.62186(17) 0.0236(16) Uani 1 2 d .
C82 C 0.3895(6) 0.1519(4) 0.59117(17) 0.0261(17) Uani 1 2 d .
C83 C 0.4450(6) 0.1889(4) 0.55697(18) 0.0269(17) Uani 1 2 d .
C92 C 0.8318(6) 0.8980(4) 0.16162(18) 0.0280(17) Uani 1 2 d .
C93 C 0.8131(6) 0.9812(4) 0.14258(18) 0.0247(16) Uani 1 2 d .
C94 C 0.7720(6) 1.0333(5) 0.16899(19) 0.0319(18) Uani 1 2 d .
C95 C 0.7578(6) 0.9978(5) 0.21064(18) 0.0276(17) Uani 1 2 d .
C96 C 0.9587(6) 0.8871(5) 0.1618(2) 0.045(2) Uani 1 2 d .
C97 C 0.7476(7) 0.8182(5) 0.1439(2) 0.053(2) Uani 1 2 d .
C98 C 0.8384(6) 1.0550(4) 0.24265(18) 0.0350(19) Uani 1 2 d .
C99 C 0.6299(6) 0.9818(5) 0.2241(2) 0.038(2) Uani 1 2 d .
C100 C 0.8424(7) 1.0002(5) 0.0999(2) 0.039(2) Uani 1 2 d .
C102 C 0.8520(7) 1.1157(5) 0.05262(19) 0.0361(19) Uani 1 2 d .
C103 C 0.9506(10) 1.1075(8) 0.0315(3) 0.059(4) Uani 0.678(3) 2 d .
C104 C 0.9754(11) 1.1501(9) -0.0043(3) 0.060(4) Uani 0.678(3) 2 d .
C105 C 0.9125(7) 1.2076(5) -0.0171(2) 0.037(2) Uani 1 2 d .
C106 C 0.8086(12) 1.2148(7) 0.0031(3) 0.045(3) Uani 0.678(3) 2 d .
C107 C 0.7835(12) 1.1693(7) 0.0388(3) 0.051(4) Uani 0.678(3) 2 d .
C108 C 0.9424(7) 1.2582(5) -0.05443(19) 0.0360(18) Uani 1 2 d .
C109 C 0.8647(8) 1.2586(6) -0.0844(2) 0.086(3) Uani 1 2 d .
C110 C 0.8875(8) 1.3082(7) -0.1192(2) 0.083(3) Uani 1 2 d .
C111 C 0.9982(6) 1.3502(4) -0.12502(18) 0.0293(16) Uani 1 2 d .
C112 C 1.0790(8) 1.3517(7) -0.0949(3) 0.107(4) Uani 1 2 d .
C113 C 1.0512(8) 1.3076(8) -0.0591(3) 0.114(5) Uani 1 2 d .
C122 C 0.4989(6) 0.5649(5) 0.16160(17) 0.0277(17) Uani 1 2 d .
C123 C 0.4798(6) 0.6479(4) 0.14303(19) 0.0271(17) Uani 1 2 d .
C124 C 0.4388(6) 0.7001(5) 0.16881(19) 0.0305(18) Uani 1 2 d .
C125 C 0.4238(6) 0.6650(5) 0.21075(19) 0.0296(18) Uani 1 2 d .
C126 C 0.6260(6) 0.5533(5) 0.1618(2) 0.047(2) Uani 1 2 d .
C127 C 0.4155(8) 0.4850(5) 0.1438(2) 0.055(2) Uani 1 2 d .
C128 C 0.5047(6) 0.7221(4) 0.24220(18) 0.0342(18) Uani 1 2 d .
C129 C 0.2967(6) 0.6485(5) 0.22437(19) 0.0365(19) Uani 1 2 d .
C130 C 0.5095(7) 0.6680(5) 0.10045(18) 0.038(2) Uani 1 2 d .
C132 C 0.5175(7) 0.7834(5) 0.0531(2) 0.0364(19) Uani 1 2 d .
C133 C 0.6147(11) 0.7723(9) 0.0318(4) 0.062(4) Uani 0.678(3) 2 d .
C134 C 0.6447(10) 0.8205(8) -0.0035(3) 0.056(4) Uani 0.678(3) 2 d .
C135 C 0.5789(7) 0.8740(5) -0.0171(2) 0.037(2) Uani 1 2 d .
C136 C 0.4768(12) 0.8819(7) 0.0031(3) 0.047(3) Uani 0.678(3) 2 d .
C137 C 0.4490(12) 0.8368(7) 0.0386(3) 0.051(4) Uani 0.678(3) 2 d .
C138 C 0.6091(7) 0.9245(5) -0.05436(19) 0.0352(18) Uani 1 2 d .
C139 C 0.5306(8) 0.9261(7) -0.0848(2) 0.088(3) Uani 1 2 d .
C140 C 0.5530(8) 0.9758(6) -0.1190(2) 0.078(3) Uani 1 2 d .
C141 C 0.6644(6) 1.0173(5) -0.12501(19) 0.0309(17) Uani 1 2 d .
C142 C 0.7170(8) 0.9726(8) -0.0599(3) 0.119(5) Uani 1 2 d .
C143 C 0.7456(8) 1.0199(7) -0.0945(3) 0.103(4) Uani 1 2 d .
C152 C 1.1651(6) 0.2311(4) 0.16172(19) 0.0277(17) Uani 1 2 d .
C153 C 1.1458(6) 0.3143(4) 0.14242(19) 0.0287(17) Uani 1 2 d .
C154 C 1.1060(6) 0.3667(4) 0.16928(17) 0.0267(17) Uani 1 2 d .
C155 C 1.0915(6) 0.3316(5) 0.21092(18) 0.0278(17) Uani 1 2 d .
C156 C 1.2926(6) 0.2204(5) 0.1622(2) 0.049(2) Uani 1 2 d .
C157 C 1.0831(8) 0.1517(5) 0.1436(2) 0.053(2) Uani 1 2 d .
C158 C 1.1713(6) 0.3884(4) 0.24254(19) 0.0379(19) Uani 1 2 d .
C159 C 0.9632(6) 0.3157(5) 0.2244(2) 0.042(2) Uani 1 2 d .
C160 C 1.1771(6) 0.3325(5) 0.0994(2) 0.040(2) Uani 1 2 d .
C162 C 1.1873(7) 0.4497(5) 0.05292(19) 0.036(2) Uani 1 2 d .
C163 C 1.2826(11) 0.4378(9) 0.0307(4) 0.066(4) Uani 0.678(3) 2 d .
C164 C 1.3118(11) 0.4855(9) -0.0029(3) 0.058(4) Uani 0.678(3) 2 d .
C165 C 1.2456(7) 0.5413(5) -0.0169(2) 0.037(2) Uani 1 2 d .
C166 C 1.1406(12) 0.5484(7) 0.0038(3) 0.049(3) Uani 0.678(3) 2 d .
C167 C 1.1154(13) 0.5023(7) 0.0389(3) 0.057(4) Uani 0.678(3) 2 d .
C168 C 1.2751(7) 0.5897(5) -0.0552(2) 0.0381(18) Uani 1 2 d .
C169 C 1.1857(7) 0.6039(5) -0.0832(2) 0.0558(19) Uani 1 2 d .
C170 C 1.2187(8) 0.6444(6) -0.1188(2) 0.077(3) Uani 1 2 d .
C171 C 1.3311(7) 0.6841(5) -0.1250(2) 0.0322(17) Uani 1 2 d .
C172 C 1.4129(8) 0.6849(7) -0.0953(3) 0.114(4) Uani 1 2 d .
C173 C 1.3827(8) 0.6390(8) -0.0601(3) 0.121(5) Uani 1 2 d .
H4 H 0.68711 0.85531 0.65867 0.0286 Uiso 1 2 calc R
H6A H 0.26773 0.90425 0.67338 0.0407 Uiso 1 2 calc R
H6B H 0.3205 0.92894 0.62952 0.0407 Uiso 1 2 calc R
H6C H 0.39252 0.96784 0.67013 0.0407 Uiso 1 2 calc R
H7A H 0.30005 0.76578 0.61243 0.0488 Uiso 1 2 calc R
H7B H 0.24842 0.74652 0.65693 0.0488 Uiso 1 2 calc R
H7C H 0.36085 0.70893 0.64288 0.0488 Uiso 1 2 calc R
H8A H 0.70035 0.89523 0.74352 0.0386 Uiso 1 2 calc R
H8B H 0.5763 0.88271 0.76555 0.0386 Uiso 1 2 calc R
H8C H 0.60548 0.95164 0.73044 0.0386 Uiso 1 2 calc R
H9A H 0.53583 0.71803 0.7438 0.0417 Uiso 1 2 calc R
H9B H 0.66592 0.73838 0.72622 0.0417 Uiso 1 2 calc R
H9C H 0.55735 0.69424 0.69709 0.0417 Uiso 1 2 calc R
H10A H 0.87603 1.01136 0.0184 0.0346 Uiso 0.322(3) 2 calc R
H10B H 0.87614 1.08883 -0.04189 0.0401 Uiso 0.322(3) 2 calc R
H10C H 0.9432 1.31403 0.02677 0.0305 Uiso 0.322(3) 2 calc R
H10D H 0.85827 1.23126 0.08207 0.0340 Uiso 0.322(3) 2 calc R
H12A H 0.63434 0.50453 0.17885 0.0563 Uiso 1 2 calc R
H12B H 0.67685 0.60611 0.17299 0.0563 Uiso 1 2 calc R
H12C H 0.64888 0.54175 0.13389 0.0563 Uiso 1 2 calc R
H12D H 0.33398 0.49224 0.14701 0.0656 Uiso 1 2 calc R
H12E H 0.42806 0.43379 0.15824 0.0656 Uiso 1 2 calc R
H12F H 0.43099 0.47775 0.11473 0.0656 Uiso 1 2 calc R
H12G H 0.58545 0.73307 0.23239 0.0411 Uiso 1 2 calc R
H12H H 0.50212 0.69267 0.26821 0.0411 Uiso 1 2 calc R
H12I H 0.47827 0.77718 0.24614 0.0411 Uiso 1 2 calc R
H12J H 0.28951 0.61345 0.24877 0.0438 Uiso 1 2 calc R
H12K H 0.24556 0.61757 0.20241 0.0438 Uiso 1 2 calc R
H12L H 0.27317 0.70381 0.2307 0.0438 Uiso 1 2 calc R
H13 H 0.57849 1.01707 0.54185 0.0371 Uiso 1 2 calc R
H13A H 0.49648 0.67983 0.01511 0.0377 Uiso 0.322(3) 2 calc R
H13B H 0.59763 0.75474 -0.03801 0.0246 Uiso 0.322(3) 2 calc R
H13C H 0.59937 0.98054 0.02504 0.0378 Uiso 0.322(3) 2 calc R
H13D H 0.54248 0.90105 0.08342 0.0318 Uiso 0.322(3) 2 calc R
H14 H 0.6719 1.08157 0.48469 0.0343 Uiso 1 2 calc R
H15A H 1.30094 0.17085 0.17865 0.0588 Uiso 1 2 calc R
H15B H 1.34257 0.27288 0.17401 0.0588 Uiso 1 2 calc R
H15C H 1.31659 0.21046 0.13419 0.0588 Uiso 1 2 calc R
H15D H 1.0026 0.16254 0.14216 0.0633 Uiso 1 2 calc R
H15E H 1.08551 0.10216 0.16075 0.0633 Uiso 1 2 calc R
H15F H 1.1082 0.13909 0.11599 0.0633 Uiso 1 2 calc R
H15G H 1.25291 0.39732 0.23357 0.0454 Uiso 1 2 calc R
H15H H 1.16539 0.36006 0.26886 0.0454 Uiso 1 2 calc R
H15I H 1.14699 0.44447 0.24549 0.0454 Uiso 1 2 calc R
H15J H 0.91215 0.28507 0.20235 0.0498 Uiso 1 2 calc R
H15K H 0.94025 0.3713 0.23064 0.0498 Uiso 1 2 calc R
H15L H 0.95517 0.2807 0.2488 0.0498 Uiso 1 2 calc R
H16 H 0.91837 0.93322 0.49425 0.0305 Uiso 1 2 calc R
H16A H 1.16689 0.34428 0.01601 0.0381 Uiso 0.322(3) 2 calc R
H16B H 1.24304 0.42499 -0.04149 0.0407 Uiso 0.322(3) 2 calc R
H16C H 1.26533 0.64659 0.02336 0.0418 Uiso 0.322(3) 2 calc R
H16D H 1.2062 0.57194 0.08309 0.0317 Uiso 0.322(3) 2 calc R
H17 H 0.82863 0.87202 0.55233 0.0325 Uiso 1 2 calc R
H19 H 0.86608 1.18134 0.46364 0.0324 Uiso 1 2 calc R
H20 H 0.95854 1.24185 0.40593 0.0318 Uiso 1 2 calc R
H22 H 0.98181 1.0032 0.36256 0.0343 Uiso 1 2 calc R
H23 H 0.88722 0.94323 0.42015 0.0373 Uiso 1 2 calc R
H34 H 0.97959 0.8106 0.34126 0.0291 Uiso 1 2 calc R
H36A H 1.36591 0.89858 0.38809 0.0449 Uiso 1 2 calc R
H36B H 1.30544 0.95764 0.3587 0.0449 Uiso 1 2 calc R
H36C H 1.41837 0.92146 0.34402 0.0449 Uiso 1 2 calc R
H37A H 1.39569 0.76034 0.32477 0.0374 Uiso 1 2 calc R
H37B H 1.2716 0.69791 0.33134 0.0374 Uiso 1 2 calc R
H37C H 1.35018 0.74059 0.37 0.0374 Uiso 1 2 calc R
H38A H 1.12227 0.9446 0.25373 0.0387 Uiso 1 2 calc R
H38B H 1.1199 0.97452 0.30074 0.0387 Uiso 1 2 calc R
H38C H 1.00026 0.93078 0.2771 0.0387 Uiso 1 2 calc R
H39A H 1.05929 0.71513 0.26966 0.0363 Uiso 1 2 calc R
H39B H 1.0914 0.78408 0.23469 0.0363 Uiso 1 2 calc R
H39C H 0.96656 0.77293 0.25613 0.0363 Uiso 1 2 calc R
H43 H 0.83761 0.79447 0.4476 0.0319 Uiso 1 2 calc R
H44 H 0.7471 0.73317 0.50563 0.0316 Uiso 1 2 calc R
H46 H 0.99538 0.58463 0.51489 0.0362 Uiso 1 2 calc R
H47 H 1.08766 0.64912 0.45816 0.0398 Uiso 1 2 calc R
H49 H 0.7792 0.72341 0.58008 0.0369 Uiso 1 2 calc R
H50 H 0.68436 0.6635 0.638 0.0369 Uiso 1 2 calc R
H52 H 0.70789 0.42429 0.59408 0.0332 Uiso 1 2 calc R
H53 H 0.8022 0.48585 0.53646 0.0324 Uiso 1 2 calc R
H64 H 0.64581 0.47717 0.34147 0.0305 Uiso 1 2 calc R
H66A H 1.034 0.56712 0.38751 0.0456 Uiso 1 2 calc R
H66B H 0.97249 0.62452 0.35757 0.0456 Uiso 1 2 calc R
H66C H 1.08473 0.58735 0.34297 0.0456 Uiso 1 2 calc R
H67A H 1.06481 0.42888 0.32624 0.0394 Uiso 1 2 calc R
H67B H 0.93965 0.36582 0.32957 0.0394 Uiso 1 2 calc R
H67C H 1.01233 0.40424 0.37014 0.0394 Uiso 1 2 calc R
H68A H 0.79863 0.64196 0.29776 0.0383 Uiso 1 2 calc R
H68B H 0.66671 0.60061 0.28324 0.0383 Uiso 1 2 calc R
H68C H 0.77151 0.60665 0.25163 0.0383 Uiso 1 2 calc R
H69A H 0.72724 0.38179 0.27002 0.0375 Uiso 1 2 calc R
H69B H 0.75841 0.45004 0.23472 0.0375 Uiso 1 2 calc R
H69C H 0.63358 0.43856 0.25618 0.0375 Uiso 1 2 calc R
H73 H 0.50441 0.46121 0.44747 0.0327 Uiso 1 2 calc R
H74 H 0.41449 0.39934 0.50554 0.0317 Uiso 1 2 calc R
H76 H 0.66127 0.25118 0.5155 0.0348 Uiso 1 2 calc R
H77 H 0.75594 0.31623 0.45837 0.0352 Uiso 1 2 calc R
H79 H 0.44618 0.39075 0.58084 0.0341 Uiso 1 2 calc R
H80 H 0.35134 0.33034 0.63826 0.0399 Uiso 1 2 calc R
H82 H 0.37423 0.09086 0.59369 0.0313 Uiso 1 2 calc R
H83 H 0.46777 0.15263 0.53617 0.0322 Uiso 1 2 calc R
H94 H 0.75374 1.08743 0.16199 0.0383 Uiso 1 2 calc R
H96A H 0.96748 0.83826 0.17868 0.0539 Uiso 1 2 calc R
H96B H 1.00915 0.93997 0.17299 0.0539 Uiso 1 2 calc R
H96C H 0.9816 0.87586 0.13379 0.0539 Uiso 1 2 calc R
H97A H 0.66749 0.82992 0.1426 0.0635 Uiso 1 2 calc R
H97B H 0.74945 0.76898 0.1613 0.0635 Uiso 1 2 calc R
H97C H 0.77175 0.80469 0.1163 0.0635 Uiso 1 2 calc R
H98A H 0.92007 1.06358 0.23378 0.0420 Uiso 1 2 calc R
H98B H 0.832 1.02668 0.26899 0.0420 Uiso 1 2 calc R
H98C H 0.81446 1.1112 0.24555 0.0420 Uiso 1 2 calc R
H99A H 0.6252 0.95874 0.25166 0.0462 Uiso 1 2 calc R
H99B H 0.58141 0.93999 0.2051 0.0462 Uiso 1 2 calc R
H99C H 0.60108 1.03632 0.22428 0.0462 Uiso 1 2 calc R
H103 H 1.00197 1.07228 0.04167 0.0710 Uiso 0.678(3) 2 calc R
H104 H 1.03851 1.13838 -0.02033 0.0714 Uiso 0.678(3) 2 calc R
H106 H 0.75693 1.24956 -0.00726 0.0540 Uiso 0.678(3) 2 calc R
H107 H 0.71626 1.17628 0.05375 0.0607 Uiso 0.678(3) 2 calc R
H109 H 0.78892 1.22331 -0.08223 0.1036 Uiso 1 2 calc R
H110 H 0.82613 1.31201 -0.13832 0.1001 Uiso 1 2 calc R
H112 H 1.15647 1.38352 -0.09806 0.1287 Uiso 1 2 calc R
H113 H 1.10873 1.31187 -0.03773 0.1372 Uiso 1 2 calc R
H124 H 0.42075 0.75412 0.16154 0.0366 Uiso 1 2 calc R
H133 H 0.66143 0.73262 0.04071 0.0745 Uiso 0.678(3) 2 calc R
H134 H 0.71348 0.81427 -0.01775 0.0669 Uiso 0.678(3) 2 calc R
H136 H 0.4265 0.91772 -0.0073 0.0565 Uiso 0.678(3) 2 calc R
H137 H 0.38066 0.84364 0.05294 0.0615 Uiso 0.678(3) 2 calc R
H139 H 0.45464 0.89098 -0.08267 0.1057 Uiso 1 2 calc R
H140 H 0.4914 0.98062 -0.13783 0.0931 Uiso 1 2 calc R
H142 H 0.77585 0.97395 -0.03924 0.1433 Uiso 1 2 calc R
H143 H 0.82205 1.05417 -0.09685 0.1239 Uiso 1 2 calc R
H154 H 1.08861 0.42108 0.1624 0.0321 Uiso 1 2 calc R
H163 H 1.3279 0.3966 0.03871 0.0793 Uiso 0.678(3) 2 calc R
H164 H 1.38087 0.47953 -0.01703 0.0695 Uiso 0.678(3) 2 calc R
H166 H 1.08935 0.58389 -0.0062 0.0584 Uiso 0.678(3) 2 calc R
H167 H 1.04675 0.50726 0.05347 0.0688 Uiso 0.678(3) 2 calc R
H169 H 1.10486 0.58563 -0.07735 0.0670 Uiso 1 2 calc R
H170 H 1.16105 0.64471 -0.13973 0.0924 Uiso 1 2 calc R
H172 H 1.49064 0.7166 -0.09828 0.1364 Uiso 1 2 calc R
H173 H 1.44006 0.64239 -0.03874 0.1447 Uiso 1 2 calc R

loop_
_atom_site_aniso_label
_atom_site_aniso_U_11
_atom_site_aniso_U_22
_atom_site_aniso_U_33
_atom_site_aniso_U_12
_atom_site_aniso_U_13
_atom_site_aniso_U_23
I21 0.0280(3) 0.0295(3) 0.0222(2) 0.0040(2) 0.0053(2) 0.0087(2)
I51 0.0281(3) 0.0295(3) 0.0220(2) 0.0042(2) 0.0052(2) 0.0087(2)
I81 0.0284(3) 0.0297(3) 0.0216(2) 0.0041(2) 0.0052(2) 0.0089(2)
I111 0.0312(3) 0.0380(3) 0.0290(2) 0.0087(3) 0.0092(2) 0.0155(2)
I141 0.0312(3) 0.0380(3) 0.0288(2) 0.0084(3) 0.0093(2) 0.0158(2)
I171 0.0312(3) 0.0376(3) 0.0289(2) 0.0084(3) 0.0089(2) 0.0156(2)
O1 0.029(3) 0.044(3) 0.028(2) 0.008(3) 0.012(2) 0.014(2)
O10 0.039(3) 0.074(4) 0.020(2) -0.002(3) -0.002(3) 0.019(3)
O11 0.031(3) 0.039(3) 0.022(2) 0.012(3) 0.009(2) 0.014(2)
O31 0.028(3) 0.044(3) 0.032(3) 0.008(3) 0.013(2) 0.012(2)
O40 0.035(3) 0.071(4) 0.031(3) -0.004(3) -0.007(3) 0.019(3)
O41 0.030(3) 0.044(3) 0.017(2) 0.009(3) 0.007(2) 0.012(2)
O61 0.030(3) 0.050(3) 0.023(2) 0.010(3) 0.011(2) 0.014(2)
O70 0.037(3) 0.073(4) 0.032(3) -0.003(3) -0.007(3) 0.022(3)
O71 0.031(3) 0.039(3) 0.026(2) 0.009(3) 0.007(2) 0.013(2)
O91 0.042(3) 0.038(3) 0.030(2) 0.013(3) 0.010(2) 0.018(2)
O100 0.186(8) 0.083(5) 0.048(3) 0.074(6) 0.064(4) 0.036(4)
O101 0.067(4) 0.040(3) 0.018(2) 0.006(3) 0.005(3) 0.015(2)
O121 0.042(3) 0.041(3) 0.023(2) 0.012(3) 0.004(2) 0.014(2)
O130 0.183(8) 0.077(5) 0.052(4) 0.069(5) 0.067(4) 0.037(3)
O131 0.061(4) 0.039(3) 0.024(3) 0.003(3) 0.004(3) 0.015(2)
O151 0.040(3) 0.041(3) 0.025(2) 0.010(3) 0.005(2) 0.018(2)
O160 0.208(9) 0.094(6) 0.057(4) 0.093(6) 0.083(5) 0.044(4)
O161 0.060(4) 0.042(3) 0.025(3) 0.004(3) 0.004(3) 0.013(3)
N1 0.021(3) 0.030(4) 0.025(3) 0.004(3) 0.011(3) 0.006(3)
N31 0.028(3) 0.032(4) 0.013(3) 0.007(3) 0.002(3) 0.007(3)
N61 0.027(3) 0.026(4) 0.025(3) 0.006(3) 0.007(3) 0.009(3)
N91 0.035(4) 0.027(4) 0.026(3) 0.007(3) 0.007(3) 0.010(3)
N121 0.030(4) 0.036(4) 0.020(3) 0.006(3) 0.002(3) 0.009(3)
N151 0.031(4) 0.030(4) 0.022(3) 0.007(3) 0.002(3) 0.007(3)
C2 0.025(4) 0.026(4) 0.015(3) 0.003(3) 0.001(3) 0.004(3)
C3 0.025(4) 0.021(4) 0.017(3) 0.002(3) 0.008(3) 0.007(3)
C4 0.022(4) 0.023(4) 0.027(3) 0.004(3) 0.005(3) 0.006(3)
C5 0.023(4) 0.030(4) 0.021(3) 0.010(3) 0.003(3) 0.006(3)
C6 0.030(4) 0.043(5) 0.033(4) 0.015(4) 0.004(4) 0.010(4)
C7 0.041(5) 0.038(5) 0.037(4) -0.008(4) -0.005(4) 0.004(4)
C8 0.030(4) 0.037(5) 0.028(3) 0.003(4) -0.004(3) 0.002(3)
C9 0.043(5) 0.034(5) 0.030(4) 0.015(4) 0.005(4) 0.013(4)
C10 0.024(4) 0.029(5) 0.030(4) 0.007(4) 0.006(4) 0.001(3)
C12 0.032(4) 0.027(4) 0.016(3) 0.003(4) 0.005(3) 0.004(3)
C13 0.036(5) 0.038(5) 0.021(3) 0.013(4) 0.006(3) 0.006(3)
C14 0.035(5) 0.029(4) 0.024(3) 0.009(4) 0.004(3) 0.009(3)
C15 0.027(4) 0.020(4) 0.027(4) -0.001(3) 0.002(3) 0.002(3)
C16 0.028(4) 0.026(4) 0.022(3) 0.004(3) 0.004(3) 0.002(3)
C17 0.033(4) 0.024(4) 0.025(3) 0.005(4) 0.003(3) 0.005(3)
C18 0.022(4) 0.029(4) 0.024(3) 0.005(3) 0.004(3) 0.002(3)
C19 0.034(4) 0.022(4) 0.026(3) 0.007(3) 0.004(3) -0.000(3)
C20 0.029(4) 0.018(4) 0.033(4) 0.002(3) 0.001(3) 0.007(3)
C21 0.027(4) 0.027(4) 0.019(3) 0.005(3) 0.003(3) 0.005(3)
C22 0.038(4) 0.032(5) 0.015(3) 0.005(4) 0.007(3) -0.004(3)
C23 0.040(5) 0.023(4) 0.029(4) 0.002(4) 0.008(4) 0.004(3)
C32 0.021(4) 0.023(4) 0.030(4) 0.004(3) 0.009(3) 0.006(3)
C33 0.025(4) 0.023(4) 0.016(3) 0.006(3) 0.003(3) 0.001(3)
C34 0.027(4) 0.031(4) 0.017(3) 0.007(3) 0.006(3) 0.003(3)
C35 0.028(4) 0.029(4) 0.016(3) 0.010(3) 0.004(3) 0.005(3)
C36 0.044(5) 0.037(5) 0.025(3) -0.009(4) -0.005(4) 0.008(3)
C37 0.025(4) 0.029(4) 0.042(4) 0.010(3) 0.004(3) 0.011(3)
C38 0.036(5) 0.032(5) 0.033(4) 0.016(4) 0.010(4) 0.008(3)
C39 0.037(4) 0.039(5) 0.015(3) 0.007(4) 0.001(3) 0.003(3)
C40 0.037(5) 0.027(5) 0.017(3) 0.006(4) 0.003(4) 0.008(3)
C42 0.032(4) 0.027(4) 0.018(3) 0.005(4) 0.004(3) 0.002(3)
C43 0.031(4) 0.025(4) 0.025(3) 0.009(4) -0.000(3) 0.005(3)
C44 0.031(4) 0.023(4) 0.025(3) 0.004(3) 0.006(3) 0.006(3)
C45 0.034(4) 0.025(4) 0.020(3) 0.002(4) 0.001(3) 0.001(3)
C46 0.032(4) 0.029(5) 0.031(4) 0.011(4) 0.003(4) 0.008(3)
C47 0.035(5) 0.035(5) 0.033(4) 0.013(4) 0.011(4) 0.010(4)
C48 0.027(4) 0.027(4) 0.023(3) 0.006(4) 0.002(3) 0.005(3)
C49 0.043(5) 0.020(4) 0.028(4) 0.004(4) 0.007(4) 0.004(3)
C50 0.042(5) 0.023(4) 0.025(4) 0.002(4) 0.008(4) 0.004(3)
C51 0.020(4) 0.030(4) 0.016(3) 0.000(3) 0.002(3) 0.009(3)
C52 0.029(4) 0.025(4) 0.029(4) 0.005(3) 0.003(3) 0.006(3)
C53 0.034(4) 0.028(4) 0.021(3) 0.009(4) 0.003(3) -0.000(3)
C62 0.022(4) 0.026(4) 0.017(3) 0.005(3) -0.000(3) 0.007(3)
C63 0.027(4) 0.020(4) 0.023(3) 0.005(3) 0.004(3) 0.007(3)
C64 0.022(4) 0.027(4) 0.028(4) 0.006(3) 0.006(3) 0.009(3)
C65 0.020(4) 0.029(4) 0.024(3) 0.005(3) -0.000(3) 0.009(3)
C66 0.037(5) 0.038(5) 0.034(4) -0.006(4) 0.002(4) 0.005(4)
C67 0.034(5) 0.039(5) 0.030(4) 0.017(4) 0.007(4) 0.010(4)
C68 0.040(5) 0.032(5) 0.028(3) 0.016(4) 0.009(4) 0.013(3)
C69 0.031(4) 0.033(5) 0.029(4) 0.003(4) 0.000(3) 0.002(3)
C70 0.026(4) 0.026(4) 0.026(4) 0.003(3) 0.003(4) 0.005(3)
C72 0.030(4) 0.032(5) 0.015(3) 0.005(4) 0.006(3) 0.003(3)
C73 0.031(4) 0.024(4) 0.027(4) 0.005(4) 0.004(3) 0.009(3)
C74 0.025(4) 0.028(4) 0.027(4) 0.006(3) 0.007(3) 0.002(3)
C75 0.030(4) 0.024(4) 0.015(3) 0.001(3) -0.001(3) 0.005(3)
C76 0.039(5) 0.034(5) 0.016(3) 0.013(4) 0.004(3) 0.007(3)
C77 0.036(5) 0.036(5) 0.020(3) 0.015(4) 0.009(3) 0.006(3)
C78 0.028(4) 0.025(4) 0.015(3) 0.001(3) -0.001(3) 0.004(3)
C79 0.040(5) 0.020(4) 0.023(3) 0.000(4) 0.006(3) 0.000(3)
C80 0.038(5) 0.024(4) 0.035(4) -0.000(4) 0.012(4) 0.003(4)
C81 0.022(4) 0.031(5) 0.016(3) 0.001(3) 0.000(3) 0.007(3)
C82 0.032(4) 0.025(4) 0.021(3) 0.006(3) 0.002(3) 0.004(3)
C83 0.035(4) 0.026(4) 0.020(3) 0.007(4) 0.003(3) 0.001(3)
C92 0.032(4) 0.032(5) 0.019(3) 0.003(4) 0.004(3) 0.005(3)
C93 0.023(4) 0.028(4) 0.021(3) -0.002(3) -0.002(3) 0.008(3)
C94 0.031(5) 0.033(5) 0.030(4) 0.002(4) -0.001(4) 0.010(4)
C95 0.026(4) 0.035(5) 0.021(3) 0.003(4) 0.001(3) 0.007(3)
C96 0.046(5) 0.051(6) 0.045(4) 0.021(5) 0.015(4) 0.020(4)
C97 0.075(7) 0.035(5) 0.040(4) -0.010(5) -0.008(5) 0.000(4)
C98 0.040(5) 0.040(5) 0.026(3) 0.010(4) 0.003(4) 0.000(3)
C99 0.028(5) 0.052(5) 0.037(4) 0.009(4) 0.003(4) 0.015(4)
C100 0.048(5) 0.042(6) 0.025(4) 0.002(4) 0.007(4) 0.009(4)
C102 0.046(5) 0.034(5) 0.023(4) -0.009(4) 0.002(4) 0.012(4)
C103 0.036(7) 0.091(10) 0.039(6) -0.020(7) -0.021(6) 0.033(7)
C104 0.041(8) 0.098(11) 0.047(7) 0.023(8) 0.025(6) 0.048(7)
C105 0.044(5) 0.036(5) 0.025(4) -0.008(4) 0.004(4) 0.010(4)
C106 0.074(10) 0.035(7) 0.028(6) 0.012(7) 0.015(6) 0.013(5)
C107 0.092(11) 0.034(8) 0.024(6) 0.006(7) 0.010(7) 0.008(6)
C108 0.045(4) 0.037(4) 0.021(3) -0.007(3) 0.002(3) 0.003(3)
C109 0.063(5) 0.132(8) 0.029(3) -0.073(5) -0.018(3) 0.040(4)
C110 0.057(5) 0.138(8) 0.029(4) -0.050(5) -0.019(4) 0.044(5)
C111 0.033(4) 0.031(4) 0.024(3) 0.005(3) 0.009(3) 0.011(3)
C112 0.031(5) 0.183(10) 0.093(5) -0.028(5) -0.017(4) 0.104(6)
C113 0.043(5) 0.187(10) 0.094(6) -0.040(5) -0.025(4) 0.107(7)
C122 0.034(4) 0.032(5) 0.017(3) 0.002(4) 0.008(3) 0.006(3)
C123 0.024(4) 0.029(4) 0.026(4) -0.002(3) 0.000(3) 0.009(3)
C124 0.026(4) 0.032(5) 0.034(4) 0.006(4) 0.000(4) 0.013(4)
C125 0.029(4) 0.032(5) 0.031(4) 0.012(4) 0.005(3) 0.007(3)
C126 0.041(5) 0.054(6) 0.050(5) 0.016(4) 0.016(4) 0.027(4)
C127 0.082(7) 0.034(5) 0.037(4) -0.015(5) -0.007(5) -0.001(4)
C128 0.039(5) 0.037(5) 0.026(3) 0.006(4) 0.001(4) 0.000(3)
C129 0.031(5) 0.053(5) 0.029(4) 0.016(4) 0.007(4) 0.009(4)
C130 0.063(6) 0.038(5) 0.014(3) 0.009(4) 0.002(4) 0.002(3)
C132 0.045(5) 0.036(5) 0.024(4) -0.003(4) -0.001(4) 0.006(4)
C133 0.047(9) 0.088(11) 0.052(8) 0.009(8) -0.010(7) 0.050(8)
C134 0.034(7) 0.092(10) 0.030(6) -0.020(7) -0.007(6) 0.021(6)
C135 0.038(5) 0.039(5) 0.029(4) -0.006(4) -0.001(4) 0.010(4)
C136 0.084(10) 0.038(8) 0.019(5) 0.012(7) 0.005(6) 0.013(5)
C137 0.090(11) 0.044(8) 0.028(6) 0.032(8) 0.024(7) 0.004(6)
C138 0.042(4) 0.037(5) 0.021(3) -0.005(3) -0.000(3) 0.008(3)
C139 0.061(5) 0.132(8) 0.039(4) -0.067(5) -0.022(4) 0.044(5)
C140 0.055(5) 0.119(8) 0.034(4) -0.047(5) -0.016(4) 0.034(5)
C141 0.033(4) 0.034(4) 0.026(3) 0.005(3) 0.006(3) 0.016(3)
C142 0.040(5) 0.201(11) 0.099(6) -0.036(5) -0.029(4) 0.120(7)
C143 0.035(5) 0.175(10) 0.085(5) -0.029(5) -0.016(4) 0.102(6)
C152 0.028(4) 0.025(4) 0.028(4) -0.001(3) 0.001(3) 0.010(3)
C153 0.026(4) 0.027(4) 0.030(4) -0.003(4) 0.000(3) 0.008(3)
C154 0.029(4) 0.030(4) 0.020(3) 0.002(4) -0.004(3) 0.008(3)
C155 0.030(4) 0.035(5) 0.020(3) 0.009(4) 0.003(3) 0.011(3)
C156 0.042(5) 0.053(6) 0.058(5) 0.021(5) 0.019(4) 0.021(4)
C157 0.081(7) 0.037(5) 0.032(4) -0.008(5) -0.003(4) 0.005(4)
C158 0.043(5) 0.040(5) 0.030(4) 0.005(4) -0.000(4) 0.002(4)
C159 0.033(5) 0.052(6) 0.040(4) 0.007(4) 0.006(4) 0.020(4)
C160 0.027(4) 0.047(5) 0.049(5) 0.007(4) 0.011(4) 0.030(4)
C162 0.051(6) 0.036(5) 0.019(4) 0.000(4) -0.005(4) 0.012(4)
C163 0.047(9) 0.076(10) 0.078(9) 0.011(8) 0.030(7) 0.046(8)
C164 0.036(8) 0.095(11) 0.048(7) 0.019(8) 0.003(7) 0.042(8)
C165 0.039(5) 0.035(5) 0.031(4) -0.008(4) 0.001(4) 0.011(4)
C166 0.070(10) 0.036(8) 0.039(6) 0.006(7) 0.015(7) 0.010(6)
C167 0.096(11) 0.027(7) 0.048(7) 0.006(7) 0.042(8) 0.010(6)
C168 0.038(4) 0.038(5) 0.041(4) 0.009(3) 0.011(3) 0.022(3)
C169 0.040(4) 0.070(5) 0.057(4) 0.007(3) 0.005(3) 0.021(3)
C170 0.052(5) 0.117(8) 0.042(4) -0.037(4) -0.015(4) 0.037(5)
C171 0.033(4) 0.034(4) 0.029(3) 0.004(3) 0.006(3) 0.010(3)
C172 0.029(5) 0.198(11) 0.099(6) -0.030(5) -0.016(4) 0.116(7)
C173 0.032(4) 0.215(11) 0.101(6) -0.026(5) -0.025(4) 0.128(7)

loop_
_atom_type_symbol
_atom_type_description
_atom_type_scat_dispersion_real
_atom_type_scat_dispersion_imag
_atom_type_scat_source
C C 0.0033 0.0016
;
International Tables for Crystallography
(Vol. C, Tables 4.2.6.8 and 6.1.1.4)
;
H H 0.0000 0.0000
;
International Tables for Crystallography
(Vol. C, Table 6.1.1.4)
;
I I -0.4742 1.8119
;
International Tables for Crystallography
(Vol. C, Tables 4.2.6.8 and 6.1.1.4)
;
N N 0.0061 0.0033
;
International Tables for Crystallography
(Vol. C, Tables 4.2.6.8 and 6.1.1.4)
;
O O 0.0106 0.0060
;
International Tables for Crystallography
(Vol. C, Tables 4.2.6.8 and 6.1.1.4)
;

loop_
_geom_angle_atom_site_label_1
_geom_angle_atom_site_label_2
_geom_angle_atom_site_label_3
_geom_angle
_geom_angle_publ_flag
C10 O11 C12 123.1(5) yes
C40 O41 C42 122.0(5) yes
C70 O71 C72 122.2(5) yes
C100 O101 C102 122.1(6) yes
C130 O131 C132 123.2(6) yes
C160 O161 C162 121.5(6) yes
O1 N1 C2 122.5(5) yes
O1 N1 C5 121.5(5) yes
C2 N1 C5 115.9(5) yes
O31 N31 C32 121.0(5) yes
O31 N31 C35 123.9(5) yes
C32 N31 C35 114.9(5) yes
O61 N61 C62 122.4(5) yes
O61 N61 C65 121.8(5) yes
C62 N61 C65 115.7(5) yes
O91 N91 C92 121.9(6) yes
O91 N91 C95 122.5(5) yes
C92 N91 C95 115.6(5) yes
O121 N121 C122 122.1(6) yes
O121 N121 C125 122.3(5) yes
C122 N121 C125 115.5(5) yes
O151 N151 C152 122.1(6) yes
O151 N151 C155 122.1(5) yes
C152 N151 C155 115.8(5) yes
N1 C2 C3 98.2(5) yes
N1 C2 C6 109.8(5) yes
N1 C2 C7 108.5(5) yes
C3 C2 C6 114.2(5) yes
C3 C2 C7 113.7(5) yes
C6 C2 C7 111.4(6) yes
C2 C3 C4 113.4(5) yes
C2 C3 C10 120.8(6) yes
C4 C3 C10 125.8(6) yes
C3 C4 C5 113.4(6) yes
N1 C5 C4 99.0(5) yes
N1 C5 C8 110.6(6) yes
N1 C5 C9 110.3(5) yes
C4 C5 C8 112.1(5) yes
C4 C5 C9 112.7(6) yes
C8 C5 C9 111.5(5) yes
O10 C10 O11 123.4(6) yes
O10 C10 C3 126.3(6) yes
O11 C10 C3 110.3(6) yes
C10B C10A C102 114.2(17) yes
C10A C10B C105 125.8(17) yes
C10D C10C C105 117.6(16) yes
C10C C10D C102 118.9(17) yes
O11 C12 C13 123.5(6) yes
O11 C12 C17 115.1(6) yes
C13 C12 C17 121.2(6) yes
C12 C13 C14 118.7(7) yes
C13B C13A C132 119.7(18) yes
C13A C13B C135 120.6(16) yes
C13D C13C C135 120.3(18) yes
C13C C13D C132 117.6(17) yes
C13 C14 C15 121.4(7) yes
C14 C15 C16 118.2(6) yes
C14 C15 C18 121.6(6) yes
C16 C15 C18 120.2(6) yes
C15 C16 C17 120.8(7) yes
C16B C16A C162 116.6(18) yes
C16A C16B C165 123.0(19) yes
C16D C16C C165 123.1(19) yes
C16C C16D C162 114.2(17) yes
C12 C17 C16 119.7(6) yes
C15 C18 C19 121.9(6) yes
C15 C18 C23 120.1(6) yes
C19 C18 C23 118.0(6) yes
C18 C19 C20 121.0(6) yes
C19 C20 C21 120.1(6) yes
I21 C21 C20 121.7(5) yes
I21 C21 C22 118.8(5) yes
C20 C21 C22 119.4(6) yes
C21 C22 C23 119.9(6) yes
C18 C23 C22 121.5(6) yes
N31 C32 C33 99.6(5) yes
N31 C32 C36 110.7(5) yes
N31 C32 C37 110.3(5) yes
C33 C32 C36 111.6(5) yes
C33 C32 C37 113.2(5) yes
C36 C32 C37 110.9(5) yes
C32 C33 C34 111.2(5) yes
C32 C33 C40 122.9(6) yes
C34 C33 C40 125.8(6) yes
C33 C34 C35 113.9(6) yes
N31 C35 C34 100.3(5) yes
N31 C35 C38 109.7(5) yes
N31 C35 C39 110.0(6) yes
C34 C35 C38 113.5(6) yes
C34 C35 C39 112.3(5) yes
C38 C35 C39 110.5(5) yes
O40 C40 O41 125.4(6) yes
O40 C40 C33 124.9(7) yes
O41 C40 C33 109.7(6) yes
O41 C42 C43 115.0(6) yes
O41 C42 C47 124.1(6) yes
C43 C42 C47 120.7(6) yes
C42 C43 C44 120.1(6) yes
C43 C44 C45 120.5(7) yes
C44 C45 C46 118.2(6) yes
C44 C45 C48 119.9(6) yes
C46 C45 C48 121.9(6) yes
C45 C46 C47 121.2(7) yes
C42 C47 C46 119.4(7) yes
C45 C48 C49 120.4(6) yes
C45 C48 C53 121.4(6) yes
C49 C48 C53 118.2(6) yes
C48 C49 C50 122.1(6) yes
C49 C50 C51 118.5(6) yes
I51 C51 C50 117.7(5) yes
I51 C51 C52 121.0(5) yes
C50 C51 C52 121.2(6) yes
C51 C52 C53 119.0(6) yes
C48 C53 C52 121.0(6) yes
N61 C62 C63 98.5(5) yes
N61 C62 C66 109.1(5) yes
N61 C62 C67 109.2(5) yes
C63 C62 C66 113.9(5) yes
C63 C62 C67 113.6(5) yes
C66 C62 C67 111.7(5) yes
C62 C63 C64 113.3(5) yes
C62 C63 C70 120.6(6) yes
C64 C63 C70 126.1(6) yes
C63 C64 C65 113.4(6) yes
N61 C65 C64 99.1(5) yes
N61 C65 C68 110.7(5) yes
N61 C65 C69 110.2(5) yes
C64 C65 C68 112.9(6) yes
C64 C65 C69 111.8(5) yes
C68 C65 C69 111.6(5) yes
O70 C70 O71 124.0(6) yes
O70 C70 C63 126.7(6) yes
O71 C70 C63 109.2(5) yes
O71 C72 C73 114.4(6) yes
O71 C72 C77 123.9(6) yes
C73 C72 C77 121.5(6) yes
C72 C73 C74 119.2(6) yes
C73 C74 C75 121.1(6) yes
C74 C75 C76 118.6(6) yes
C74 C75 C78 120.0(6) yes
C76 C75 C78 121.4(6) yes
C75 C76 C77 121.0(7) yes
C72 C77 C76 118.6(7) yes
C75 C78 C79 121.1(6) yes
C75 C78 C83 121.2(6) yes
C79 C78 C83 117.7(5) yes
C78 C79 C80 122.1(6) yes
C79 C80 C81 119.1(6) yes
I81 C81 C80 117.9(5) yes
I81 C81 C82 121.7(5) yes
C80 C81 C82 120.4(6) yes
C81 C82 C83 119.5(6) yes
C78 C83 C82 121.2(6) yes
N91 C92 C93 98.9(5) yes
N91 C92 C96 109.8(5) yes
N91 C92 C97 108.7(5) yes
C93 C92 C96 113.4(5) yes
C93 C92 C97 112.6(6) yes
C96 C92 C97 112.5(6) yes
C92 C93 C94 112.5(6) yes
C92 C93 C100 121.7(6) yes
C94 C93 C100 125.7(7) yes
C93 C94 C95 112.8(6) yes
N91 C95 C94 100.2(5) yes
N91 C95 C98 110.5(6) yes
N91 C95 C99 110.4(5) yes
C94 C95 C98 112.1(5) yes
C94 C95 C99 112.6(6) yes
C98 C95 C99 110.6(5) yes
O100 C100 O101 123.4(7) yes
O100 C100 C93 125.6(8) yes
O101 C100 C93 111.0(6) yes
O101 C102 C10A 124.2(10) yes
O101 C102 C10D 110.5(10) yes
O101 C102 C103 125.8(8) yes
O101 C102 C107 115.1(8) yes
C10A C102 C10D 125.0(13) yes
C103 C102 C107 118.9(9) yes
C102 C103 C104 120.2(12) yes
C103 C104 C105 121.4(11) yes
C10B C105 C10C 115.1(12) yes
C10B C105 C108 124.9(10) yes
C10C C105 C108 120.0(9) yes
C104 C105 C106 118.9(8) yes
C104 C105 C108 122.2(8) yes
C106 C105 C108 118.6(8) yes
C105 C106 C107 118.1(11) yes
C102 C107 C106 121.8(12) yes
C105 C108 C109 121.9(7) yes
C105 C108 C113 121.5(7) yes
C109 C108 C113 116.6(7) yes
C108 C109 C110 123.8(8) yes
C109 C110 C111 118.5(8) yes
I111 C111 C110 118.7(5) yes
I111 C111 C112 122.6(6) yes
C110 C111 C112 118.6(7) yes
C111 C112 C113 121.3(8) yes
C108 C113 C112 120.7(8) yes
N121 C122 C123 98.5(5) yes
N121 C122 C126 109.8(5) yes
N121 C122 C127 108.7(5) yes
C123 C122 C126 114.1(6) yes
C123 C122 C127 113.0(6) yes
C126 C122 C127 111.9(6) yes
C122 C123 C124 113.8(6) yes
C122 C123 C130 121.7(6) yes
C124 C123 C130 124.5(7) yes
C123 C124 C125 112.7(7) yes
N121 C125 C124 99.5(5) yes
N121 C125 C128 110.4(6) yes
N121 C125 C129 110.3(5) yes
C124 C125 C128 111.7(5) yes
C124 C125 C129 113.3(6) yes
C128 C125 C129 111.1(5) yes
O130 C130 O131 123.1(6) yes
O130 C130 C123 124.9(7) yes
O131 C130 C123 111.9(6) yes
O131 C132 C13A 125.0(11) yes
O131 C132 C13D 111.9(10) yes
O131 C132 C133 124.3(9) yes
O131 C132 C137 116.5(8) yes
C13A C132 C13D 123.2(13) yes
C133 C132 C137 119.2(9) yes
C132 C133 C134 119.3(12) yes
C133 C134 C135 121.3(11) yes
C13B C135 C13C 115.3(12) yes
C13B C135 C138 123.7(9) yes
C13C C135 C138 120.0(10) yes
C134 C135 C136 119.6(8) yes
C134 C135 C138 121.7(8) yes
C136 C135 C138 118.6(8) yes
C135 C136 C137 119.2(12) yes
C132 C137 C136 121.3(12) yes
C135 C138 C139 122.2(7) yes
C135 C138 C142 122.6(7) yes
C139 C138 C142 115.2(7) yes
C138 C139 C140 124.2(8) yes
C139 C140 C141 118.5(8) yes
I141 C141 C140 118.8(5) yes
I141 C141 C143 122.3(6) yes
C140 C141 C143 118.7(7) yes
C138 C142 C143 122.9(9) yes
C141 C143 C142 119.8(8) yes
N151 C152 C153 99.1(5) yes
N151 C152 C156 109.4(5) yes
N151 C152 C157 109.6(5) yes
C153 C152 C156 113.6(5) yes
C153 C152 C157 112.4(6) yes
C156 C152 C157 112.0(6) yes
C152 C153 C154 111.9(6) yes
C152 C153 C160 121.0(6) yes
C154 C153 C160 127.0(7) yes
C153 C154 C155 113.6(6) yes
N151 C155 C154 99.6(5) yes
N151 C155 C158 111.1(6) yes
N151 C155 C159 110.3(5) yes
C154 C155 C158 112.1(5) yes
C154 C155 C159 112.6(6) yes
C158 C155 C159 110.6(5) yes
O160 C160 O161 124.3(7) yes
O160 C160 C153 126.5(8) yes
O161 C160 C153 109.2(6) yes
O161 C162 C16A 123.4(11) yes
O161 C162 C16D 111.2(9) yes
O161 C162 C163 126.1(9) yes
O161 C162 C167 114.1(8) yes
C16A C162 C16D 125.2(13) yes
C163 C162 C167 119.8(9) yes
C162 C163 C164 119.6(13) yes
C163 C164 C165 122.2(12) yes
C16B C165 C16C 117.1(14) yes
C16B C165 C168 121.0(11) yes
C16C C165 C168 121.8(11) yes
C164 C165 C166 118.6(8) yes
C164 C165 C168 121.6(8) yes
C166 C165 C168 119.6(8) yes
C165 C166 C167 118.1(11) yes
C162 C167 C166 121.2(12) yes
C165 C168 C169 121.5(7) yes
C165 C168 C173 121.2(7) yes
C169 C168 C173 115.5(7) yes
C168 C169 C170 118.6(7) yes
C169 C170 C171 122.0(8) yes
I171 C171 C170 118.4(6) yes
I171 C171 C172 122.1(6) yes
C170 C171 C172 119.3(7) yes
C171 C172 C173 119.4(8) yes
C168 C173 C172 122.6(9) yes
C3 C4 H4 123.314 no
C5 C4 H4 123.296 no
C2 C6 H6A 109.473 no
C2 C6 H6B 109.467 no
C2 C6 H6C 109.478 no
H6A C6 H6B 109.466 no
H6A C6 H6C 109.482 no
H6B C6 H6C 109.461 no
C2 C7 H7A 109.468 no
C2 C7 H7B 109.459 no
C2 C7 H7C 109.467 no
H7A C7 H7B 109.485 no
H7A C7 H7C 109.480 no
H7B C7 H7C 109.468 no
C5 C8 H8A 109.456 no
C5 C8 H8B 109.468 no
C5 C8 H8C 109.467 no
H8A C8 H8B 109.492 no
H8A C8 H8C 109.469 no
H8B C8 H8C 109.475 no
C5 C9 H9A 109.474 no
C5 C9 H9B 109.469 no
C5 C9 H9C 109.464 no
H9A C9 H9B 109.476 no
H9A C9 H9C 109.479 no
H9B C9 H9C 109.466 no
C10B C10A H10A 122.896 no
C102 C10A H10A 122.857 no
C10A C10B H10B 117.096 no
C105 C10B H10B 117.112 no
C10D C10C H10C 121.215 no
C105 C10C H10C 121.207 no
C10C C10D H10D 120.545 no
C102 C10D H10D 120.536 no
C12 C13 H13 120.640 no
C14 C13 H13 120.659 no
C13B C13A H13A 120.147 no
C132 C13A H13A 120.141 no
C13A C13B H13B 119.701 no
C135 C13B H13B 119.708 no
C13D C13C H13C 119.850 no
C135 C13C H13C 119.860 no
C13C C13D H13D 121.207 no
C132 C13D H13D 121.222 no
C13 C14 H14 119.316 no
C15 C14 H14 119.309 no
C15 C16 H16 119.599 no
C17 C16 H16 119.574 no
C16B C16A H16A 121.704 no
C162 C16A H16A 121.682 no
C16A C16B H16B 118.512 no
C165 C16B H16B 118.538 no
C16D C16C H16C 118.433 no
C165 C16C H16C 118.465 no
C16C C16D H16D 122.910 no
C162 C16D H16D 122.930 no
C12 C17 H17 120.128 no
C16 C17 H17 120.126 no
C18 C19 H19 119.512 no
C20 C19 H19 119.528 no
C19 C20 H20 119.929 no
C21 C20 H20 119.934 no
C21 C22 H22 120.057 no
C23 C22 H22 120.041 no
C18 C23 H23 119.222 no
C22 C23 H23 119.232 no
C33 C34 H34 123.081 no
C35 C34 H34 123.041 no
C32 C36 H36A 109.472 no
C32 C36 H36B 109.478 no
C32 C36 H36C 109.484 no
H36A C36 H36B 109.456 no
H36A C36 H36C 109.460 no
H36B C36 H36C 109.478 no
C32 C37 H37A 109.470 no
C32 C37 H37B 109.479 no
C32 C37 H37C 109.461 no
H37A C37 H37B 109.481 no
H37A C37 H37C 109.463 no
H37B C37 H37C 109.473 no
C35 C38 H38A 109.472 no
C35 C38 H38B 109.465 no
C35 C38 H38C 109.474 no
H38A C38 H38B 109.468 no
H38A C38 H38C 109.477 no
H38B C38 H38C 109.470 no
C35 C39 H39A 109.456 no
C35 C39 H39B 109.476 no
C35 C39 H39C 109.465 no
H39A C39 H39B 109.483 no
H39A C39 H39C 109.469 no
H39B C39 H39C 109.478 no
C42 C43 H43 119.952 no
C44 C43 H43 119.981 no
C43 C44 H44 119.765 no
C45 C44 H44 119.769 no
C45 C46 H46 119.404 no
C47 C46 H46 119.397 no
C42 C47 H47 120.302 no
C46 C47 H47 120.292 no
C48 C49 H49 118.956 no
C50 C49 H49 118.941 no
C49 C50 H50 120.760 no
C51 C50 H50 120.763 no
C51 C52 H52 120.487 no
C53 C52 H52 120.489 no
C48 C53 H53 119.487 no
C52 C53 H53 119.488 no
C63 C64 H64 123.304 no
C65 C64 H64 123.340 no
C62 C66 H66A 109.464 no
C62 C66 H66B 109.481 no
C62 C66 H66C 109.476 no
H66A C66 H66B 109.455 no
H66A C66 H66C 109.471 no
H66B C66 H66C 109.480 no
C62 C67 H67A 109.485 no
C62 C67 H67B 109.467 no
C62 C67 H67C 109.454 no
H67A C67 H67B 109.482 no
H67A C67 H67C 109.463 no
H67B C67 H67C 109.477 no
C65 C68 H68A 109.463 no
C65 C68 H68B 109.467 no
C65 C68 H68C 109.470 no
H68A C68 H68B 109.476 no
H68A C68 H68C 109.473 no
H68B C68 H68C 109.477 no
C65 C69 H69A 109.470 no
C65 C69 H69B 109.480 no
C65 C69 H69C 109.470 no
H69A C69 H69B 109.462 no
H69A C69 H69C 109.463 no
H69B C69 H69C 109.483 no
C72 C73 H73 120.380 no
C74 C73 H73 120.381 no
C73 C74 H74 119.448 no
C75 C74 H74 119.464 no
C75 C76 H76 119.493 no
C77 C76 H76 119.480 no
C72 C77 H77 120.720 no
C76 C77 H77 120.722 no
C78 C79 H79 118.931 no
C80 C79 H79 118.971 no
C79 C80 H80 120.469 no
C81 C80 H80 120.465 no
C81 C82 H82 120.260 no
C83 C82 H82 120.272 no
C78 C83 H83 119.405 no
C82 C83 H83 119.394 no
C93 C94 H94 123.578 no
C95 C94 H94 123.607 no
C92 C96 H96A 109.464 no
C92 C96 H96B 109.469 no
C92 C96 H96C 109.478 no
H96A C96 H96B 109.457 no
H96A C96 H96C 109.474 no
H96B C96 H96C 109.485 no
C92 C97 H97A 109.471 no
C92 C97 H97B 109.471 no
C92 C97 H97C 109.474 no
H97A C97 H97B 109.470 no
H97A C97 H97C 109.467 no
H97B C97 H97C 109.475 no
C95 C98 H98A 109.475 no
C95 C98 H98B 109.476 no
C95 C98 H98C 109.477 no
H98A C98 H98B 109.475 no
H98A C98 H98C 109.478 no
H98B C98 H98C 109.446 no
C95 C99 H99A 109.470 no
C95 C99 H99B 109.474 no
C95 C99 H99C 109.465 no
H99A C99 H99B 109.469 no
H99A C99 H99C 109.474 no
H99B C99 H99C 109.476 no
C102 C103 H103 119.900 no
C104 C103 H103 119.890 no
C103 C104 H104 119.324 no
C105 C104 H104 119.297 no
C105 C106 H106 120.974 no
C107 C106 H106 120.972 no
C102 C107 H107 119.083 no
C106 C107 H107 119.109 no
C108 C109 H109 118.081 no
C110 C109 H109 118.077 no
C109 C110 H110 120.755 no
C111 C110 H110 120.754 no
C111 C112 H112 119.362 no
C113 C112 H112 119.363 no
C108 C113 H113 119.672 no
C112 C113 H113 119.666 no
C123 C124 H124 123.683 no
C125 C124 H124 123.657 no
C122 C126 H12A 109.475 no
C122 C126 H12B 109.466 no
C122 C126 H12C 109.476 no
H12A C126 H12B 109.449 no
H12A C126 H12C 109.480 no
H12B C126 H12C 109.482 no
C122 C127 H12D 109.476 no
C122 C127 H12E 109.472 no
C122 C127 H12F 109.473 no
H12D C127 H12E 109.466 no
H12D C127 H12F 109.466 no
H12E C127 H12F 109.474 no
C125 C128 H12G 109.471 no
C125 C128 H12H 109.466 no
C125 C128 H12I 109.463 no
H12G C128 H12H 109.479 no
H12G C128 H12I 109.466 no
H12H C128 H12I 109.482 no
C125 C129 H12J 109.461 no
C125 C129 H12K 109.476 no
C125 C129 H12L 109.466 no
H12J C129 H12K 109.471 no
H12J C129 H12L 109.477 no
H12K C129 H12L 109.478 no
C132 C133 H133 120.372 no
C134 C133 H133 120.343 no
C133 C134 H134 119.357 no
C135 C134 H134 119.347 no
C135 C136 H136 120.393 no
C137 C136 H136 120.367 no
C132 C137 H137 119.365 no
C136 C137 H137 119.372 no
C138 C139 H139 117.872 no
C140 C139 H139 117.910 no
C139 C140 H140 120.764 no
C141 C140 H140 120.759 no
C138 C142 H142 118.572 no
C143 C142 H142 118.551 no
C141 C143 H143 120.104 no
C142 C143 H143 120.082 no
C153 C154 H154 123.205 no
C155 C154 H154 123.218 no
C152 C156 H15A 109.467 no
C152 C156 H15B 109.479 no
C152 C156 H15C 109.479 no
H15A C156 H15B 109.453 no
H15A C156 H15C 109.473 no
H15B C156 H15C 109.477 no
C152 C157 H15D 109.483 no
C152 C157 H15E 109.482 no
C152 C157 H15F 109.470 no
H15D C157 H15E 109.484 no
H15D C157 H15F 109.453 no
H15E C157 H15F 109.455 no
C155 C158 H15G 109.465 no
C155 C158 H15H 109.476 no
C155 C158 H15I 109.458 no
H15G C158 H15H 109.476 no
H15G C158 H15I 109.462 no
H15H C158 H15I 109.490 no
C155 C159 H15J 109.477 no
C155 C159 H15K 109.477 no
C155 C159 H15L 109.469 no
H15J C159 H15K 109.484 no
H15J C159 H15L 109.457 no
H15K C159 H15L 109.464 no
C162 C163 H163 120.197 no
C164 C163 H163 120.164 no
C163 C164 H164 118.922 no
C165 C164 H164 118.907 no
C165 C166 H166 120.928 no
C167 C166 H166 120.960 no
C162 C167 H167 119.381 no
C166 C167 H167 119.372 no
C168 C169 H169 120.700 no
C170 C169 H169 120.696 no
C169 C170 H170 119.026 no
C171 C170 H170 118.984 no
C171 C172 H172 120.311 no
C173 C172 H172 120.308 no
C168 C173 H173 118.689 no
C172 C173 H173 118.704 no

loop_
_geom_bond_atom_site_label_1
_geom_bond_atom_site_label_2
_geom_bond_distance
_geom_bond_publ_flag
I21 C21 2.094(6) yes
I51 C51 2.106(6) yes
I81 C81 2.092(6) yes
I111 C111 2.102(6) yes
I141 C141 2.100(6) yes
I171 C171 2.100(7) yes
O1 N1 1.276(7) yes
O10 C10 1.200(8) yes
O11 C10 1.365(8) yes
O11 C12 1.398(7) yes
O31 N31 1.275(7) yes
O40 C40 1.191(9) yes
O41 C40 1.354(9) yes
O41 C42 1.398(7) yes
O61 N61 1.275(7) yes
O70 C70 1.193(9) yes
O71 C70 1.373(8) yes
O71 C72 1.399(7) yes
O91 N91 1.277(7) yes
O100 C100 1.185(11) yes
O101 C100 1.350(10) yes
O101 C102 1.406(8) yes
O121 N121 1.276(7) yes
O130 C130 1.198(10) yes
O131 C130 1.342(10) yes
O131 C132 1.401(8) yes
O151 N151 1.280(7) yes
O160 C160 1.161(11) yes
O161 C160 1.360(10) yes
O161 C162 1.407(8) yes
N1 C2 1.481(8) yes
N1 C5 1.483(9) yes
N31 C32 1.481(8) yes
N31 C35 1.467(9) yes
N61 C62 1.480(8) yes
N61 C65 1.488(9) yes
N91 C92 1.477(8) yes
N91 C95 1.469(10) yes
N121 C122 1.476(8) yes
N121 C125 1.486(10) yes
N151 C152 1.472(8) yes
N151 C155 1.480(10) yes
C2 C3 1.514(9) yes
C2 C6 1.521(10) yes
C2 C7 1.527(9) yes
C3 C4 1.317(9) yes
C3 C10 1.471(9) yes
C4 C5 1.493(8) yes
C5 C8 1.528(8) yes
C5 C9 1.527(10) yes
C10A C10B 1.39(3) yes
C10A C102 1.35(2) yes
C10B C105 1.36(2) yes
C10C C10D 1.40(3) yes
C10C C105 1.499(19) yes
C10D C102 1.37(2) yes
C12 C13 1.383(10) yes
C12 C17 1.366(10) yes
C13 C14 1.389(9) yes
C13A C13B 1.37(3) yes
C13A C132 1.35(2) yes
C13B C135 1.39(2) yes
C13C C13D 1.39(3) yes
C13C C135 1.48(2) yes
C13D C132 1.39(2) yes
C14 C15 1.386(10) yes
C15 C16 1.393(10) yes
C15 C18 1.482(9) yes
C16 C17 1.382(8) yes
C16A C16B 1.43(3) yes
C16A C162 1.33(2) yes
C16B C165 1.34(2) yes
C16C C16D 1.39(3) yes
C16C C165 1.44(2) yes
C16D C162 1.44(2) yes
C18 C19 1.399(10) yes
C18 C23 1.376(10) yes
C19 C20 1.384(9) yes
C20 C21 1.387(9) yes
C21 C22 1.384(10) yes
C22 C23 1.391(9) yes
C32 C33 1.529(9) yes
C32 C36 1.538(8) yes
C32 C37 1.525(10) yes
C33 C34 1.328(9) yes
C33 C40 1.474(8) yes
C34 C35 1.487(8) yes
C35 C38 1.536(10) yes
C35 C39 1.530(8) yes
C42 C43 1.374(10) yes
C42 C47 1.384(10) yes
C43 C44 1.384(9) yes
C44 C45 1.397(10) yes
C45 C46 1.401(10) yes
C45 C48 1.483(9) yes
C46 C47 1.376(9) yes
C48 C49 1.375(10) yes
C48 C53 1.400(10) yes
C49 C50 1.394(9) yes
C50 C51 1.381(10) yes
C51 C52 1.388(9) yes
C52 C53 1.389(9) yes
C62 C63 1.520(9) yes
C62 C66 1.525(9) yes
C62 C67 1.522(10) yes
C63 C64 1.317(9) yes
C63 C70 1.477(9) yes
C64 C65 1.501(8) yes
C65 C68 1.528(10) yes
C65 C69 1.524(8) yes
C72 C73 1.374(10) yes
C72 C77 1.386(10) yes
C73 C74 1.385(9) yes
C74 C75 1.388(10) yes
C75 C76 1.390(10) yes
C75 C78 1.482(8) yes
C76 C77 1.394(8) yes
C78 C79 1.392(9) yes
C78 C83 1.404(9) yes
C79 C80 1.387(9) yes
C80 C81 1.391(10) yes
C81 C82 1.397(9) yes
C82 C83 1.388(8) yes
C92 C93 1.518(10) yes
C92 C96 1.512(11) yes
C92 C97 1.530(9) yes
C93 C94 1.333(10) yes
C93 C100 1.469(9) yes
C94 C95 1.489(9) yes
C95 C98 1.541(8) yes
C95 C99 1.530(10) yes
C102 C103 1.371(15) yes
C102 C107 1.346(16) yes
C103 C104 1.376(16) yes
C104 C105 1.340(17) yes
C105 C106 1.406(15) yes
C105 C108 1.487(9) yes
C106 C107 1.395(14) yes
C108 C109 1.322(11) yes
C108 C113 1.362(12) yes
C109 C110 1.400(11) yes
C110 C111 1.345(11) yes
C111 C112 1.345(11) yes
C112 C113 1.390(14) yes
C122 C123 1.511(10) yes
C122 C126 1.517(11) yes
C122 C127 1.527(9) yes
C123 C124 1.319(10) yes
C123 C130 1.471(9) yes
C124 C125 1.496(9) yes
C125 C128 1.530(9) yes
C125 C129 1.523(10) yes
C132 C133 1.373(16) yes
C132 C137 1.352(16) yes
C133 C134 1.414(16) yes
C134 C135 1.322(16) yes
C135 C136 1.389(16) yes
C135 C138 1.486(10) yes
C136 C137 1.392(14) yes
C138 C139 1.341(11) yes
C138 C142 1.349(12) yes
C139 C140 1.386(12) yes
C140 C141 1.350(11) yes
C141 C143 1.354(11) yes
C142 C143 1.384(14) yes
C152 C153 1.523(10) yes
C152 C156 1.519(11) yes
C152 C157 1.519(9) yes
C153 C154 1.337(10) yes
C153 C160 1.482(10) yes
C154 C155 1.486(8) yes
C155 C158 1.525(9) yes
C155 C159 1.535(10) yes
C162 C163 1.372(16) yes
C162 C167 1.367(16) yes
C163 C164 1.362(17) yes
C164 C165 1.357(17) yes
C165 C166 1.425(15) yes
C165 C168 1.497(10) yes
C166 C167 1.382(15) yes
C168 C169 1.425(11) yes
C168 C173 1.352(12) yes
C169 C170 1.370(11) yes
C170 C171 1.353(11) yes
C171 C172 1.344(12) yes
C172 C173 1.392(14) yes
C4 H4 0.950 no
C6 H6A 0.980 no
C6 H6B 0.980 no
C6 H6C 0.980 no
C7 H7A 0.980 no
C7 H7B 0.980 no
C7 H7C 0.980 no
C8 H8A 0.980 no
C8 H8B 0.980 no
C8 H8C 0.980 no
C9 H9A 0.980 no
C9 H9B 0.980 no
C9 H9C 0.980 no
C10A H10A 0.950 no
C10B H10B 0.950 no
C10C H10C 0.950 no
C10D H10D 0.950 no
C13 H13 0.950 no
C13A H13A 0.950 no
C13B H13B 0.950 no
C13C H13C 0.950 no
C13D H13D 0.950 no
C14 H14 0.950 no
C16 H16 0.950 no
C16A H16A 0.950 no
C16B H16B 0.950 no
C16C H16C 0.950 no
C16D H16D 0.950 no
C17 H17 0.950 no
C19 H19 0.950 no
C20 H20 0.950 no
C22 H22 0.950 no
C23 H23 0.950 no
C34 H34 0.950 no
C36 H36A 0.980 no
C36 H36B 0.980 no
C36 H36C 0.980 no
C37 H37A 0.980 no
C37 H37B 0.980 no
C37 H37C 0.980 no
C38 H38A 0.980 no
C38 H38B 0.980 no
C38 H38C 0.980 no
C39 H39A 0.980 no
C39 H39B 0.980 no
C39 H39C 0.980 no
C43 H43 0.950 no
C44 H44 0.950 no
C46 H46 0.950 no
C47 H47 0.950 no
C49 H49 0.950 no
C50 H50 0.950 no
C52 H52 0.950 no
C53 H53 0.950 no
C64 H64 0.950 no
C66 H66A 0.980 no
C66 H66B 0.980 no
C66 H66C 0.980 no
C67 H67A 0.980 no
C67 H67B 0.980 no
C67 H67C 0.980 no
C68 H68A 0.980 no
C68 H68B 0.980 no
C68 H68C 0.980 no
C69 H69A 0.980 no
C69 H69B 0.980 no
C69 H69C 0.980 no
C73 H73 0.950 no
C74 H74 0.950 no
C76 H76 0.950 no
C77 H77 0.950 no
C79 H79 0.950 no
C80 H80 0.950 no
C82 H82 0.950 no
C83 H83 0.950 no
C94 H94 0.950 no
C96 H96A 0.980 no
C96 H96B 0.980 no
C96 H96C 0.980 no
C97 H97A 0.980 no
C97 H97B 0.980 no
C97 H97C 0.980 no
C98 H98A 0.980 no
C98 H98B 0.980 no
C98 H98C 0.980 no
C99 H99A 0.980 no
C99 H99B 0.980 no
C99 H99C 0.980 no
C103 H103 0.950 no
C104 H104 0.950 no
C106 H106 0.950 no
C107 H107 0.950 no
C109 H109 0.950 no
C110 H110 0.950 no
C112 H112 0.950 no
C113 H113 0.950 no
C124 H124 0.950 no
C126 H12A 0.980 no
C126 H12B 0.980 no
C126 H12C 0.980 no
C127 H12D 0.980 no
C127 H12E 0.980 no
C127 H12F 0.980 no
C128 H12G 0.980 no
C128 H12H 0.980 no
C128 H12I 0.980 no
C129 H12J 0.980 no
C129 H12K 0.980 no
C129 H12L 0.980 no
C133 H133 0.950 no
C134 H134 0.950 no
C136 H136 0.950 no
C137 H137 0.950 no
C139 H139 0.950 no
C140 H140 0.950 no
C142 H142 0.950 no
C143 H143 0.950 no
C154 H154 0.950 no
C156 H15A 0.980 no
C156 H15B 0.980 no
C156 H15C 0.980 no
C157 H15D 0.980 no
C157 H15E 0.980 no
C157 H15F 0.980 no
C158 H15G 0.980 no
C158 H15H 0.980 no
C158 H15I 0.980 no
C159 H15J 0.980 no
C159 H15K 0.980 no
C159 H15L 0.980 no
C163 H163 0.950 no
C164 H164 0.950 no
C166 H166 0.950 no
C167 H167 0.950 no
C169 H169 0.950 no
C170 H170 0.950 no
C172 H172 0.950 no
C173 H173 0.950 no

loop_
_geom_contact_atom_site_label_1
_geom_contact_atom_site_label_2
_geom_contact_distance
_geom_contact_publ_flag
_geom_contact_site_symmetry_2
O1 C3 3.508(7) no .
O1 C4 3.500(8) no .
O1 C6 2.988(8) no .
O1 C7 2.958(8) no .
O1 C8 3.013(8) no .
O1 C9 2.978(9) no .
O10 C2 2.979(7) no .
O10 C4 3.585(8) no .
O10 C6 3.223(8) no .
O10 C7 3.294(8) no .
O10 C12 2.798(8) no .
O10 C13 2.914(8) no .
O11 C4 2.725(7) no .
O31 C33 3.534(7) no .
O31 C34 3.511(8) no .
O31 C36 2.987(7) no .
O31 C37 2.984(8) no .
O31 C38 2.980(9) no .
O31 C39 3.018(8) no .
O40 C32 3.005(8) no .
O40 C34 3.581(8) no .
O40 C36 3.276(8) no .
O40 C37 3.229(8) no .
O40 C42 2.794(8) no .
O40 C47 2.919(8) no .
O41 C34 2.717(7) no .
O61 C63 3.514(7) no .
O61 C64 3.510(8) no .
O61 C66 2.962(7) no .
O61 C67 2.979(8) no .
O61 C68 2.993(9) no .
O61 C69 3.011(8) no .
O70 C62 2.987(7) no .
O70 C64 3.589(8) no .
O70 C66 3.295(8) no .
O70 C67 3.228(8) no .
O70 C72 2.797(8) no .
O70 C77 2.913(8) no .
O71 C64 2.718(7) no .
O91 C93 3.517(8) no .
O91 C94 3.509(8) no .
O91 C96 2.964(8) no .
O91 C97 2.968(8) no .
O91 C98 3.009(8) no .
O91 C99 2.989(9) no .
O100 C10A 2.70(2) no .
O100 C92 2.976(8) no .
O100 C94 3.579(9) no .
O100 C96 3.194(10) no .
O100 C97 3.301(9) no .
O100 C102 2.763(11) no .
O100 C103 2.863(14) no .
O101 C10C 3.59(2) no .
O101 C94 2.737(8) no .
O121 C123 3.505(8) no .
O121 C124 3.515(8) no .
O121 C126 2.965(8) no .
O121 C127 2.966(8) no .
O121 C128 3.017(8) no .
O121 C129 2.991(9) no .
O130 C13A 2.79(2) no .
O130 C122 2.966(8) no .
O130 C124 3.566(9) no .
O130 C126 3.196(10) no .
O130 C127 3.286(9) no .
O130 C132 2.778(11) no .
O130 C133 2.835(14) no .
O131 C13C 3.59(2) no .
O131 C124 2.724(8) no .
O151 C153 3.525(8) no .
O151 C154 3.506(8) no .
O151 C156 2.962(8) no .
O151 C157 2.976(8) no .
O151 C158 3.015(8) no .
O151 C159 2.999(10) no .
O160 C16A 2.77(2) no .
O160 C152 2.979(9) no .
O160 C154 3.587(9) no .
O160 C156 3.190(10) no .
O160 C157 3.298(9) no .
O160 C162 2.765(11) no .
O160 C163 2.829(15) no .
O161 C154 2.745(7) no .
C2 C8 3.591(8) no .
C2 C9 3.539(10) no .
C3 C8 3.432(8) no .
C3 C9 3.419(9) no .
C4 C6 3.476(10) no .
C4 C7 3.421(9) no .
C5 C6 3.592(10) no .
C5 C7 3.512(9) no .
C6 C10 3.180(10) no .
C7 C10 3.261(9) no .
C10 C13 3.009(9) no .
C10 C17 3.549(10) no .
C10A C10C 2.82(3) no .
C10A C100 2.921(19) no .
C10B C10D 2.73(3) no .
C10B C109 3.21(2) no .
C10B C113 3.54(2) no .
C10C C109 3.583(19) no .
C10C C113 3.22(2) no .
C10D C100 3.50(2) no .
C12 C15 2.774(9) no .
C13 C16 2.767(10) no .
C13A C13C 2.77(3) no .
C13A C130 2.98(2) no .
C13B C13D 2.79(3) no .
C13B C139 3.30(2) no .
C13B C142 3.48(2) no .
C13C C139 3.57(2) no .
C13C C142 3.23(2) no .
C13D C130 3.51(2) no .
C14 C17 2.757(10) no .
C14 C19 3.097(9) no .
C16 C23 3.020(8) no .
C16A C16C 2.78(3) no .
C16A C160 2.94(2) no .
C16B C16D 2.81(3) no .
C16B C169 3.34(3) no .
C16B C173 3.45(2) no .
C16C C169 3.53(2) no .
C16C C173 3.21(2) no .
C16D C160 3.57(2) no .
C18 C21 2.801(9) no .
C19 C22 2.762(9) no .
C20 C23 2.758(9) no .
C32 C38 3.523(10) no .
C32 C39 3.571(8) no .
C33 C38 3.443(9) no .
C33 C39 3.453(8) no .
C34 C36 3.421(9) no .
C34 C37 3.466(10) no .
C35 C36 3.518(9) no .
C35 C37 3.576(10) no .
C36 C40 3.261(9) no .
C37 C40 3.204(10) no .
C40 C43 3.535(10) no .
C40 C47 2.997(9) no .
C42 C45 2.781(9) no .
C43 C46 2.761(10) no .
C44 C47 2.774(11) no .
C44 C49 3.026(9) no .
C46 C53 3.100(9) no .
C48 C51 2.784(8) no .
C49 C52 2.765(10) no .
C50 C53 2.777(10) no .
C62 C68 3.543(10) no .
C62 C69 3.585(8) no .
C63 C68 3.428(9) no .
C63 C69 3.429(8) no .
C64 C66 3.428(9) no .
C64 C67 3.468(10) no .
C65 C66 3.518(9) no .
C65 C67 3.586(10) no .
C66 C70 3.259(9) no .
C67 C70 3.180(10) no .
C70 C73 3.551(10) no .
C70 C77 3.006(9) no .
C72 C75 2.773(8) no .
C73 C76 2.769(10) no .
C74 C77 2.774(10) no .
C74 C79 3.044(8) no .
C76 C83 3.088(9) no .
C78 C81 2.803(8) no .
C79 C82 2.772(9) no .
C80 C83 2.784(10) no .
C92 C98 3.568(9) no .
C92 C99 3.552(10) no .
C93 C98 3.437(8) no .
C93 C99 3.442(9) no .
C94 C96 3.456(11) no .
C94 C97 3.423(10) no .
C95 C96 3.544(11) no .
C95 C97 3.511(10) no .
C96 C100 3.182(11) no .
C97 C100 3.253(10) no .
C100 C103 2.992(13) no .
C100 C107 3.540(14) no .
C102 C105 2.768(10) no .
C103 C106 2.745(19) no .
C104 C107 2.716(19) no .
C104 C109 3.526(16) no .
C104 C113 3.102(17) no .
C106 C109 3.021(12) no .
C108 C111 2.784(9) no .
C109 C112 2.663(12) no .
C110 C113 2.712(13) no .
C122 C128 3.561(9) no .
C122 C129 3.558(10) no .
C123 C128 3.410(9) no .
C123 C129 3.436(9) no .
C124 C126 3.467(11) no .
C124 C127 3.424(10) no .
C125 C126 3.565(11) no .
C125 C127 3.523(10) no .
C126 C130 3.190(11) no .
C127 C130 3.255(10) no .
C130 C133 2.963(14) no .
C130 C137 3.556(14) no .
C132 C135 2.773(10) no .
C133 C136 2.74(2) no .
C134 C137 2.724(18) no .
C134 C139 3.546(15) no .
C134 C142 3.066(16) no .
C136 C139 3.026(12) no .
C136 C142 3.590(15) no .
C138 C141 2.791(9) no .
C139 C143 2.671(12) no .
C140 C142 2.696(13) no .
C152 C158 3.567(9) no .
C152 C159 3.561(10) no .
C153 C158 3.440(9) no .
C153 C159 3.450(10) no .
C154 C156 3.456(11) no .
C154 C157 3.428(10) no .
C155 C156 3.548(11) no .
C155 C157 3.530(10) no .
C156 C160 3.185(11) no .
C157 C160 3.239(10) no .
C160 C163 2.975(15) no .
C160 C167 3.549(15) no .
C162 C165 2.764(10) no .
C163 C166 2.77(2) no .
C164 C167 2.728(19) no .
C164 C173 3.096(17) no .
C166 C169 3.031(13) no .
C168 C171 2.781(10) no .
C169 C172 2.737(12) no .
C170 C173 2.693(13) no .
I21 O151 3.177(4) no 1_565
I51 O121 3.183(4) no 2_666
I81 O91 3.182(4) no 2_666
I111 O61 3.158(4) no 2_775
I141 O31 3.152(4) no 2_775
I171 O1 3.160(4) no 1_654
O1 I171 3.160(4) no 1_456
O10 C14 3.368(9) no 2_676
O11 C36 3.383(8) no 2_776
O31 I141 3.152(4) no 2_775
O31 C128 3.600(9) no 1_655
O40 C76 3.358(9) no 2_766
O41 C66 3.389(8) no .
O61 I111 3.158(4) no 2_775
O70 C46 3.361(9) no 2_766
O71 C7 3.392(8) no 2_666
O91 I81 3.182(4) no 2_666
O91 C39 3.589(9) no .
O100 C104 3.478(15) no 2_775
O101 C157 3.488(9) no 1_565
O121 I51 3.183(4) no 2_666
O121 C68 3.587(8) no .
O121 C69 3.595(9) no .
O130 C164 3.515(15) no 2_765
O131 C97 3.477(9) no .
O151 I21 3.177(4) no 1_545
O151 C8 3.592(9) no 2_766
O160 C13B 3.55(2) no 2_765
O160 C134 3.502(14) no 2_765
O161 C127 3.484(9) no 1_655
C7 O71 3.392(8) no 2_666
C7 C70 3.581(9) no 2_666
C8 O151 3.592(9) no 2_766
C10 C36 3.566(9) no 2_776
C10A C142 3.28(2) no .
C10B C142 3.04(2) no .
C10B C143 3.21(2) no .
C10C C169 3.32(2) no 2_775
C10D C169 3.32(2) no 2_775
C10D C170 3.42(2) no 2_775
C13A C173 3.21(2) no 1_455
C13B O160 3.55(2) no 2_765
C13B C172 3.334(19) no 1_455
C13B C173 3.151(19) no 1_455
C13C C139 3.55(2) no 2_675
C13D C139 3.54(2) no 2_675
C13D C140 3.45(2) no 2_675
C14 O10 3.368(9) no 2_676
C16 C16 3.535(9) no 2_776
C16 C43 3.448(9) no .
C16A C113 3.16(2) no 1_545
C16B C112 3.27(2) no 1_545
C16B C113 3.07(2) no 1_545
C16C C109 3.58(3) no 2_775
C16D C109 3.51(2) no 2_775
C16D C110 3.43(2) no 2_775
C17 C44 3.445(9) no .
C36 O11 3.383(8) no 2_776
C36 C10 3.566(9) no 2_776
C39 O91 3.589(9) no .
C40 C66 3.580(9) no .
C43 C16 3.448(9) no .
C44 C17 3.445(9) no .
C44 C74 3.523(9) no 2_666
C46 O70 3.361(9) no 2_766
C66 O41 3.389(8) no .
C66 C40 3.580(9) no .
C68 O121 3.587(8) no .
C69 O121 3.595(9) no .
C70 C7 3.581(9) no 2_666
C73 C74 3.456(9) no 2_666
C74 C44 3.523(9) no 2_666
C74 C73 3.456(9) no 2_666
C76 O40 3.358(9) no 2_766
C97 O131 3.477(9) no .
C97 C130 3.522(10) no .
C100 C157 3.553(10) no 1_565
C104 O100 3.478(15) no 2_775
C106 C136 3.364(18) no 2_675
C106 C137 3.208(18) no 2_675
C107 C136 3.237(18) no 2_675
C109 C16C 3.58(3) no 2_775
C109 C16D 3.51(2) no 2_775
C110 C16D 3.43(2) no 2_775
C112 C16B 3.27(2) no 1_565
C113 C16A 3.16(2) no 1_565
C113 C16B 3.07(2) no 1_565
C127 O161 3.484(9) no 1_455
C127 C160 3.554(10) no 1_455
C128 O31 3.600(9) no 1_455
C130 C97 3.522(10) no .
C134 O160 3.502(14) no 2_765
C136 C106 3.364(18) no 2_675
C136 C107 3.237(18) no 2_675
C137 C106 3.208(18) no 2_675
C139 C13C 3.55(2) no 2_675
C139 C13D 3.54(2) no 2_675
C140 C13D 3.45(2) no 2_675
C142 C10A 3.28(2) no .
C142 C10B 3.04(2) no .
C143 C10B 3.21(2) no .
C157 O101 3.488(9) no 1_545
C157 C100 3.553(10) no 1_545
C160 C127 3.554(10) no 1_655
C164 O130 3.515(15) no 2_765
C166 C166 3.323(17) no 2_765
C166 C167 3.204(18) no 2_765
C167 C166 3.204(18) no 2_765
C169 C10C 3.32(2) no 2_775
C169 C10D 3.32(2) no 2_775
C170 C10D 3.42(2) no 2_775
C172 C13B 3.334(19) no 1_655
C173 C13A 3.21(2) no 1_655
C173 C13B 3.151(19) no 1_655
I21 H20 3.1147 no .
I21 H22 3.0423 no .
I51 H50 3.0342 no .
I51 H52 3.1163 no .
I81 H80 3.0325 no .
I81 H82 3.1255 no .
I111 H110 3.0228 no .
I111 H112 3.0922 no .
I141 H140 3.0296 no .
I141 H143 3.1038 no .
I171 H170 2.9915 no .
I171 H172 3.0922 no .
O1 H6A 2.7637 no .
O1 H6C 3.2055 no .
O1 H7B 2.7303 no .
O1 H7C 3.1618 no .
O1 H8B 2.7759 no .
O1 H8C 3.2705 no .
O1 H9A 2.6940 no .
O1 H9C 3.2812 no .
O10 H6B 2.6665 no .
O10 H6C 3.5863 no .
O10 H7A 2.7567 no .
O10 H13 2.5055 no .
O11 H4 2.4765 no .
O11 H13 2.6644 no .
O11 H17 2.4771 no .
O31 H36B 3.2135 no .
O31 H36C 2.7656 no .
O31 H37A 2.7313 no .
O31 H37B 3.2536 no .
O31 H38A 2.7545 no .
O31 H38B 3.1902 no .
O31 H39A 3.2922 no .
O31 H39B 2.7652 no .
O40 H36A 2.7240 no .
O40 H37B 3.5378 no .
O40 H37C 2.6908 no .
O40 H47 2.5117 no .
O41 H34 2.4701 no .
O41 H43 2.4815 no .
O41 H47 2.6702 no .
O61 H66B 3.1775 no .
O61 H66C 2.7289 no .
O61 H67A 2.7529 no .
O61 H67B 3.1962 no .
O61 H68A 3.0593 no .
O61 H68C 2.8997 no .
O61 H69A 3.2777 no .
O61 H69B 2.7637 no .
O70 H66A 2.7571 no .
O70 H67B 3.5905 no .
O70 H67C 2.6698 no .
O70 H77 2.5046 no .
O71 H64 2.4675 no .
O71 H73 2.4766 no .
O71 H77 2.6752 no .
O91 H96A 2.7109 no .
O91 H96B 3.2162 no .
O91 H97A 3.2541 no .
O91 H97B 2.6905 no .
O91 H98A 3.2267 no .
O91 H98B 2.8002 no .
O91 H99A 2.8278 no .
O91 H99B 3.1353 no .
O100 H10A 2.1347 no .
O100 H96B 3.5064 no .
O100 H96C 2.6543 no .
O100 H97C 2.8076 no .
O100 H103 2.4431 no .
O101 H10A 2.6867 no .
O101 H94 2.4983 no .
O101 H103 2.6858 no .
O101 H107 2.4457 no .
O101 H10D 2.3985 no .
O121 H12A 2.7071 no .
O121 H12B 3.2204 no .
O121 H12D 3.1309 no .
O121 H12E 2.7782 no .
O121 H12G 3.2660 no .
O121 H12H 2.7815 no .
O121 H12J 2.7107 no .
O121 H12K 3.2872 no .
O130 H12B 3.5086 no .
O130 H12C 2.6646 no .
O130 H12F 2.7279 no .
O130 H13A 2.3544 no .
O130 H133 2.3629 no .
O131 H13A 2.6490 no .
O131 H13D 2.4499 no .
O131 H124 2.4755 no .
O131 H133 2.6660 no .
O131 H137 2.4804 no .
O151 H15A 2.7175 no .
O151 H15B 3.1985 no .
O151 H15D 3.2609 no .
O151 H15E 2.7046 no .
O151 H15G 3.2358 no .
O151 H15H 2.8019 no .
O151 H15J 3.2957 no .
O151 H15L 2.7239 no .
O160 H15B 3.5142 no .
O160 H15C 2.6413 no .
O160 H15F 2.7949 no .
O160 H16A 2.3100 no .
O160 H163 2.3452 no .
O161 H16A 2.6301 no .
O161 H16D 2.5192 no .
O161 H154 2.5096 no .
O161 H163 2.6989 no .
O161 H167 2.4494 no .
N1 H4 3.1866 no .
N1 H6A 2.6745 no .
N1 H6B 3.2996 no .
N1 H6C 2.6285 no .
N1 H7A 3.2894 no .
N1 H7B 2.6603 no .
N1 H7C 2.6061 no .
N1 H8A 3.3162 no .
N1 H8B 2.6816 no .
N1 H8C 2.6667 no .
N1 H9A 2.6376 no .
N1 H9B 3.3104 no .
N1 H9C 2.6960 no .
N31 H34 3.1866 no .
N31 H36A 3.3213 no .
N31 H36B 2.6605 no .
N31 H36C 2.7042 no .
N31 H37A 2.6623 no .
N31 H37B 2.6659 no .
N31 H37C 3.3088 no .
N31 H38A 2.6712 no .
N31 H38B 2.6365 no .
N31 H38C 3.2967 no .
N31 H39A 2.6630 no .
N31 H39B 2.6436 no .
N31 H39C 3.2955 no .
N61 H64 3.1963 no .
N61 H66A 3.2933 no .
N61 H66B 2.6205 no .
N61 H66C 2.6607 no .
N61 H67A 2.6651 no .
N61 H67B 2.6166 no .
N61 H67C 3.2928 no .
N61 H68A 2.5713 no .
N61 H68B 3.3065 no .
N61 H68C 2.7988 no .
N61 H69A 2.6644 no .
N61 H69B 2.6656 no .
N61 H69C 3.3127 no .
N91 H94 3.1899 no .
N91 H96A 2.6422 no .
N91 H96B 2.6379 no .
N91 H96C 3.2899 no .
N91 H97A 2.6522 no .
N91 H97B 2.6195 no .
N91 H97C 3.2900 no .
N91 H98A 2.6476 no .
N91 H98B 2.7026 no .
N91 H98C 3.3107 no .
N91 H99A 2.7312 no .
N91 H99B 2.5986 no .
N91 H99C 3.2970 no .
N121 H12A 2.6412 no .
N121 H12B 2.6461 no .
N121 H12C 3.2922 no .
N121 H12D 2.5756 no .
N121 H12E 2.6905 no .
N121 H12F 3.2825 no .
N121 H12G 2.6647 no .
N121 H12H 2.6810 no .
N121 H12I 3.3173 no .
N121 H12J 2.6372 no .
N121 H12K 2.6923 no .
N121 H12L 3.3102 no .
N121 H124 3.1992 no .
N151 H15A 2.6471 no .
N151 H15B 2.6254 no .
N151 H15C 3.2857 no .
N151 H15D 2.6537 no .
N151 H15E 2.6238 no .
N151 H15F 3.2871 no .
N151 H15G 2.6537 no .
N151 H15H 2.7049 no .
N151 H15I 3.3164 no .
N151 H15J 2.6961 no .
N151 H15K 3.3141 no .
N151 H15L 2.6485 no .
N151 H154 3.1871 no .
C2 H4 3.2747 no .
C2 H8C 3.5054 no .
C2 H9C 3.4422 no .
C3 H6A 3.3737 no .
C3 H6B 2.8078 no .
C3 H6C 2.7000 no .
C3 H7A 2.8096 no .
C3 H7B 3.3735 no .
C3 H7C 2.6947 no .
C3 H8C 3.3328 no .
C3 H9C 3.2985 no .
C4 H6C 3.3983 no .
C4 H7C 3.3031 no .
C4 H8A 2.7761 no .
C4 H8B 3.3357 no .
C4 H8C 2.6419 no .
C4 H9A 3.3349 no .
C4 H9B 2.8228 no .
C4 H9C 2.6216 no .
C5 H6C 3.5029 no .
C5 H7C 3.3670 no .
C6 H7A 2.7315 no .
C6 H7B 2.6936 no .
C6 H7C 3.3583 no .
C7 H6A 2.6902 no .
C7 H6B 2.7319 no .
C7 H6C 3.3595 no .
C7 H9C 3.5908 no .
C8 H4 2.8785 no .
C8 H9A 2.7736 no .
C8 H9B 2.6665 no .
C8 H9C 3.3631 no .
C9 H4 2.9045 no .
C9 H7C 3.5218 no .
C9 H8A 2.7036 no .
C9 H8B 2.7342 no .
C9 H8C 3.3658 no .
C10 H4 2.7290 no .
C10 H6B 2.9656 no .
C10 H6C 3.3547 no .
C10 H7A 3.0574 no .
C10 H7C 3.4746 no .
C10 H13 2.8107 no .
C10A H10D 3.2580 no .
C10B H10C 3.2816 no .
C10B H109 3.0681 no .
C10C H10B 3.2799 no .
C10C H113 3.0702 no .
C10D H10A 3.2640 no .
C12 H14 3.2411 no .
C12 H16 3.2315 no .
C13 H17 3.2498 no .
C13A H13D 3.2549 no .
C13B H13C 3.2792 no .
C13B H139 3.2186 no .
C13B H142 3.5473 no .
C13C H13B 3.2752 no .
C13C H142 3.1096 no .
C13D H13A 3.2523 no .
C14 H16 3.2444 no .
C14 H19 2.9107 no .
C15 H13 3.2763 no .
C15 H17 3.2701 no .
C15 H19 2.6840 no .
C15 H23 2.6226 no .
C16 H14 3.2439 no .
C16 H23 2.7939 no .
C16A H16D 3.3127 no .
C16B H16C 3.2138 no .
C16B H169 3.3848 no .
C16B H173 3.5547 no .
C16C H16B 3.2266 no .
C16C H173 3.0698 no .
C16D H16A 3.3186 no .
C17 H13 3.2507 no .
C18 H14 2.6631 no .
C18 H16 2.6479 no .
C18 H20 3.2769 no .
C18 H22 3.2662 no .
C19 H14 2.8983 no .
C19 H23 3.2396 no .
C20 H22 3.2524 no .
C21 H19 3.2564 no .
C21 H23 3.2540 no .
C22 H20 3.2513 no .
C23 H16 2.8040 no .
C23 H19 3.2379 no .
C32 H34 3.2708 no .
C32 H38B 3.4009 no .
C32 H39A 3.4996 no .
C33 H36A 2.7838 no .
C33 H36B 2.6816 no .
C33 H36C 3.3735 no .
C33 H37A 3.3787 no .
C33 H37B 2.6831 no .
C33 H37C 2.8201 no .
C33 H38B 3.3468 no .
C33 H39A 3.3562 no .
C34 H36B 3.3081 no .
C34 H37B 3.3784 no .
C34 H38A 3.3540 no .
C34 H38B 2.6935 no .
C34 H38C 2.7810 no .
C34 H39A 2.6367 no .
C34 H39B 3.3326 no .
C34 H39C 2.7857 no .
C35 H36B 3.3890 no .
C35 H37B 3.5068 no .
C36 H37A 2.7360 no .
C36 H37B 3.3666 no .
C36 H37C 2.6885 no .
C36 H38B 3.5561 no .
C37 H36A 2.7171 no .
C37 H36B 3.3647 no .
C37 H36C 2.7133 no .
C38 H34 2.9208 no .
C38 H36B 3.5596 no .
C38 H39A 3.3638 no .
C38 H39B 2.7275 no .
C38 H39C 2.6882 no .
C39 H34 2.8694 no .
C39 H38A 2.7021 no .
C39 H38B 3.3631 no .
C39 H38C 2.7160 no .
C40 H34 2.7393 no .
C40 H36A 3.0399 no .
C40 H36B 3.4586 no .
C40 H37B 3.3318 no .
C40 H37C 3.0109 no .
C40 H47 2.8037 no .
C42 H44 3.2450 no .
C42 H46 3.2395 no .
C43 H47 3.2534 no .
C44 H46 3.2596 no .
C44 H49 2.8001 no .
C45 H43 3.2712 no .
C45 H47 3.2765 no .
C45 H49 2.6242 no .
C45 H53 2.6774 no .
C46 H44 3.2625 no .
C46 H53 2.9017 no .
C47 H43 3.2528 no .
C48 H44 2.6487 no .
C48 H46 2.6861 no .
C48 H50 3.2775 no .
C48 H52 3.2857 no .
C49 H44 2.8144 no .
C49 H53 3.2391 no .
C50 H52 3.2681 no .
C51 H49 3.2395 no .
C51 H53 3.2502 no .
C52 H50 3.2708 no .
C53 H46 2.9038 no .
C53 H49 3.2397 no .
C62 H64 3.2782 no .
C62 H68A 3.3779 no .
C62 H69A 3.5006 no .
C63 H66A 2.8154 no .
C63 H66B 2.6979 no .
C63 H66C 3.3782 no .
C63 H67A 3.3725 no .
C63 H67B 2.6911 no .
C63 H67C 2.8030 no .
C63 H68A 3.3824 no .
C63 H69A 3.3212 no .
C64 H66B 3.3126 no .
C64 H67B 3.3832 no .
C64 H68A 2.7684 no .
C64 H68B 2.6849 no .
C64 H68C 3.3540 no .
C64 H69A 2.6280 no .
C64 H69B 3.3345 no .
C64 H69C 2.7826 no .
C65 H66B 3.3786 no .
C65 H67B 3.4914 no .
C66 H67A 2.6959 no .
C66 H67B 3.3604 no .
C66 H67C 2.7328 no .
C66 H68A 3.4972 no .
C67 H66A 2.7289 no .
C67 H66B 3.3600 no .
C67 H66C 2.7012 no .
C68 H64 2.9149 no .
C68 H66B 3.5433 no .
C68 H69A 3.3639 no .
C68 H69B 2.7420 no .
C68 H69C 2.6931 no .
C69 H64 2.8783 no .
C69 H68A 3.3540 no .
C69 H68B 2.8145 no .
C69 H68C 2.6304 no .
C70 H64 2.7392 no .
C70 H66A 3.0543 no .
C70 H66B 3.4679 no .
C70 H67B 3.3543 no .
C70 H67C 2.9610 no .
C70 H77 2.8101 no .
C72 H74 3.2358 no .
C72 H76 3.2477 no .
C73 H77 3.2638 no .
C74 H76 3.2479 no .
C74 H79 2.8305 no .
C75 H73 3.2710 no .
C75 H77 3.2815 no .
C75 H79 2.6532 no .
C75 H83 2.6755 no .
C76 H74 3.2479 no .
C76 H83 2.8940 no .
C77 H73 3.2635 no .
C78 H74 2.6359 no .
C78 H76 2.6667 no .
C78 H80 3.2862 no .
C78 H82 3.2892 no .
C79 H74 2.8245 no .
C79 H83 3.2537 no .
C80 H82 3.2762 no .
C81 H79 3.2487 no .
C81 H83 3.2614 no .
C82 H80 3.2783 no .
C83 H76 2.8876 no .
C83 H79 3.2529 no .
C92 H94 3.2814 no .
C92 H98A 3.4628 no .
C92 H99B 3.4222 no .
C93 H96A 3.3601 no .
C93 H96B 2.6635 no .
C93 H96C 2.8080 no .
C93 H97A 2.6430 no .
C93 H97B 3.3601 no .
C93 H97C 2.8369 no .
C93 H98A 3.3443 no .
C93 H99B 3.3795 no .
C94 H96B 3.3583 no .
C94 H97A 3.2880 no .
C94 H98A 2.6787 no .
C94 H98B 3.3457 no .
C94 H98C 2.7553 no .
C94 H99A 3.3444 no .
C94 H99B 2.7171 no .
C94 H99C 2.7133 no .
C95 H96B 3.4518 no .
C95 H97A 3.4041 no .
C96 H97A 3.3632 no .
C96 H97B 2.7577 no .
C96 H97C 2.7005 no .
C97 H96A 2.7311 no .
C97 H96B 3.3674 no .
C97 H96C 2.7181 no .
C97 H99B 3.5709 no .
C98 H94 2.8951 no .
C98 H99A 2.6654 no .
C98 H99B 3.3673 no .
C98 H99C 2.7619 no .
C99 H94 2.8904 no .
C99 H98A 3.3675 no .
C99 H98B 2.7069 no .
C99 H98C 2.7239 no .
C100 H10A 2.7122 no .
C100 H94 2.7454 no .
C100 H96B 3.3204 no .
C100 H96C 2.9901 no .
C100 H97A 3.3896 no .
C100 H97C 3.0977 no .
C100 H103 2.7914 no .
C102 H10B 3.1382 no .
C102 H10C 3.2430 no .
C102 H104 3.2318 no .
C102 H106 3.2490 no .
C103 H107 3.1985 no .
C104 H106 3.2245 no .
C104 H113 2.9653 no .
C105 H10A 3.2896 no .
C105 H103 3.2160 no .
C105 H107 3.2594 no .
C105 H109 2.5916 no .
C105 H113 2.6471 no .
C105 H10D 3.3448 no .
C106 H104 3.2225 no .
C106 H109 2.8095 no .
C107 H103 3.1992 no .
C108 H10B 2.6775 no .
C108 H10C 2.7780 no .
C108 H104 2.6329 no .
C108 H106 2.6535 no .
C108 H110 3.2443 no .
C108 H112 3.2405 no .
C109 H10B 3.0759 no .
C109 H106 2.8342 no .
C109 H113 3.1465 no .
C110 H112 3.1716 no .
C111 H109 3.2027 no .
C111 H113 3.2320 no .
C112 H110 3.1773 no .
C113 H10C 3.1066 no .
C113 H104 2.9650 no .
C113 H109 3.1438 no .
C122 H12G 3.4590 no .
C122 H12K 3.4792 no .
C122 H124 3.2792 no .
C123 H12A 3.3640 no .
C123 H12B 2.6725 no .
C123 H12C 2.8244 no .
C123 H12D 2.7070 no .
C123 H12E 3.3658 no .
C123 H12F 2.7631 no .
C123 H12G 3.3004 no .
C123 H12K 3.3343 no .
C124 H12B 3.3740 no .
C124 H12D 3.3215 no .
C124 H12G 2.6401 no .
C124 H12H 3.3356 no .
C124 H12I 2.7706 no .
C124 H12J 3.3428 no .
C124 H12K 2.6393 no .
C124 H12L 2.8231 no .
C125 H12B 3.4775 no .
C125 H12D 3.3730 no .
C126 H12D 3.3574 no .
C126 H12E 2.6722 no .
C126 H12F 2.7650 no .
C127 H12A 2.7231 no .
C127 H12B 3.3615 no .
C127 H12C 2.7078 no .
C128 H12J 2.7559 no .
C128 H12K 3.3567 no .
C128 H12L 2.6605 no .
C128 H124 2.8904 no .
C129 H12D 3.5739 no .
C129 H12G 3.3578 no .
C129 H12H 2.7199 no .
C129 H12I 2.6976 no .
C129 H124 2.9076 no .
C130 H12B 3.3239 no .
C130 H12C 3.0094 no .
C130 H12D 3.5098 no .
C130 H12F 3.0138 no .
C130 H13A 2.8107 no .
C130 H124 2.7134 no .
C130 H133 2.7411 no .
C132 H13B 3.1879 no .
C132 H13C 3.2344 no .
C132 H134 3.2572 no .
C132 H136 3.2442 no .
C133 H137 3.2077 no .
C134 H136 3.1997 no .
C134 H142 2.8883 no .
C135 H13A 3.2387 no .
C135 H13D 3.3537 no .
C135 H133 3.2338 no .
C135 H137 3.2553 no .
C135 H139 2.6128 no .
C135 H142 2.6375 no .
C136 H134 3.2040 no .
C136 H139 2.8256 no .
C137 H133 3.2100 no .
C138 H13B 2.7223 no .
C138 H13C 2.7349 no .
C138 H134 2.6055 no .
C138 H136 2.6275 no .
C138 H140 3.2536 no .
C138 H143 3.2473 no .
C139 H13B 3.3529 no .
C139 H136 2.8244 no .
C139 H142 3.1354 no .
C140 H143 3.1874 no .
C141 H139 3.1953 no .
C141 H142 3.2164 no .
C142 H13B 3.5451 no .
C142 H13C 3.1312 no .
C142 H134 2.8797 no .
C142 H139 3.1322 no .
C143 H140 3.1894 no .
C152 H15G 3.4619 no .
C152 H15J 3.4798 no .
C152 H154 3.2806 no .
C153 H15A 3.3736 no .
C153 H15B 2.6863 no .
C153 H15C 2.8107 no .
C153 H15D 2.6361 no .
C153 H15E 3.3553 no .
C153 H15F 2.8205 no .
C153 H15G 3.3461 no .
C153 H15J 3.3399 no .
C154 H15B 3.3572 no .
C154 H15D 3.3013 no .
C154 H15G 2.6583 no .
C154 H15H 3.3308 no .
C154 H15I 2.7435 no .
C154 H15J 2.6319 no .
C154 H15K 2.8135 no .
C154 H15L 3.3357 no .
C155 H15B 3.4453 no .
C155 H15D 3.4300 no .
C156 H15D 3.3556 no .
C156 H15E 2.7397 no .
C156 H15F 2.6872 no .
C157 H15A 2.7144 no .
C157 H15B 3.3564 no .
C157 H15C 2.7118 no .
C158 H15J 3.3565 no .
C158 H15K 2.6590 no .
C158 H15L 2.7574 no .
C158 H154 2.8726 no .
C159 H15G 3.3609 no .
C159 H15H 2.7003 no .
C159 H15I 2.7093 no .
C159 H154 2.8916 no .
C160 H15B 3.3429 no .
C160 H15C 2.9754 no .
C160 H15D 3.3843 no .
C160 H15F 3.0654 no .
C160 H16A 2.7472 no .
C160 H154 2.7781 no .
C160 H163 2.7552 no .
C162 H16B 3.1992 no .
C162 H16C 3.2423 no .
C162 H164 3.2153 no .
C162 H166 3.2539 no .
C163 H167 3.2234 no .
C164 H166 3.2540 no .
C164 H173 2.9180 no .
C165 H16A 3.2823 no .
C165 H16D 3.3499 no .
C165 H163 3.2304 no .
C165 H167 3.2698 no .
C165 H169 2.7325 no .
C165 H173 2.6213 no .
C166 H164 3.2525 no .
C166 H169 2.7796 no .
C167 H163 3.2262 no .
C168 H16B 2.6036 no .
C168 H16C 2.7136 no .
C168 H164 2.6387 no .
C168 H166 2.6965 no .
C168 H170 3.2571 no .
C168 H172 3.2552 no .
C169 H16B 3.3412 no .
C169 H166 2.7788 no .
C169 H173 3.2073 no .
C170 H172 3.1896 no .
C171 H169 3.2303 no .
C171 H173 3.2099 no .
C172 H170 3.1815 no .
C173 H16B 3.5248 no .
C173 H16C 3.0859 no .
C173 H164 2.9135 no .
C173 H169 3.2027 no .
H4 H8A 2.8279 no .
H4 H8C 3.0262 no .
H4 H9B 2.9032 no .
H4 H9C 3.0119 no .
H6A H7A 2.9978 no .
H6A H7B 2.4957 no .
H6A H7C 3.5748 no .
H6B H7A 2.5815 no .
H6B H7B 3.0035 no .
H6C H7B 3.5775 no .
H6C H8C 3.1861 no .
H7C H9C 2.9104 no .
H8A H9A 3.0649 no .
H8A H9B 2.4754 no .
H8A H9C 3.5667 no .
H8B H9A 2.6235 no .
H8B H9B 2.9500 no .
H8C H9B 3.5620 no .
H10A H10B 2.3509 no .
H10B H109 2.8620 no .
H10C H113 2.8825 no .
H10C H10D 2.3782 no .
H12A H12D 3.5822 no .
H12A H12E 2.5075 no .
H12A H12F 3.0875 no .
H12B H12E 3.5765 no .
H12B H12G 3.0952 no .
H12C H12E 2.9248 no .
H12C H12F 2.5911 no .
H12D H12K 2.9811 no .
H12G H12L 3.5571 no .
H12G H124 3.0440 no .
H12H H12J 2.5982 no .
H12H H12L 2.9410 no .
H12I H12J 3.0501 no .
H12I H12K 3.5648 no .
H12I H12L 2.4716 no .
H12I H124 2.8360 no .
H12K H124 3.0210 no .
H12L H124 2.8990 no .
H13 H14 2.3384 no .
H13A H13B 2.3351 no .
H13B H139 3.3090 no .
H13C H13D 2.3504 no .
H13C H142 2.9745 no .
H14 H19 2.6014 no .
H15A H15E 2.5729 no .
H15A H15F 2.9665 no .
H15B H15F 3.5815 no .
H15B H15G 3.0614 no .
H15C H15D 3.5860 no .
H15C H15E 3.0414 no .
H15C H15F 2.5136 no .
H15D H15J 3.0582 no .
H15G H15K 3.5652 no .
H15G H154 3.0600 no .
H15H H15K 2.9111 no .
H15H H15L 2.5798 no .
H15I H15J 3.5712 no .
H15I H15K 2.4839 no .
H15I H15L 3.0719 no .
H15I H154 2.7904 no .
H15J H154 3.0098 no .
H15K H154 2.8784 no .
H16 H17 2.3282 no .
H16 H23 2.4619 no .
H16A H16B 2.3892 no .
H16B H169 3.4651 no .
H16C H16D 2.3559 no .
H16C H173 2.9036 no .
H19 H20 2.3265 no .
H22 H23 2.3303 no .
H34 H38B 3.1205 no .
H34 H38C 2.8514 no .
H34 H39A 3.0052 no .
H34 H39C 2.8305 no .
H36A H37A 3.0382 no .
H36A H37B 3.5955 no .
H36A H37C 2.5149 no .
H36B H37C 3.5851 no .
H36B H38B 2.8980 no .
H36C H37A 2.5621 no .
H36C H37C 2.9617 no .
H37B H39A 3.2118 no .
H38A H39B 2.5446 no .
H38A H39C 2.9540 no .
H38B H39C 3.5875 no .
H38C H39A 3.5960 no .
H38C H39B 3.0332 no .
H38C H39C 2.5173 no .
H43 H44 2.3308 no .
H44 H49 2.4743 no .
H46 H47 2.3216 no .
H46 H53 2.5909 no .
H49 H50 2.3401 no .
H52 H53 2.3384 no .
H64 H68A 3.2351 no .
H64 H68B 2.7435 no .
H64 H69A 3.0091 no .
H64 H69C 2.8383 no .
H66A H67A 2.9972 no .
H66A H67C 2.5775 no .
H66B H67A 3.5822 no .
H66B H68A 2.8413 no .
H66C H67A 2.5080 no .
H66C H67B 3.5842 no .
H66C H67C 3.0112 no .
H67B H69A 3.1651 no .
H68A H69B 3.5649 no .
H68B H69B 3.1785 no .
H68B H69C 2.6348 no .
H68C H69A 3.5525 no .
H68C H69B 2.4899 no .
H68C H69C 2.8287 no .
H73 H74 2.3324 no .
H74 H79 2.4989 no .
H76 H77 2.3466 no .
H76 H83 2.5833 no .
H79 H80 2.3292 no .
H82 H83 2.3332 no .
H94 H98A 3.0905 no .
H94 H98C 2.8111 no .
H94 H99B 3.1441 no .
H94 H99C 2.7595 no .
H94 H10D 3.5852 no .
H96A H97B 2.5984 no .
H96A H97C 2.9853 no .
H96B H97C 3.5925 no .
H96B H98A 3.0747 no .
H96C H97A 3.5897 no .
H96C H97B 3.0522 no .
H96C H97C 2.5228 no .
H97A H99B 2.9553 no .
H98A H99A 3.5640 no .
H98B H99A 2.4782 no .
H98B H99B 3.5745 no .
H98B H99C 3.0583 no .
H98C H99A 2.9399 no .
H98C H99C 2.6004 no .
H103 H104 2.3174 no .
H104 H113 2.7775 no .
H106 H107 2.3463 no .
H106 H109 2.5250 no .
H109 H110 2.3363 no .
H112 H113 2.3264 no .
H133 H134 2.3600 no .
H134 H142 2.6023 no .
H136 H137 2.3386 no .
H136 H139 2.5307 no .
H139 H140 2.3201 no .
H142 H143 2.3146 no .
H163 H164 2.2991 no .
H164 H173 2.6476 no .
H166 H167 2.3371 no .
H166 H169 2.3416 no .
H169 H170 2.3214 no .
H172 H173 2.3285 no .
I21 H4 3.2157 no 2_776
I21 H15H 3.4822 no 1_565
I21 H15L 3.2776 no 1_565
I21 H38B 3.5243 no .
I21 H67B 3.4448 no 1_565
I21 H98A 3.5850 no .
I21 H98B 3.5676 no .
I51 H9C 3.4951 no .
I51 H12H 3.4945 no 2_666
I51 H12J 3.2682 no 2_666
I51 H15G 3.5898 no 2_766
I51 H15H 3.5690 no 2_766
I51 H37B 3.4378 no 2_766
I51 H64 3.2166 no 2_666
I51 H68B 3.5935 no 2_666
I81 H6C 3.4330 no 1_545
I81 H12H 3.5625 no 2_666
I81 H34 3.2203 no 2_666
I81 H68A 3.5919 no 2_666
I81 H98B 3.4799 no 2_666
I81 H99A 3.2997 no 2_666
I111 H12B 3.4088 no 2_775
I111 H12K 3.2739 no 2_675
I111 H39A 3.5786 no 2_775
I111 H68C 3.3267 no 2_775
I111 H69B 3.4406 no 2_775
I111 H154 3.2306 no 2_775
I141 H8C 3.5797 no 1_554
I141 H38A 3.2563 no 2_775
I141 H39B 3.4373 no 2_775
I141 H96B 3.4232 no 2_775
I141 H99B 3.3324 no 2_675
I141 H124 3.2309 no 2_675
I171 H8B 3.4408 no 1_654
I171 H9A 3.2683 no 1_654
I171 H15B 3.4193 no 2_865
I171 H15J 3.2714 no 2_765
I171 H69A 3.5903 no 2_765
I171 H94 3.2263 no 2_775
O1 H69A 2.9446 no 2_666
O1 H98C 2.7661 no 2_676
O1 H99C 2.8437 no 2_676
O10 H14 2.5306 no 2_676
O11 H36A 3.2576 no 2_776
O11 H36B 2.7215 no 2_776
O11 H49 3.4167 no .
O31 H8C 2.9407 no 2_776
O31 H12I 2.7333 no 1_655
O31 H12L 2.7314 no 1_655
O40 H76 2.5230 no 2_766
O41 H23 3.4189 no .
O41 H66A 3.2363 no .
O41 H66B 2.7387 no .
O61 H15I 2.7564 no .
O61 H15K 2.7219 no .
O61 H39A 2.9421 no .
O70 H46 2.5268 no 2_766
O71 H7A 3.2277 no 2_666
O71 H7C 2.7513 no 2_666
O71 H79 3.4079 no 2_666
O91 H12G 2.8774 no .
O91 H38C 2.7651 no .
O91 H39C 2.7188 no .
O100 H10B 3.2515 no 2_775
O100 H104 2.6182 no 2_775
O100 H143 3.5387 no 2_775
O101 H13C 3.3819 no .
O101 H15D 2.8138 no 1_565
O101 H15F 3.3974 no 1_565
O101 H139 3.2989 no 2_675
O121 H15G 2.8939 no 1_455
O121 H68B 2.8812 no .
O121 H68C 3.5637 no .
O121 H69C 2.7302 no .
O130 H16B 2.9288 no 2_765
O130 H112 3.5230 no 2_775
O130 H164 2.7285 no 2_765
O131 H16C 3.4215 no 1_455
O131 H97A 2.8144 no .
O131 H97C 3.3709 no .
O131 H109 3.3084 no 2_675
O151 H8A 2.7325 no 2_766
O151 H9B 2.7075 no 2_766
O151 H98A 2.8894 no 1_545
O160 H13B 2.7095 no 2_765
O160 H134 2.7203 no 2_765
O160 H172 3.4727 no 2_865
O161 H10C 3.2663 no 1_545
O161 H12D 2.8798 no 1_655
O161 H12F 3.2832 no 1_655
O161 H169 3.0084 no 2_765
N1 H99C 3.3440 no 2_676
N31 H12L 3.1916 no 1_655
N61 H15K 3.1953 no .
N91 H12G 3.5590 no .
N91 H38C 3.3077 no .
N121 H15G 3.5909 no 1_455
N121 H68B 3.4479 no .
N151 H9B 3.2400 no 2_766
N151 H98A 3.5915 no 1_545
C3 H36B 3.2127 no 2_776
C3 H36C 3.4592 no 2_776
C4 H36B 3.1693 no 2_776
C4 H50 3.3114 no .
C6 H36C 3.4050 no 2_776
C6 H82 3.4641 no 1_565
C6 H98B 3.3533 no 2_676
C6 H99A 3.4827 no 2_676
C7 H20 3.5547 no 2_676
C7 H67B 3.4290 no 2_666
C7 H77 3.4709 no 2_666
C8 H15A 3.0997 no 2_766
C8 H38A 3.5535 no 2_776
C8 H99C 3.1597 no 2_676
C9 H15B 3.5852 no 2_766
C9 H15G 3.4648 no 2_766
C9 H15H 3.5574 no 2_766
C9 H50 3.2146 no .
C9 H69C 3.4644 no 2_666
C10 H36A 3.4472 no 2_776
C10 H36B 3.1235 no 2_776
C10 H36C 3.5560 no 2_776
C10A H13C 3.2191 no .
C10A H142 2.5034 no .
C10B H142 2.4913 no .
C10B H143 2.8385 no .
C10C H16A 3.0171 no 1_565
C10C H16C 3.2352 no 2_775
C10C H169 3.0910 no 2_775
C10D H15D 3.2917 no 1_565
C10D H169 3.3228 no 2_775
C12 H36A 3.3782 no 2_776
C12 H36B 3.3108 no 2_776
C12 H83 3.5462 no 2_666
C13 H13 3.5125 no 2_676
C13 H36A 3.0379 no 2_776
C13 H83 3.4688 no 1_565
C13 H83 3.3213 no 2_666
C13A H16C 3.0902 no 1_455
C13A H173 2.4333 no 1_455
C13B H172 2.9487 no 1_455
C13B H173 2.5440 no 1_455
C13C H10A 3.4889 no .
C13C H13C 3.2323 no 2_675
C13D H97A 3.2473 no .
C13D H97C 3.5693 no .
C13D H140 3.5374 no 2_675
C14 H13 3.4482 no 2_676
C14 H76 3.5107 no 1_565
C14 H82 3.5943 no 2_666
C14 H83 3.4281 no 2_666
C15 H16 3.2104 no 2_776
C15 H82 3.4356 no 2_666
C16 H16 2.9364 no 2_776
C16 H43 3.0267 no .
C16 H44 3.4200 no .
C16A H10C 2.9659 no 1_545
C16A H113 2.3721 no 1_545
C16B H112 2.8972 no 1_545
C16B H113 2.4798 no 1_545
C16C H10C 3.3305 no 2_775
C16C H13A 3.0360 no 1_655
C16D H12D 3.4075 no 1_655
C16D H12F 3.4530 no 1_655
C16D H110 3.5370 no 2_775
C17 H43 3.5669 no .
C17 H44 2.9689 no .
C17 H49 3.3135 no .
C18 H6B 3.3304 no 2_676
C18 H16 3.0999 no 2_776
C18 H17 3.5138 no 2_776
C18 H82 3.4702 no 2_666
C19 H6B 3.3772 no 2_676
C19 H7A 3.3511 no 2_676
C19 H16 3.4329 no 2_776
C19 H17 3.3388 no 2_776
C19 H77 3.3854 no 1_565
C20 H6B 3.4139 no 2_676
C20 H7A 3.1696 no 2_676
C20 H7B 3.4407 no 2_676
C20 H17 3.1704 no 2_776
C20 H49 3.2815 no 2_776
C21 H6A 3.2359 no 2_676
C21 H6B 3.4073 no 2_676
C21 H17 3.1602 no 2_776
C21 H49 3.5187 no 2_776
C22 H6A 3.4344 no 2_676
C22 H6B 3.3701 no 2_676
C22 H17 3.3013 no 2_776
C22 H38B 3.5509 no .
C23 H6B 3.3242 no 2_676
C23 H16 3.5450 no 2_776
C23 H17 3.4689 no 2_776
C23 H43 3.4238 no .
C23 H82 3.2626 no 2_666
C33 H66B 3.2150 no .
C33 H66C 3.4850 no .
C34 H22 3.3216 no .
C34 H66B 3.1523 no .
C36 H6C 3.4441 no 2_776
C36 H13 3.4416 no 2_776
C36 H82 3.5560 no 2_766
C37 H12H 3.3967 no 1_655
C37 H52 3.4652 no 2_766
C37 H66C 3.4097 no .
C38 H8A 3.4453 no 2_776
C38 H22 3.2420 no .
C38 H98A 3.4491 no .
C38 H98B 3.5581 no .
C39 H12L 3.1417 no 1_655
C39 H68A 3.4901 no .
C39 H96A 3.1019 no .
C40 H66A 3.4248 no .
C40 H66B 3.1459 no .
C40 H66C 3.5992 no .
C42 H19 3.5461 no 2_776
C42 H66A 3.3687 no .
C42 H66B 3.3389 no .
C43 H16 2.9652 no .
C43 H17 3.5647 no .
C43 H23 3.3110 no .
C44 H16 3.4157 no .
C44 H17 3.0227 no .
C44 H74 2.9185 no 2_666
C45 H20 3.4478 no 2_776
C45 H74 3.2028 no 2_666
C46 H19 3.4223 no 2_776
C46 H46 3.4998 no 2_766
C46 H77 3.4310 no 2_766
C47 H19 3.3210 no 2_776
C47 H53 3.4574 no 2_766
C47 H66A 3.0412 no .
C47 H77 3.5003 no 2_766
C48 H20 3.4839 no 2_776
C48 H67C 3.3436 no 2_766
C48 H73 3.5058 no 2_666
C48 H74 3.0904 no 2_666
C49 H17 3.4248 no .
C49 H20 3.2747 no 2_776
C49 H67C 3.3320 no 2_766
C49 H73 3.4630 no 2_666
C49 H74 3.5393 no 2_666
C50 H9C 3.4213 no .
C50 H67A 3.4432 no 2_766
C50 H67C 3.3789 no 2_766
C50 H73 3.3041 no 2_666
C51 H67A 3.2406 no 2_766
C51 H67C 3.3995 no 2_766
C51 H73 3.1587 no 2_666
C51 H79 3.5132 no .
C52 H66A 3.1521 no 2_766
C52 H66C 3.4414 no 2_766
C52 H67C 3.4228 no 2_766
C52 H73 3.1725 no 2_666
C52 H79 3.2745 no .
C53 H47 3.3877 no 2_766
C53 H66A 3.3373 no 2_766
C53 H67C 3.3823 no 2_766
C53 H73 3.3426 no 2_666
C53 H74 3.4363 no 2_666
C63 H7B 3.4813 no 2_666
C63 H7C 3.2062 no 2_666
C64 H7C 3.1453 no 2_666
C64 H80 3.3114 no 2_666
C66 H37B 3.3893 no .
C66 H47 3.4572 no .
C66 H52 3.5538 no 2_766
C67 H7B 3.4128 no 2_666
C67 H15H 3.3548 no .
C67 H20 3.4711 no 1_545
C68 H12G 3.5058 no .
C68 H12H 3.5049 no .
C68 H39C 3.4804 no .
C68 H80 3.2041 no 2_666
C69 H9A 3.4500 no 2_666
C69 H12A 3.1007 no .
C69 H15K 3.1326 no .
C70 H7A 3.4188 no 2_666
C70 H7B 3.5966 no 2_666
C70 H7C 3.1543 no 2_666
C72 H7A 3.3583 no 2_666
C72 H7C 3.3546 no 2_666
C72 H53 3.5555 no .
C73 H73 3.5737 no 2_666
C73 H74 2.9788 no 2_666
C73 H79 3.3130 no 2_666
C74 H44 2.9196 no 2_666
C74 H73 3.0358 no 2_666
C74 H74 3.4319 no 2_666
C75 H44 3.1962 no 2_666
C75 H52 3.4475 no .
C76 H14 3.5115 no 1_545
C76 H47 3.4494 no 2_766
C76 H53 3.4367 no .
C77 H7A 3.0352 no 2_666
C77 H19 3.4553 no 1_545
C77 H47 3.5059 no 2_766
C77 H53 3.3266 no .
C78 H37C 3.3255 no 2_766
C78 H43 3.5086 no 2_666
C78 H44 3.0851 no 2_666
C78 H52 3.4735 no .
C79 H37C 3.3098 no 2_766
C79 H43 3.4716 no 2_666
C79 H44 3.5543 no 2_666
C79 H52 3.2649 no .
C79 H73 3.4211 no 2_666
C80 H37A 3.4732 no 2_766
C80 H37C 3.3404 no 2_766
C80 H43 3.3142 no 2_666
C81 H23 3.5320 no 2_666
C81 H37A 3.2815 no 2_766
C81 H37C 3.3459 no 2_766
C81 H43 3.1709 no 2_666
C82 H23 3.2781 no 2_666
C82 H36A 3.1535 no 2_766
C82 H36C 3.4280 no 2_766
C82 H37C 3.3712 no 2_766
C82 H43 3.1697 no 2_666
C83 H13 3.3948 no 1_545
C83 H36A 3.3305 no 2_766
C83 H37C 3.3506 no 2_766
C83 H43 3.3354 no 2_666
C83 H44 3.4201 no 2_666
C93 H15D 3.2540 no 1_565
C93 H15E 3.3929 no 1_565
C94 H15D 3.1865 no 1_565
C94 H140 3.1653 no 2_675
C96 H15E 3.4281 no 1_565
C96 H38A 3.5318 no .
C96 H39B 3.4275 no .
C96 H143 3.3520 no 2_775
C97 H12B 3.4519 no .
C97 H13D 3.5263 no .
C98 H6A 3.1331 no 2_676
C98 H15L 3.5535 no 1_565
C98 H38C 3.1748 no .
C99 H6C 3.5575 no 2_676
C99 H8B 3.5107 no 2_676
C99 H8C 3.4502 no 2_676
C99 H12I 3.4649 no .
C99 H140 3.2543 no 2_675
C100 H13D 3.5513 no .
C100 H15D 3.1291 no 1_565
C100 H15E 3.5165 no 1_565
C100 H15F 3.4408 no 1_565
C102 H13C 3.3653 no .
C102 H15D 3.3760 no 1_565
C102 H15F 3.5460 no 1_565
C102 H136 3.4672 no 2_675
C103 H15F 3.2609 no 1_565
C103 H142 3.4392 no .
C104 H134 3.5962 no 2_775
C104 H142 3.4096 no .
C105 H16A 3.4383 no 1_565
C105 H16C 3.3749 no 2_775
C105 H137 3.5092 no 2_675
C105 H143 3.5141 no .
C105 H166 3.3567 no 2_775
C106 H136 3.1053 no 2_675
C106 H137 2.8302 no 2_675
C106 H166 3.1651 no 2_775
C107 H136 2.7228 no 2_675
C107 H137 3.5072 no 2_675
C107 H139 3.1292 no 2_675
C108 H16A 3.4910 no 1_565
C108 H16C 3.2354 no 2_775
C108 H16D 3.5870 no 2_775
C108 H96C 3.5334 no 2_775
C108 H143 3.4893 no .
C108 H166 3.2215 no 2_775
C109 H16C 3.0502 no 2_775
C109 H16D 2.9398 no 2_775
C109 H96C 3.4116 no 2_775
C109 H137 3.1906 no 2_675
C109 H143 3.1788 no .
C110 H12K 3.4485 no 2_675
C110 H16D 2.6186 no 2_775
C110 H96C 3.5464 no 2_775
C110 H167 3.5250 no 2_775
C111 H16D 3.1834 no 2_775
C111 H96A 3.5008 no 2_775
C111 H167 3.3184 no 2_775
C112 H12C 3.5537 no 2_775
C112 H16B 2.6327 no 1_565
C112 H97C 3.3376 no 2_775
C112 H167 3.1695 no 2_775
C113 H16A 2.7736 no 1_565
C113 H16B 2.6484 no 1_565
C113 H97C 3.4911 no 2_775
C113 H133 3.5500 no 2_775
C113 H166 3.3384 no 2_775
C113 H167 3.3301 no 2_775
C123 H97A 3.2507 no .
C123 H97B 3.3675 no .
C124 H97A 3.1689 no .
C124 H97B 3.5690 no .
C124 H110 3.1792 no 2_675
C126 H68C 3.3677 no .
C126 H69B 3.4271 no .
C126 H97B 3.4267 no .
C126 H112 3.3243 no 2_775
C127 H15B 3.4648 no 1_455
C128 H37A 3.0979 no 1_455
C128 H68B 3.2297 no .
C129 H15I 3.4431 no 1_455
C129 H37B 3.5977 no 1_455
C129 H39A 3.4688 no 1_455
C129 H39B 3.5033 no 1_455
C129 H110 3.2641 no 2_675
C130 H16D 3.5774 no 1_455
C130 H97A 3.1135 no .
C130 H97B 3.4877 no .
C130 H97C 3.3932 no .
C132 H16C 3.3905 no 1_455
C132 H97A 3.3710 no .
C132 H97C 3.5271 no .
C132 H106 3.4325 no 2_675
C133 H97C 3.2580 no .
C133 H173 3.4073 no 1_455
C134 H173 3.4641 no 1_455
C135 H13C 3.3790 no 2_675
C135 H107 3.5385 no 2_675
C135 H136 3.3694 no 2_675
C135 H172 3.5824 no 1_455
C136 H106 3.0856 no 2_675
C136 H107 2.8766 no 2_675
C136 H136 3.1401 no 2_675
C137 H106 2.6810 no 2_675
C137 H107 3.5313 no 2_675
C137 H109 3.1229 no 2_675
C138 H13C 3.2226 no 2_675
C138 H15C 3.5463 no 2_765
C138 H136 3.2523 no 2_675
C138 H172 3.5544 no 1_455
C139 H13C 3.0082 no 2_675
C139 H13D 3.0025 no 2_675
C139 H15C 3.4296 no 2_765
C139 H107 3.1997 no 2_675
C139 H172 3.2623 no 1_455
C140 H13D 2.6629 no 2_675
C140 H15C 3.5772 no 2_765
C140 H137 3.4829 no 2_675
C141 H13D 3.2340 no 2_675
C141 H15A 3.4971 no 2_765
C141 H109 3.5311 no .
C141 H137 3.2935 no 2_675
C142 H10A 3.1092 no .
C142 H10B 2.3899 no .
C142 H15F 3.4478 no 2_765
C142 H103 3.5061 no 2_775
C142 H136 3.4097 no 2_675
C142 H137 3.3096 no 2_675
C143 H10B 2.3688 no .
C143 H15F 3.3486 no 2_765
C143 H96C 3.5511 no 2_775
C143 H109 3.1615 no .
C143 H137 3.1201 no 2_675
C153 H12D 3.2033 no 1_655
C153 H12E 3.4684 no 1_655
C154 H12D 3.0935 no 1_655
C154 H170 3.1952 no 2_765
C156 H8B 3.4038 no 2_766
C156 H12E 3.4352 no 1_655
C156 H172 3.3198 no 2_865
C157 H96B 3.4515 no 1_545
C157 H103 3.5768 no 1_545
C158 H9B 3.1761 no 2_766
C158 H12J 3.5469 no 1_655
C158 H67A 3.1262 no .
C159 H67B 3.5405 no .
C159 H69A 3.4551 no .
C159 H69B 3.4837 no .
C159 H98C 3.4467 no 1_545
C159 H170 3.2328 no 2_765
C160 H10C 3.5392 no 1_545
C160 H12D 3.1615 no 1_655
C160 H12E 3.5437 no 1_655
C160 H12F 3.3827 no 1_655
C162 H10C 3.2854 no 1_545
C162 H12D 3.4784 no 1_655
C162 H12F 3.3957 no 1_655
C162 H166 3.4677 no 2_765
C162 H169 3.4359 no 2_765
C163 H12F 3.2016 no 1_655
C163 H113 3.3287 no 1_545
C164 H113 3.4039 no 1_545
C164 H164 3.5424 no 2_865
C165 H10C 3.4661 no 2_775
C165 H13A 3.4124 no 1_655
C165 H106 3.3741 no 2_775
C165 H112 3.5871 no 1_545
C165 H167 3.5068 no 2_765
C166 H106 3.1758 no 2_775
C166 H166 3.0555 no 2_765
C166 H167 2.8343 no 2_765
C167 H166 2.6847 no 2_765
C167 H167 3.5165 no 2_765
C167 H169 2.9791 no 2_765
C168 H10C 3.3230 no 2_775
C168 H12C 3.4918 no 2_765
C168 H13A 3.4804 no 1_655
C168 H106 3.2931 no 2_775
C168 H112 3.5185 no 1_545
C168 H10D 3.5901 no 2_775
C169 H10C 2.8334 no 2_775
C169 H107 3.5344 no 2_775
C169 H112 3.4444 no 1_545
C169 H167 3.1062 no 2_765
C169 H10D 2.7412 no 2_775
C170 H12C 3.5886 no 2_765
C170 H15J 3.4204 no 2_765
C170 H107 3.4471 no 2_775
C170 H10D 2.5804 no 2_775
C171 H12A 3.5068 no 2_765
C171 H107 3.2886 no 2_775
C171 H139 3.5344 no 1_655
C171 H10D 3.1143 no 2_775
C172 H12E 3.5196 no 2_765
C172 H12F 3.4607 no 2_765
C172 H13B 2.8548 no 1_655
C172 H15C 3.5267 no 2_865
C172 H107 3.1685 no 2_775
C172 H139 3.2043 no 1_655
C173 H12F 3.5659 no 2_765
C173 H13A 2.7744 no 1_655
C173 H13B 2.8585 no 1_655
C173 H106 3.4028 no 2_775
C173 H107 3.3307 no 2_775
C173 H163 3.5639 no 2_865
H4 I21 3.2157 no 2_776
H4 H36B 3.0035 no 2_776
H4 H38B 3.3697 no 2_776
H4 H49 3.5690 no .
H4 H50 3.0736 no .
H6A C21 3.2359 no 2_676
H6A C22 3.4344 no 2_676
H6A C98 3.1331 no 2_676
H6A H98B 2.5553 no 2_676
H6A H98C 2.8386 no 2_676
H6A H99A 3.2864 no 2_676
H6B C18 3.3304 no 2_676
H6B C19 3.3772 no 2_676
H6B C20 3.4139 no 2_676
H6B C21 3.4073 no 2_676
H6B C22 3.3701 no 2_676
H6B C23 3.3242 no 2_676
H6B H36C 3.5381 no 2_776
H6B H82 2.8041 no 1_565
H6C I81 3.4330 no 1_565
H6C C36 3.4441 no 2_776
H6C C99 3.5575 no 2_676
H6C H36C 2.5834 no 2_776
H6C H82 3.2383 no 1_565
H6C H98B 3.3183 no 2_676
H6C H99A 2.8090 no 2_676
H6C H99C 3.4615 no 2_676
H7A O71 3.2277 no 2_666
H7A C19 3.3511 no 2_676
H7A C20 3.1696 no 2_676
H7A C70 3.4188 no 2_666
H7A C72 3.3583 no 2_666
H7A C77 3.0352 no 2_666
H7A H19 3.3421 no 2_676
H7A H20 3.0237 no 2_676
H7A H77 2.6323 no 2_666
H7B C20 3.4407 no 2_676
H7B C63 3.4813 no 2_666
H7B C67 3.4128 no 2_666
H7B C70 3.5966 no 2_666
H7B H20 3.1680 no 2_676
H7B H67B 2.5838 no 2_666
H7B H67C 3.5483 no 2_666
H7B H69A 3.2191 no 2_666
H7C O71 2.7513 no 2_666
H7C C63 3.2062 no 2_666
H7C C64 3.1453 no 2_666
H7C C70 3.1543 no 2_666
H7C C72 3.3546 no 2_666
H7C H64 2.9785 no 2_666
H7C H67B 3.5942 no 2_666
H7C H69A 3.3168 no 2_666
H7C H77 3.5429 no 2_666
H8A O151 2.7325 no 2_766
H8A C38 3.4453 no 2_776
H8A H15A 2.7804 no 2_766
H8A H38A 2.9317 no 2_776
H8A H38B 3.0476 no 2_776
H8B I171 3.4408 no 1_456
H8B C99 3.5107 no 2_676
H8B C156 3.4038 no 2_766
H8B H15A 2.5556 no 2_766
H8B H15B 3.4507 no 2_766
H8B H99C 2.6397 no 2_676
H8C I141 3.5797 no 1_556
H8C O31 2.9407 no 2_776
H8C C99 3.4502 no 2_676
H8C H36B 3.3784 no 2_776
H8C H36C 3.2387 no 2_776
H8C H38A 3.2872 no 2_776
H8C H38B 3.3586 no 2_776
H8C H99A 3.3071 no 2_676
H8C H99C 2.8717 no 2_676
H9A I171 3.2683 no 1_456
H9A C69 3.4500 no 2_666
H9A H15A 3.3775 no 2_766
H9A H15B 3.0036 no 2_766
H9A H15G 3.4002 no 2_766
H9A H69A 3.1685 no 2_666
H9A H69C 2.8435 no 2_666
H9B O151 2.7075 no 2_766
H9B N151 3.2400 no 2_766
H9B C158 3.1761 no 2_766
H9B H15A 3.3771 no 2_766
H9B H15B 3.2806 no 2_766
H9B H15G 2.8424 no 2_766
H9B H15H 2.7235 no 2_766
H9B H50 3.1177 no .
H9C I51 3.4951 no .
H9C C50 3.4213 no .
H9C H50 2.5435 no .
H9C H64 3.4203 no 2_666
H9C H69A 3.4855 no 2_666
H9C H69C 3.1845 no 2_666
H10A C13C 3.4889 no .
H10A C142 3.1092 no .
H10A H10A 3.2132 no 2_775
H10A H13C 3.1603 no .
H10A H142 2.2040 no .
H10B O100 3.2515 no 2_775
H10B C142 2.3899 no .
H10B C143 2.3688 no .
H10B H96C 3.4654 no 2_775
H10B H142 1.9600 no .
H10B H143 1.9253 no .
H10C O161 3.2663 no 1_565
H10C C16A 2.9659 no 1_565
H10C C16C 3.3305 no 2_775
H10C C160 3.5392 no 1_565
H10C C162 3.2854 no 1_565
H10C C165 3.4661 no 2_775
H10C C168 3.3230 no 2_775
H10C C169 2.8334 no 2_775
H10C H16A 2.5757 no 1_565
H10C H16C 3.0673 no 2_775
H10C H169 2.4043 no 2_775
H12A C69 3.1007 no .
H12A C171 3.5068 no 2_765
H12A H68C 3.0774 no .
H12A H69B 2.5732 no .
H12A H69C 2.7649 no .
H12B I111 3.4088 no 2_775
H12B C97 3.4519 no .
H12B H68C 2.7812 no .
H12B H69B 3.4836 no .
H12B H97B 2.5850 no .
H12B H112 3.1387 no 2_775
H12C C112 3.5537 no 2_775
H12C C168 3.4918 no 2_765
H12C C170 3.5886 no 2_765
H12C H16B 3.3134 no 2_765
H12C H112 2.6462 no 2_775
H12D O161 2.8798 no 1_455
H12D C16D 3.4075 no 1_455
H12D C153 3.2033 no 1_455
H12D C154 3.0935 no 1_455
H12D C160 3.1615 no 1_455
H12D C162 3.4784 no 1_455
H12D H15G 3.3100 no 1_455
H12D H16D 2.9840 no 1_455
H12D H154 2.9071 no 1_455
H12E C153 3.4684 no 1_455
H12E C156 3.4352 no 1_455
H12E C160 3.5437 no 1_455
H12E C172 3.5196 no 2_765
H12E H15B 2.6093 no 1_455
H12E H15C 3.5699 no 1_455
H12E H15G 3.2169 no 1_455
H12E H172 3.3205 no 2_765
H12F O161 3.2832 no 1_455
H12F C16D 3.4530 no 1_455
H12F C160 3.3827 no 1_455
H12F C162 3.3957 no 1_455
H12F C163 3.2016 no 1_455
H12F C172 3.4607 no 2_765
H12F C173 3.5659 no 2_765
H12F H16D 3.3958 no 1_455
H12F H163 2.8974 no 1_455
H12F H172 3.3896 no 2_765
H12G O91 2.8774 no .
H12G N91 3.5590 no .
H12G C68 3.5058 no .
H12G H68B 2.9854 no .
H12G H68C 3.2683 no .
H12G H97A 3.4178 no .
H12G H97B 3.0287 no .
H12G H99A 3.5352 no .
H12G H99B 3.4144 no .
H12H I51 3.4945 no 2_666
H12H I81 3.5625 no 2_666
H12H C37 3.3967 no 1_455
H12H C68 3.5049 no .
H12H H37A 2.5625 no 1_455
H12H H37B 3.4186 no 1_455
H12H H68B 2.6553 no .
H12H H80 3.5378 no 2_666
H12I O31 2.7333 no 1_455
H12I C99 3.4649 no .
H12I H37A 2.7659 no 1_455
H12I H99A 3.0349 no .
H12I H99B 2.9824 no .
H12J I51 3.2682 no 2_666
H12J C158 3.5469 no 1_455
H12J H15G 3.3728 no 1_455
H12J H15I 2.8499 no 1_455
H12J H37A 3.3984 no 1_455
H12J H37B 3.0095 no 1_455
H12J H39A 3.4339 no 1_455
H12K I111 3.2739 no 2_675
H12K C110 3.4485 no 2_675
H12K H15I 3.1333 no 1_455
H12K H39B 3.5923 no 1_455
H12K H110 2.5985 no 2_675
H12K H154 3.4848 no 1_455
H12L O31 2.7314 no 1_455
H12L N31 3.1916 no 1_455
H12L C39 3.1417 no 1_455
H12L H37A 3.3929 no 1_455
H12L H37B 3.3014 no 1_455
H12L H39A 2.8406 no 1_455
H12L H39B 2.6596 no 1_455
H12L H110 3.2046 no 2_675
H13 C13 3.5125 no 2_676
H13 C14 3.4482 no 2_676
H13 C36 3.4416 no 2_776
H13 C83 3.3948 no 1_565
H13 H13 3.2373 no 2_676
H13 H14 3.1131 no 2_676
H13 H36A 2.6266 no 2_776
H13 H36B 3.4854 no 2_776
H13 H82 3.3051 no 1_565
H13 H83 2.7036 no 1_565
H13A C16C 3.0360 no 1_455
H13A C165 3.4124 no 1_455
H13A C168 3.4804 no 1_455
H13A C173 2.7744 no 1_455
H13A H16C 2.6482 no 1_455
H13A H173 1.9081 no 1_455
H13B O160 2.7095 no 2_765
H13B C172 2.8548 no 1_455
H13B C173 2.8585 no 1_455
H13B H15C 3.3491 no 2_765
H13B H16A 3.4672 no 2_765
H13B H172 2.3145 no 1_455
H13B H173 2.2857 no 1_455
H13C O101 3.3819 no .
H13C C10A 3.2191 no .
H13C C13C 3.2323 no 2_675
H13C C102 3.3653 no .
H13C C135 3.3790 no 2_675
H13C C138 3.2226 no 2_675
H13C C139 3.0082 no 2_675
H13C H10A 3.1603 no .
H13C H13C 2.9718 no 2_675
H13C H139 2.8933 no 2_675
H13D C97 3.5263 no .
H13D C100 3.5513 no .
H13D C139 3.0025 no 2_675
H13D C140 2.6629 no 2_675
H13D C141 3.2340 no 2_675
H13D H97A 2.7852 no .
H13D H97C 3.4723 no .
H13D H139 3.2725 no 2_675
H13D H140 2.6324 no 2_675
H14 O10 2.5306 no 2_676
H14 C76 3.5115 no 1_565
H14 H13 3.1131 no 2_676
H14 H76 2.8566 no 1_565
H14 H83 3.2776 no 1_565
H15A C8 3.0997 no 2_766
H15A C141 3.4971 no 2_765
H15A H8A 2.7804 no 2_766
H15A H8B 2.5556 no 2_766
H15A H9A 3.3775 no 2_766
H15A H9B 3.3771 no 2_766
H15B I171 3.4193 no 2_865
H15B C9 3.5852 no 2_766
H15B C127 3.4648 no 1_655
H15B H8B 3.4507 no 2_766
H15B H9A 3.0036 no 2_766
H15B H9B 3.2806 no 2_766
H15B H12E 2.6093 no 1_655
H15B H172 3.1602 no 2_865
H15C C138 3.5463 no 2_765
H15C C139 3.4296 no 2_765
H15C C140 3.5772 no 2_765
H15C C172 3.5267 no 2_865
H15C H12E 3.5699 no 1_655
H15C H13B 3.3491 no 2_765
H15C H172 2.6224 no 2_865
H15D O101 2.8138 no 1_545
H15D C10D 3.2917 no 1_545
H15D C93 3.2540 no 1_545
H15D C94 3.1865 no 1_545
H15D C100 3.1291 no 1_545
H15D C102 3.3760 no 1_545
H15D H94 2.9891 no 1_545
H15D H98A 3.4856 no 1_545
H15D H103 3.5491 no 1_545
H15D H10D 2.9225 no 1_545
H15E C93 3.3929 no 1_545
H15E C96 3.4281 no 1_545
H15E C100 3.5165 no 1_545
H15E H96B 2.5848 no 1_545
H15E H98A 3.0927 no 1_545
H15E H143 3.5219 no 2_765
H15F O101 3.3974 no 1_545
H15F C100 3.4408 no 1_545
H15F C102 3.5460 no 1_545
H15F C103 3.2609 no 1_545
H15F C142 3.4478 no 2_765
H15F C143 3.3486 no 2_765
H15F H103 2.7937 no 1_545
H15F H142 3.4768 no 2_765
H15F H143 3.3436 no 2_765
H15G I51 3.5898 no 2_766
H15G O121 2.8939 no 1_655
H15G N121 3.5909 no 1_655
H15G C9 3.4648 no 2_766
H15G H9A 3.4002 no 2_766
H15G H9B 2.8424 no 2_766
H15G H12D 3.3100 no 1_655
H15G H12E 3.2169 no 1_655
H15G H12J 3.3728 no 1_655
H15H I21 3.4822 no 1_545
H15H I51 3.5690 no 2_766
H15H C9 3.5574 no 2_766
H15H C67 3.3548 no .
H15H H9B 2.7235 no 2_766
H15H H50 3.5498 no 2_766
H15H H67A 2.5527 no .
H15H H67B 3.3269 no .
H15I O61 2.7564 no .
H15I C129 3.4431 no 1_655
H15I H12J 2.8499 no 1_655
H15I H12K 3.1333 no 1_655
H15I H67A 2.8287 no .
H15J I171 3.2714 no 2_765
H15J C170 3.4204 no 2_765
H15J H69B 3.5701 no .
H15J H94 3.5086 no 1_545
H15J H98C 3.1430 no 1_545
H15J H170 2.5647 no 2_765
H15K O61 2.7219 no .
H15K N61 3.1953 no .
H15K C69 3.1326 no .
H15K H67A 3.4486 no .
H15K H67B 3.2448 no .
H15K H69A 2.8352 no .
H15K H69B 2.6454 no .
H15K H170 3.1672 no 2_765
H15L I21 3.2776 no 1_545
H15L C98 3.5535 no 1_545
H15L H67A 3.4526 no .
H15L H67B 2.9572 no .
H15L H69A 3.4073 no .
H15L H98A 3.3887 no 1_545
H15L H98C 2.8484 no 1_545
H16 C15 3.2104 no 2_776
H16 C16 2.9364 no 2_776
H16 C18 3.0999 no 2_776
H16 C19 3.4329 no 2_776
H16 C23 3.5450 no 2_776
H16 C43 2.9652 no .
H16 C44 3.4157 no .
H16 H16 2.5600 no 2_776
H16 H43 2.6403 no .
H16 H44 3.4220 no .
H16A C10C 3.0171 no 1_545
H16A C105 3.4383 no 1_545
H16A C108 3.4910 no 1_545
H16A C113 2.7736 no 1_545
H16A H10C 2.5757 no 1_545
H16A H13B 3.4672 no 2_765
H16A H113 1.8948 no 1_545
H16B O130 2.9288 no 2_765
H16B C112 2.6327 no 1_545
H16B C113 2.6484 no 1_545
H16B H12C 3.3134 no 2_765
H16B H112 2.1172 no 1_545
H16B H113 2.1377 no 1_545
H16C O131 3.4215 no 1_655
H16C C10C 3.2352 no 2_775
H16C C13A 3.0902 no 1_655
H16C C105 3.3749 no 2_775
H16C C108 3.2354 no 2_775
H16C C109 3.0502 no 2_775
H16C C132 3.3905 no 1_655
H16C H10C 3.0673 no 2_775
H16C H13A 2.6482 no 1_655
H16C H109 2.9386 no 2_775
H16D C108 3.5870 no 2_775
H16D C109 2.9398 no 2_775
H16D C110 2.6186 no 2_775
H16D C111 3.1834 no 2_775
H16D C130 3.5774 no 1_655
H16D H12D 2.9840 no 1_655
H16D H12F 3.3958 no 1_655
H16D H109 3.2177 no 2_775
H16D H110 2.6195 no 2_775
H17 C18 3.5138 no 2_776
H17 C19 3.3388 no 2_776
H17 C20 3.1704 no 2_776
H17 C21 3.1602 no 2_776
H17 C22 3.3013 no 2_776
H17 C23 3.4689 no 2_776
H17 C43 3.5647 no .
H17 C44 3.0227 no .
H17 C49 3.4248 no .
H17 H20 3.5894 no 2_776
H17 H44 2.6440 no .
H17 H49 2.5028 no .
H19 C42 3.5461 no 2_776
H19 C46 3.4223 no 2_776
H19 C47 3.3210 no 2_776
H19 C77 3.4553 no 1_565
H19 H7A 3.3421 no 2_676
H19 H76 3.2814 no 1_565
H19 H77 2.6890 no 1_565
H20 C7 3.5547 no 2_676
H20 C45 3.4478 no 2_776
H20 C48 3.4839 no 2_776
H20 C49 3.2747 no 2_776
H20 C67 3.4711 no 1_565
H20 H7A 3.0237 no 2_676
H20 H7B 3.1680 no 2_676
H20 H17 3.5894 no 2_776
H20 H49 3.0063 no 2_776
H20 H67B 3.2469 no 1_565
H20 H67C 2.8101 no 1_565
H20 H77 3.3045 no 1_565
H22 C34 3.3216 no .
H22 C38 3.2420 no .
H22 H34 3.0909 no .
H22 H38B 2.6845 no .
H22 H38C 3.0205 no .
H22 H98B 3.5590 no .
H23 O41 3.4189 no .
H23 C43 3.3110 no .
H23 C81 3.5320 no 2_666
H23 C82 3.2781 no 2_666
H23 H34 3.5845 no .
H23 H43 2.5013 no .
H23 H82 2.9967 no 2_666
H34 I81 3.2203 no 2_666
H34 H22 3.0909 no .
H34 H23 3.5845 no .
H34 H66B 2.9818 no .
H34 H68A 3.3219 no .
H36A O11 3.2576 no 2_776
H36A C10 3.4472 no 2_776
H36A C12 3.3782 no 2_776
H36A C13 3.0379 no 2_776
H36A C82 3.1535 no 2_766
H36A C83 3.3305 no 2_766
H36A H13 2.6266 no 2_776
H36A H82 3.0304 no 2_766
H36A H83 3.3255 no 2_766
H36B O11 2.7215 no 2_776
H36B C3 3.2127 no 2_776
H36B C4 3.1693 no 2_776
H36B C10 3.1235 no 2_776
H36B C12 3.3108 no 2_776
H36B H4 3.0035 no 2_776
H36B H8C 3.3784 no 2_776
H36B H13 3.4854 no 2_776
H36C C3 3.4592 no 2_776
H36C C6 3.4050 no 2_776
H36C C10 3.5560 no 2_776
H36C C82 3.4280 no 2_766
H36C H6B 3.5381 no 2_776
H36C H6C 2.5834 no 2_776
H36C H8C 3.2387 no 2_776
H36C H82 3.1624 no 2_766
H37A C80 3.4732 no 2_766
H37A C81 3.2815 no 2_766
H37A C128 3.0979 no 1_655
H37A H12H 2.5625 no 1_655
H37A H12I 2.7659 no 1_655
H37A H12J 3.3984 no 1_655
H37A H12L 3.3929 no 1_655
H37B I51 3.4378 no 2_766
H37B C66 3.3893 no .
H37B C129 3.5977 no 1_655
H37B H12H 3.4186 no 1_655
H37B H12J 3.0095 no 1_655
H37B H12L 3.3014 no 1_655
H37B H52 3.1866 no 2_766
H37B H66B 3.5646 no .
H37B H66C 2.5471 no .
H37C C78 3.3255 no 2_766
H37C C79 3.3098 no 2_766
H37C C80 3.3404 no 2_766
H37C C81 3.3459 no 2_766
H37C C82 3.3712 no 2_766
H37C C83 3.3506 no 2_766
H37C H52 2.8495 no 2_766
H38A I141 3.2563 no 2_775
H38A C8 3.5535 no 2_776
H38A C96 3.5318 no .
H38A H8A 2.9317 no 2_776
H38A H8C 3.2872 no 2_776
H38A H96A 3.2450 no .
H38A H96B 2.9238 no .
H38A H98A 3.3360 no .
H38B I21 3.5243 no .
H38B C22 3.5509 no .
H38B H4 3.3697 no 2_776
H38B H8A 3.0476 no 2_776
H38B H8C 3.3586 no 2_776
H38B H22 2.6845 no .
H38C O91 2.7651 no .
H38C N91 3.3077 no .
H38C C98 3.1748 no .
H38C H22 3.0205 no .
H38C H96A 3.4855 no .
H38C H96B 3.4205 no .
H38C H98A 2.8502 no .
H38C H98B 2.6997 no .
H39A I111 3.5786 no 2_775
H39A O61 2.9421 no .
H39A C129 3.4688 no 1_655
H39A H12J 3.4339 no 1_655
H39A H12L 2.8406 no 1_655
H39A H66B 3.3359 no .
H39A H66C 3.2226 no .
H39A H68A 3.1808 no .
H39A H68C 3.4746 no .
H39B I141 3.4373 no 2_775
H39B C96 3.4275 no .
H39B C129 3.5033 no 1_655
H39B H12K 3.5923 no 1_655
H39B H12L 2.6596 no 1_655
H39B H96A 2.5732 no .
H39B H96B 3.4840 no .
H39C O91 2.7188 no .
H39C C68 3.4804 no .
H39C H68A 2.9356 no .
H39C H68C 3.1130 no .
H39C H96A 2.7644 no .
H43 C16 3.0267 no .
H43 C17 3.5669 no .
H43 C23 3.4238 no .
H43 C78 3.5086 no 2_666
H43 C79 3.4716 no 2_666
H43 C80 3.3142 no 2_666
H43 C81 3.1709 no 2_666
H43 C82 3.1697 no 2_666
H43 C83 3.3354 no 2_666
H43 H16 2.6403 no .
H43 H23 2.5013 no .
H43 H82 3.5830 no 2_666
H44 C16 3.4200 no .
H44 C17 2.9689 no .
H44 C74 2.9196 no 2_666
H44 C75 3.1962 no 2_666
H44 C78 3.0851 no 2_666
H44 C79 3.5543 no 2_666
H44 C83 3.4201 no 2_666
H44 H16 3.4220 no .
H44 H17 2.6440 no .
H44 H74 2.5364 no 2_666
H46 O70 2.5268 no 2_766
H46 C46 3.4998 no 2_766
H46 H46 2.8369 no 2_766
H46 H53 3.2553 no 2_766
H46 H77 3.1008 no 2_766
H47 C53 3.3877 no 2_766
H47 C66 3.4572 no .
H47 C76 3.4494 no 2_766
H47 C77 3.5059 no 2_766
H47 H52 3.3108 no 2_766
H47 H53 2.6904 no 2_766
H47 H66A 2.6244 no .
H47 H66B 3.5163 no .
H47 H76 3.1232 no 2_766
H47 H77 3.2279 no 2_766
H49 O11 3.4167 no .
H49 C17 3.3135 no .
H49 C20 3.2815 no 2_776
H49 C21 3.5187 no 2_776
H49 H4 3.5690 no .
H49 H17 2.5028 no .
H49 H20 3.0063 no 2_776
H50 C4 3.3114 no .
H50 C9 3.2146 no .
H50 H4 3.0736 no .
H50 H9B 3.1177 no .
H50 H9C 2.5435 no .
H50 H15H 3.5498 no 2_766
H52 C37 3.4652 no 2_766
H52 C66 3.5538 no 2_766
H52 C75 3.4475 no .
H52 C78 3.4735 no .
H52 C79 3.2649 no .
H52 H37B 3.1866 no 2_766
H52 H37C 2.8495 no 2_766
H52 H47 3.3108 no 2_766
H52 H66A 3.0162 no 2_766
H52 H66C 3.1736 no 2_766
H52 H73 3.5886 no 2_666
H52 H79 2.9973 no .
H53 C47 3.4574 no 2_766
H53 C72 3.5555 no .
H53 C76 3.4367 no .
H53 C77 3.3266 no .
H53 H46 3.2553 no 2_766
H53 H47 2.6904 no 2_766
H53 H66A 3.3253 no 2_766
H64 I51 3.2166 no 2_666
H64 H7C 2.9785 no 2_666
H64 H9C 3.4203 no 2_666
H64 H79 3.5494 no 2_666
H64 H80 3.0814 no 2_666
H66A O41 3.2363 no .
H66A C40 3.4248 no .
H66A C42 3.3687 no .
H66A C47 3.0412 no .
H66A C52 3.1521 no 2_766
H66A C53 3.3373 no 2_766
H66A H47 2.6244 no .
H66A H52 3.0162 no 2_766
H66A H53 3.3253 no 2_766
H66B O41 2.7387 no .
H66B C33 3.2150 no .
H66B C34 3.1523 no .
H66B C40 3.1459 no .
H66B C42 3.3389 no .
H66B H34 2.9818 no .
H66B H37B 3.5646 no .
H66B H39A 3.3359 no .
H66B H47 3.5163 no .
H66C C33 3.4850 no .
H66C C37 3.4097 no .
H66C C40 3.5992 no .
H66C C52 3.4414 no 2_766
H66C H37B 2.5471 no .
H66C H39A 3.2226 no .
H66C H52 3.1736 no 2_766
H67A C50 3.4432 no 2_766
H67A C51 3.2406 no 2_766
H67A C158 3.1262 no .
H67A H15H 2.5527 no .
H67A H15I 2.8287 no .
H67A H15K 3.4486 no .
H67A H15L 3.4526 no .
H67B I21 3.4448 no 1_545
H67B C7 3.4290 no 2_666
H67B C159 3.5405 no .
H67B H7B 2.5838 no 2_666
H67B H7C 3.5942 no 2_666
H67B H15H 3.3269 no .
H67B H15K 3.2448 no .
H67B H15L 2.9572 no .
H67B H20 3.2469 no 1_545
H67C C48 3.3436 no 2_766
H67C C49 3.3320 no 2_766
H67C C50 3.3789 no 2_766
H67C C51 3.3995 no 2_766
H67C C52 3.4228 no 2_766
H67C C53 3.3823 no 2_766
H67C H7B 3.5483 no 2_666
H67C H20 2.8101 no 1_545
H68A I81 3.5919 no 2_666
H68A C39 3.4901 no .
H68A H34 3.3219 no .
H68A H39A 3.1808 no .
H68A H39C 2.9356 no .
H68A H80 2.8234 no 2_666
H68B I51 3.5935 no 2_666
H68B O121 2.8812 no .
H68B N121 3.4479 no .
H68B C128 3.2297 no .
H68B H12G 2.9854 no .
H68B H12H 2.6553 no .
H68B H80 2.7914 no 2_666
H68C I111 3.3267 no 2_775
H68C O121 3.5637 no .
H68C C126 3.3677 no .
H68C H12A 3.0774 no .
H68C H12B 2.7812 no .
H68C H12G 3.2683 no .
H68C H39A 3.4746 no .
H68C H39C 3.1130 no .
H69A I171 3.5903 no 2_765
H69A O1 2.9446 no 2_666
H69A C159 3.4551 no .
H69A H7B 3.2191 no 2_666
H69A H7C 3.3168 no 2_666
H69A H9A 3.1685 no 2_666
H69A H9C 3.4855 no 2_666
H69A H15K 2.8352 no .
H69A H15L 3.4073 no .
H69B I111 3.4406 no 2_775
H69B C126 3.4271 no .
H69B C159 3.4837 no .
H69B H12A 2.5732 no .
H69B H12B 3.4836 no .
H69B H15J 3.5701 no .
H69B H15K 2.6454 no .
H69C O121 2.7302 no .
H69C C9 3.4644 no 2_666
H69C H9A 2.8435 no 2_666
H69C H9C 3.1845 no 2_666
H69C H12A 2.7649 no .
H73 C48 3.5058 no 2_666
H73 C49 3.4630 no 2_666
H73 C50 3.3041 no 2_666
H73 C51 3.1587 no 2_666
H73 C52 3.1725 no 2_666
H73 C53 3.3426 no 2_666
H73 C73 3.5737 no 2_666
H73 C74 3.0358 no 2_666
H73 C79 3.4211 no 2_666
H73 H52 3.5886 no 2_666
H73 H74 2.6553 no 2_666
H73 H79 2.5020 no 2_666
H74 C44 2.9185 no 2_666
H74 C45 3.2028 no 2_666
H74 C48 3.0904 no 2_666
H74 C49 3.5393 no 2_666
H74 C53 3.4363 no 2_666
H74 C73 2.9788 no 2_666
H74 C74 3.4319 no 2_666
H74 H44 2.5364 no 2_666
H74 H73 2.6553 no 2_666
H74 H74 3.4357 no 2_666
H76 O40 2.5230 no 2_766
H76 C14 3.5107 no 1_545
H76 H14 2.8566 no 1_545
H76 H19 3.2814 no 1_545
H76 H47 3.1232 no 2_766
H77 C7 3.4709 no 2_666
H77 C19 3.3854 no 1_545
H77 C46 3.4310 no 2_766
H77 C47 3.5003 no 2_766
H77 H7A 2.6323 no 2_666
H77 H7C 3.5429 no 2_666
H77 H19 2.6890 no 1_545
H77 H20 3.3045 no 1_545
H77 H46 3.1008 no 2_766
H77 H47 3.2279 no 2_766
H79 O71 3.4079 no 2_666
H79 C51 3.5132 no .
H79 C52 3.2745 no .
H79 C73 3.3130 no 2_666
H79 H52 2.9973 no .
H79 H64 3.5494 no 2_666
H79 H73 2.5020 no 2_666
H80 C64 3.3114 no 2_666
H80 C68 3.2041 no 2_666
H80 H12H 3.5378 no 2_666
H80 H64 3.0814 no 2_666
H80 H68A 2.8234 no 2_666
H80 H68B 2.7914 no 2_666
H82 C6 3.4641 no 1_545
H82 C14 3.5943 no 2_666
H82 C15 3.4356 no 2_666
H82 C18 3.4702 no 2_666
H82 C23 3.2626 no 2_666
H82 C36 3.5560 no 2_766
H82 H6B 2.8041 no 1_545
H82 H6C 3.2383 no 1_545
H82 H13 3.3051 no 1_545
H82 H23 2.9967 no 2_666
H82 H36A 3.0304 no 2_766
H82 H36C 3.1624 no 2_766
H82 H43 3.5830 no 2_666
H83 C12 3.5462 no 2_666
H83 C13 3.4688 no 1_545
H83 C13 3.3213 no 2_666
H83 C14 3.4281 no 2_666
H83 H13 2.7036 no 1_545
H83 H14 3.2776 no 1_545
H83 H36A 3.3255 no 2_766
H94 I171 3.2263 no 2_775
H94 H15D 2.9891 no 1_565
H94 H15J 3.5086 no 1_565
H94 H139 3.5829 no 2_675
H94 H140 2.9232 no 2_675
H96A C39 3.1019 no .
H96A C111 3.5008 no 2_775
H96A H38A 3.2450 no .
H96A H38C 3.4855 no .
H96A H39B 2.5732 no .
H96A H39C 2.7644 no .
H96B I141 3.4232 no 2_775
H96B C157 3.4515 no 1_565
H96B H15E 2.5848 no 1_565
H96B H38A 2.9238 no .
H96B H38C 3.4205 no .
H96B H39B 3.4840 no .
H96B H143 3.1893 no 2_775
H96C C108 3.5334 no 2_775
H96C C109 3.4116 no 2_775
H96C C110 3.5464 no 2_775
H96C C143 3.5511 no 2_775
H96C H10B 3.4654 no 2_775
H96C H143 2.6580 no 2_775
H97A O131 2.8144 no .
H97A C13D 3.2473 no .
H97A C123 3.2507 no .
H97A C124 3.1689 no .
H97A C130 3.1135 no .
H97A C132 3.3710 no .
H97A H12G 3.4178 no .
H97A H13D 2.7852 no .
H97A H124 2.9626 no .
H97B C123 3.3675 no .
H97B C124 3.5690 no .
H97B C126 3.4267 no .
H97B C130 3.4877 no .
H97B H12B 2.5850 no .
H97B H12G 3.0287 no .
H97B H112 3.4733 no 2_775
H97C O131 3.3709 no .
H97C C13D 3.5693 no .
H97C C112 3.3376 no 2_775
H97C C113 3.4911 no 2_775
H97C C130 3.3932 no .
H97C C132 3.5271 no .
H97C C133 3.2580 no .
H97C H13D 3.4723 no .
H97C H112 3.2730 no 2_775
H97C H113 3.5715 no 2_775
H97C H133 2.8687 no .
H98A I21 3.5850 no .
H98A O151 2.8894 no 1_565
H98A N151 3.5915 no 1_565
H98A C38 3.4491 no .
H98A H15D 3.4856 no 1_565
H98A H15E 3.0927 no 1_565
H98A H15L 3.3887 no 1_565
H98A H38A 3.3360 no .
H98A H38C 2.8502 no .
H98B I21 3.5676 no .
H98B I81 3.4799 no 2_666
H98B C6 3.3533 no 2_676
H98B C38 3.5581 no .
H98B H6A 2.5553 no 2_676
H98B H6C 3.3183 no 2_676
H98B H22 3.5590 no .
H98B H38C 2.6997 no .
H98C O1 2.7661 no 2_676
H98C C159 3.4467 no 1_565
H98C H6A 2.8386 no 2_676
H98C H15J 3.1430 no 1_565
H98C H15L 2.8484 no 1_565
H99A I81 3.2997 no 2_666
H99A C6 3.4827 no 2_676
H99A H6A 3.2864 no 2_676
H99A H6C 2.8090 no 2_676
H99A H8C 3.3071 no 2_676
H99A H12G 3.5352 no .
H99A H12I 3.0349 no .
H99B I141 3.3324 no 2_675
H99B H12G 3.4144 no .
H99B H12I 2.9824 no .
H99B H124 3.4151 no .
H99B H140 2.7617 no 2_675
H99C O1 2.8437 no 2_676
H99C N1 3.3440 no 2_676
H99C C8 3.1597 no 2_676
H99C H6C 3.4615 no 2_676
H99C H8B 2.6397 no 2_676
H99C H8C 2.8717 no 2_676
H99C H140 2.9968 no 2_675
H103 C142 3.5061 no 2_775
H103 C157 3.5768 no 1_565
H103 H15D 3.5491 no 1_565
H103 H15F 2.7937 no 1_565
H103 H103 3.5009 no 2_775
H103 H104 3.3158 no 2_775
H103 H134 3.5478 no 2_775
H103 H142 2.8079 no 2_775
H104 O100 2.6182 no 2_775
H104 H103 3.3158 no 2_775
H104 H134 3.0602 no 2_775
H104 H143 3.5563 no .
H106 C132 3.4325 no 2_675
H106 C136 3.0856 no 2_675
H106 C137 2.6810 no 2_675
H106 C165 3.3741 no 2_775
H106 C166 3.1758 no 2_775
H106 C168 3.2931 no 2_775
H106 C173 3.4028 no 2_775
H106 H136 3.1068 no 2_675
H106 H137 2.4150 no 2_675
H106 H166 2.8932 no 2_775
H106 H173 3.4421 no 2_775
H107 C135 3.5385 no 2_675
H107 C136 2.8766 no 2_675
H107 C137 3.5313 no 2_675
H107 C139 3.1997 no 2_675
H107 C169 3.5344 no 2_775
H107 C170 3.4471 no 2_775
H107 C171 3.2886 no 2_775
H107 C172 3.1685 no 2_775
H107 C173 3.3307 no 2_775
H107 H136 2.4678 no 2_675
H107 H139 2.2932 no 2_675
H107 H172 3.5017 no 2_775
H109 O131 3.3084 no 2_675
H109 C137 3.1229 no 2_675
H109 C141 3.5311 no .
H109 C143 3.1615 no .
H109 H16C 2.9386 no 2_775
H109 H16D 3.2177 no 2_775
H109 H124 3.5966 no 2_675
H109 H137 2.2852 no 2_675
H109 H143 2.7948 no .
H110 C16D 3.5370 no 2_775
H110 C124 3.1792 no 2_675
H110 C129 3.2641 no 2_675
H110 H12K 2.5985 no 2_675
H110 H12L 3.2046 no 2_675
H110 H16D 2.6195 no 2_775
H110 H124 2.9290 no 2_675
H112 O130 3.5230 no 2_775
H112 C16B 2.8972 no 1_565
H112 C126 3.3243 no 2_775
H112 C165 3.5871 no 1_565
H112 C168 3.5185 no 1_565
H112 C169 3.4444 no 1_565
H112 H12B 3.1387 no 2_775
H112 H12C 2.6462 no 2_775
H112 H16B 2.1172 no 1_565
H112 H97B 3.4733 no 2_775
H112 H97C 3.2730 no 2_775
H112 H133 3.5865 no 2_775
H112 H167 3.4893 no 2_775
H112 H169 3.4043 no 1_565
H113 C16A 2.3721 no 1_565
H113 C16B 2.4798 no 1_565
H113 C163 3.3287 no 1_565
H113 C164 3.4039 no 1_565
H113 H16A 1.8948 no 1_565
H113 H16B 2.1377 no 1_565
H113 H97C 3.5715 no 2_775
H113 H133 2.8829 no 2_775
H113 H163 3.5759 no 1_565
H113 H166 3.3862 no 2_775
H124 I141 3.2309 no 2_675
H124 H97A 2.9626 no .
H124 H99B 3.4151 no .
H124 H109 3.5966 no 2_675
H124 H110 2.9290 no 2_675
H133 C113 3.5500 no 2_775
H133 H97C 2.8687 no .
H133 H112 3.5865 no 2_775
H133 H113 2.8829 no 2_775
H133 H163 3.2779 no 2_765
H133 H164 3.3520 no 2_765
H134 O160 2.7203 no 2_765
H134 C104 3.5962 no 2_775
H134 H103 3.5478 no 2_775
H134 H104 3.0602 no 2_775
H134 H163 3.3162 no 2_765
H136 C102 3.4672 no 2_675
H136 C106 3.1053 no 2_675
H136 C107 2.7228 no 2_675
H136 C135 3.3694 no 2_675
H136 C136 3.1401 no 2_675
H136 C138 3.2523 no 2_675
H136 C142 3.4097 no 2_675
H136 H106 3.1068 no 2_675
H136 H107 2.4678 no 2_675
H136 H136 2.8396 no 2_675
H136 H142 3.5001 no 2_675
H137 C105 3.5092 no 2_675
H137 C106 2.8302 no 2_675
H137 C107 3.5072 no 2_675
H137 C109 3.1906 no 2_675
H137 C140 3.4829 no 2_675
H137 C141 3.2935 no 2_675
H137 C142 3.3096 no 2_675
H137 C143 3.1201 no 2_675
H137 H106 2.4150 no 2_675
H137 H109 2.2852 no 2_675
H137 H143 3.4086 no 2_675
H139 O101 3.2989 no 2_675
H139 C107 3.1292 no 2_675
H139 C171 3.5344 no 1_455
H139 C172 3.2043 no 1_455
H139 H13C 2.8933 no 2_675
H139 H13D 3.2725 no 2_675
H139 H94 3.5829 no 2_675
H139 H107 2.2932 no 2_675
H139 H172 2.8910 no 1_455
H140 C13D 3.5374 no 2_675
H140 C94 3.1653 no 2_675
H140 C99 3.2543 no 2_675
H140 H13D 2.6324 no 2_675
H140 H94 2.9232 no 2_675
H140 H99B 2.7617 no 2_675
H140 H99C 2.9968 no 2_675
H142 C10A 2.5034 no .
H142 C10B 2.4913 no .
H142 C103 3.4392 no .
H142 C104 3.4096 no .
H142 H10A 2.2040 no .
H142 H10B 1.9600 no .
H142 H15F 3.4768 no 2_765
H142 H103 2.8079 no 2_775
H142 H136 3.5001 no 2_675
H143 O100 3.5387 no 2_775
H143 C10B 2.8385 no .
H143 C96 3.3520 no 2_775
H143 C105 3.5141 no .
H143 C108 3.4893 no .
H143 C109 3.1788 no .
H143 H10B 1.9253 no .
H143 H15E 3.5219 no 2_765
H143 H15F 3.3436 no 2_765
H143 H96B 3.1893 no 2_775
H143 H96C 2.6580 no 2_775
H143 H104 3.5563 no .
H143 H109 2.7948 no .
H143 H137 3.4086 no 2_675
H154 I111 3.2306 no 2_775
H154 H12D 2.9071 no 1_655
H154 H12K 3.4848 no 1_655
H154 H169 3.5310 no 2_765
H154 H170 2.9531 no 2_765
H163 C173 3.5639 no 2_865
H163 H12F 2.8974 no 1_655
H163 H113 3.5759 no 1_545
H163 H133 3.2779 no 2_765
H163 H134 3.3162 no 2_765
H163 H172 3.5914 no 2_865
H163 H173 2.8699 no 2_865
H164 O130 2.7285 no 2_765
H164 C164 3.5424 no 2_865
H164 H133 3.3520 no 2_765
H164 H164 2.9062 no 2_865
H164 H173 3.5950 no 2_865
H166 C105 3.3567 no 2_775
H166 C106 3.1651 no 2_775
H166 C108 3.2215 no 2_775
H166 C113 3.3384 no 2_775
H166 C162 3.4677 no 2_765
H166 C166 3.0555 no 2_765
H166 C167 2.6847 no 2_765
H166 H106 2.8932 no 2_775
H166 H113 3.3862 no 2_775
H166 H166 3.0715 no 2_765
H166 H167 2.4224 no 2_765
H167 C110 3.5250 no 2_775
H167 C111 3.3184 no 2_775
H167 C112 3.1695 no 2_775
H167 C113 3.3301 no 2_775
H167 C165 3.5068 no 2_765
H167 C166 2.8343 no 2_765
H167 C167 3.5165 no 2_765
H167 C169 3.1062 no 2_765
H167 H112 3.4893 no 2_775
H167 H166 2.4224 no 2_765
H167 H169 2.2287 no 2_765
H169 O161 3.0084 no 2_765
H169 C10C 3.0910 no 2_775
H169 C10D 3.3228 no 2_775
H169 C162 3.4359 no 2_765
H169 C167 2.9791 no 2_765
H169 H10C 2.4043 no 2_775
H169 H112 3.4043 no 1_545
H169 H154 3.5310 no 2_765
H169 H167 2.2287 no 2_765
H169 H10D 2.8444 no 2_775
H170 C154 3.1952 no 2_765
H170 C159 3.2328 no 2_765
H170 H15J 2.5647 no 2_765
H170 H15K 3.1672 no 2_765
H170 H154 2.9531 no 2_765
H170 H10D 2.7233 no 2_775
H172 O160 3.4727 no 2_865
H172 C13B 2.9487 no 1_655
H172 C135 3.5824 no 1_655
H172 C138 3.5544 no 1_655
H172 C139 3.2623 no 1_655
H172 C156 3.3198 no 2_865
H172 H12E 3.3205 no 2_765
H172 H12F 3.3896 no 2_765
H172 H13B 2.3145 no 1_655
H172 H15B 3.1602 no 2_865
H172 H15C 2.6224 no 2_865
H172 H107 3.5017 no 2_775
H172 H139 2.8910 no 1_655
H172 H163 3.5914 no 2_865
H173 C13A 2.4333 no 1_655
H173 C13B 2.5440 no 1_655
H173 C133 3.4073 no 1_655
H173 C134 3.4641 no 1_655
H173 H13A 1.9081 no 1_655
H173 H13B 2.2857 no 1_655
H173 H106 3.4421 no 2_775
H173 H163 2.8699 no 2_865
H173 H164 3.5950 no 2_865
H10D C168 3.5901 no 2_775
H10D C169 2.7412 no 2_775
H10D C170 2.5804 no 2_775
H10D C171 3.1143 no 2_775
H10D H15D 2.9225 no 1_565
H10D H169 2.8444 no 2_775
H10D H170 2.7233 no 2_775

loop_
_geom_torsion_atom_site_label_1
_geom_torsion_atom_site_label_2
_geom_torsion_atom_site_label_3
_geom_torsion_atom_site_label_4
_geom_torsion
_geom_torsion_publ_flag
C10 O11 C12 C13 39.4(8) no
C10 O11 C12 C17 -145.9(5) no
C12 O11 C10 O10 7.4(10) no
C12 O11 C10 C3 -172.1(5) no
C40 O41 C42 C43 145.4(5) no
C40 O41 C42 C47 -40.4(8) no
C42 O41 C40 O40 -5.8(10) no
C42 O41 C40 C33 172.3(5) no
C70 O71 C72 C73 146.0(5) no
C70 O71 C72 C77 -39.5(8) no
C72 O71 C70 O70 -7.0(10) no
C72 O71 C70 C63 171.9(5) no
C100 O101 C102 C10A 24.1(10) no
C100 O101 C102 C10D -150.1(6) no
C100 O101 C102 C103 -32.4(9) no
C100 O101 C102 C107 152.5(6) no
C102 O101 C100 O100 -10.0(10) no
C102 O101 C100 C93 171.9(5) no
C130 O131 C132 C13A 33.6(11) no
C130 O131 C132 C13D -145.2(6) no
C130 O131 C132 C133 -28.8(9) no
C130 O131 C132 C137 152.7(6) no
C132 O131 C130 O130 -12.1(10) no
C132 O131 C130 C123 171.8(5) no
C160 O161 C162 C16A 36.0(10) no
C160 O161 C162 C16D -148.2(6) no
C160 O161 C162 C163 -27.2(9) no
C160 O161 C162 C167 151.4(5) no
C162 O161 C160 O160 -9.4(10) no
C162 O161 C160 C153 171.2(5) no
O1 N1 C2 C3 -179.0(5) no
O1 N1 C2 C6 61.5(7) no
O1 N1 C2 C7 -60.5(7) no
O1 N1 C5 C4 178.6(5) no
O1 N1 C5 C8 -63.6(7) no
O1 N1 C5 C9 60.2(7) no
C2 N1 C5 C4 3.1(6) no
C2 N1 C5 C8 120.9(5) no
C2 N1 C5 C9 -115.2(5) no
C5 N1 C2 C3 -3.6(6) no
C5 N1 C2 C6 -123.1(5) no
C5 N1 C2 C7 114.9(5) no
O31 N31 C32 C33 178.4(5) no
O31 N31 C32 C36 60.8(7) no
O31 N31 C32 C37 -62.3(7) no
O31 N31 C35 C34 -178.3(5) no
O31 N31 C35 C38 -58.5(7) no
O31 N31 C35 C39 63.3(7) no
C32 N31 C35 C34 -3.6(6) no
C32 N31 C35 C38 116.1(5) no
C32 N31 C35 C39 -122.1(5) no
C35 N31 C32 C33 3.6(6) no
C35 N31 C32 C36 -114.0(5) no
C35 N31 C32 C37 122.9(5) no
O61 N61 C62 C63 179.2(5) no
O61 N61 C62 C66 60.2(7) no
O61 N61 C62 C67 -62.1(7) no
O61 N61 C65 C64 -178.8(5) no
O61 N61 C65 C68 -60.1(7) no
O61 N61 C65 C69 63.9(7) no
C62 N61 C65 C64 -3.9(6) no
C62 N61 C65 C68 114.9(5) no
C62 N61 C65 C69 -121.2(5) no
C65 N61 C62 C63 4.3(6) no
C65 N61 C62 C66 -114.7(5) no
C65 N61 C62 C67 123.0(5) no
O91 N91 C92 C93 -179.7(5) no
O91 N91 C92 C96 -60.9(7) no
O91 N91 C92 C97 62.6(7) no
O91 N91 C95 C94 -179.6(5) no
O91 N91 C95 C98 62.1(7) no
O91 N91 C95 C99 -60.6(7) no
C92 N91 C95 C94 -0.6(6) no
C92 N91 C95 C98 -119.0(5) no
C92 N91 C95 C99 118.3(5) no
C95 N91 C92 C93 1.3(6) no
C95 N91 C92 C96 120.2(5) no
C95 N91 C92 C97 -116.3(5) no
O121 N121 C122 C123 -179.7(5) no
O121 N121 C122 C126 -60.2(7) no
O121 N121 C122 C127 62.4(7) no
O121 N121 C125 C124 -179.7(5) no
O121 N121 C125 C128 62.8(7) no
O121 N121 C125 C129 -60.3(7) no
C122 N121 C125 C124 -0.7(6) no
C122 N121 C125 C128 -118.2(5) no
C122 N121 C125 C129 118.7(5) no
C125 N121 C122 C123 1.3(6) no
C125 N121 C122 C126 120.8(5) no
C125 N121 C122 C127 -116.6(5) no
O151 N151 C152 C153 -179.9(5) no
O151 N151 C152 C156 -60.8(7) no
O151 N151 C152 C157 62.3(7) no
O151 N151 C155 C154 -179.8(5) no
O151 N151 C155 C158 61.9(7) no
O151 N151 C155 C159 -61.2(7) no
C152 N151 C155 C154 -0.3(6) no
C152 N151 C155 C158 -118.6(5) no
C152 N151 C155 C159 118.3(5) no
C155 N151 C152 C153 0.6(6) no
C155 N151 C152 C156 119.7(5) no
C155 N151 C152 C157 -117.2(5) no
N1 C2 C3 C4 2.7(6) no
N1 C2 C3 C10 -175.9(5) no
C6 C2 C3 C4 118.8(5) no
C6 C2 C3 C10 -59.8(7) no
C7 C2 C3 C4 -111.7(6) no
C7 C2 C3 C10 69.7(7) no
C2 C3 C4 C5 -1.0(7) no
C2 C3 C10 O10 -6.3(10) no
C2 C3 C10 O11 173.1(5) no
C4 C3 C10 O10 175.3(6) no
C4 C3 C10 O11 -5.3(9) no
C10 C3 C4 C5 177.5(5) no
C3 C4 C5 N1 -1.2(7) no
C3 C4 C5 C8 -117.9(6) no
C3 C4 C5 C9 115.4(6) no
C10B C10A C102 O101 170.4(13) no
C10B C10A C102 C10D -16(2) no
C10B C10A C102 C103 -80.7(16) no
C10B C10A C102 C107 37.1(17) no
C102 C10A C10B C105 19(3) no
C10A C10B C105 C10C -6(3) no
C10A C10B C105 C104 67(2) no
C10A C10B C105 C106 -61(2) no
C10A C10B C105 C108 171.6(16) no
C10D C10C C105 C10B -9(2) no
C10D C10C C105 C104 -55.7(18) no
C10D C10C C105 C106 65.7(16) no
C10D C10C C105 C108 172.6(14) no
C105 C10C C10D C102 12(3) no
C10C C10D C102 O101 175.8(15) no
C10C C10D C102 C10A 2(2) no
C10C C10D C102 C103 42.3(19) no
C10C C10D C102 C107 -77.7(17) no
O11 C12 C13 C14 173.7(5) no
O11 C12 C17 C16 -175.2(4) no
C13 C12 C17 C16 -0.3(9) no
C17 C12 C13 C14 -0.7(9) no
C12 C13 C14 C15 0.6(9) no
C13B C13A C132 O131 -172.3(14) no
C13B C13A C132 C13D 6(3) no
C13B C13A C132 C133 -64.0(17) no
C13B C13A C132 C137 59(2) no
C132 C13A C13B C135 -19(3) no
C13A C13B C135 C13C 22(2) no
C13A C13B C135 C134 88.4(18) no
C13A C13B C135 C136 -35.1(18) no
C13A C13B C135 C138 -169.3(14) no
C13D C13C C135 C13B -13(2) no
C13D C13C C135 C134 -52(2) no
C13D C13C C135 C136 71.4(18) no
C13D C13C C135 C138 177.6(15) no
C135 C13C C13D C132 2(3) no
C13C C13D C132 O131 -179.0(16) no
C13C C13D C132 C13A 2(2) no
C13C C13D C132 C133 49.3(19) no
C13C C13D C132 C137 -70.9(17) no
C13 C14 C15 C16 0.5(9) no
C13 C14 C15 C18 179.9(5) no
C14 C15 C16 C17 -1.6(8) no
C14 C15 C18 C19 47.5(8) no
C14 C15 C18 C23 -133.7(6) no
C16 C15 C18 C19 -133.1(6) no
C16 C15 C18 C23 45.6(8) no
C18 C15 C16 C17 179.1(5) no
C15 C16 C17 C12 1.5(8) no
C16B C16A C162 O161 -179.6(15) no
C16B C16A C162 C16D 5(3) no
C16B C16A C162 C163 -67.6(18) no
C16B C16A C162 C167 56(2) no
C162 C16A C16B C165 -10(3) no
C16A C16B C165 C16C 11(3) no
C16A C16B C165 C164 80(2) no
C16A C16B C165 C166 -44(2) no
C16A C16B C165 C168 -174.1(16) no
C16D C16C C165 C16B -8(3) no
C16D C16C C165 C164 -51(2) no
C16D C16C C165 C166 70.6(19) no
C16D C16C C165 C168 177.1(16) no
C165 C16C C16D C162 4(3) no
C16C C16D C162 O161 -178.2(15) no
C16C C16D C162 C16A -2(2) no
C16C C16D C162 C163 46.5(18) no
C16C C16D C162 C167 -72.9(17) no
C15 C18 C19 C20 -179.8(5) no
C15 C18 C23 C22 -179.9(5) no
C19 C18 C23 C22 -1.1(9) no
C23 C18 C19 C20 1.5(9) no
C18 C19 C20 C21 -0.6(9) no
C19 C20 C21 I21 175.7(5) no
C19 C20 C21 C22 -0.7(9) no
I21 C21 C22 C23 -175.4(4) no
C20 C21 C22 C23 1.1(9) no
C21 C22 C23 C18 -0.1(10) no
N31 C32 C33 C34 -2.1(6) no
N31 C32 C33 C40 175.3(5) no
C36 C32 C33 C34 114.8(5) no
C36 C32 C33 C40 -67.8(7) no
C37 C32 C33 C34 -119.2(5) no
C37 C32 C33 C40 58.3(7) no
C32 C33 C34 C35 -0.0(7) no
C32 C33 C40 O40 6.1(10) no
C32 C33 C40 O41 -172.0(5) no
C34 C33 C40 O40 -176.8(6) no
C34 C33 C40 O41 5.1(9) no
C40 C33 C34 C35 -177.4(5) no
C33 C34 C35 N31 2.1(7) no
C33 C34 C35 C38 -114.8(6) no
C33 C34 C35 C39 118.9(6) no
O41 C42 C43 C44 175.0(4) no
O41 C42 C47 C46 -173.5(5) no
C43 C42 C47 C46 0.3(9) no
C47 C42 C43 C44 0.6(9) no
C42 C43 C44 C45 -1.2(9) no
C43 C44 C45 C46 0.8(8) no
C43 C44 C45 C48 -179.1(5) no
C44 C45 C46 C47 0.2(9) no
C44 C45 C48 C49 -46.3(8) no
C44 C45 C48 C53 133.3(6) no
C46 C45 C48 C49 133.8(6) no
C46 C45 C48 C53 -46.5(8) no
C48 C45 C46 C47 -180.0(5) no
C45 C46 C47 C42 -0.7(9) no
C45 C48 C49 C50 -179.8(5) no
C45 C48 C53 C52 179.7(5) no
C49 C48 C53 C52 -0.7(9) no
C53 C48 C49 C50 0.6(10) no
C48 C49 C50 C51 0.4(10) no
C49 C50 C51 I51 175.9(5) no
C49 C50 C51 C52 -1.4(9) no
I51 C51 C52 C53 -175.9(4) no
C50 C51 C52 C53 1.3(9) no
C51 C52 C53 C48 -0.3(9) no
N61 C62 C63 C64 -3.1(6) no
N61 C62 C63 C70 175.9(5) no
C66 C62 C63 C64 112.2(6) no
C66 C62 C63 C70 -68.8(7) no
C67 C62 C63 C64 -118.4(5) no
C67 C62 C63 C70 60.6(7) no
C62 C63 C64 C65 0.9(8) no
C62 C63 C70 O70 5.5(10) no
C62 C63 C70 O71 -173.4(5) no
C64 C63 C70 O70 -175.6(6) no
C64 C63 C70 O71 5.5(9) no
C70 C63 C64 C65 -178.0(5) no
C63 C64 C65 N61 1.7(7) no
C63 C64 C65 C68 -115.4(6) no
C63 C64 C65 C69 117.8(6) no
O71 C72 C73 C74 175.0(4) no
O71 C72 C77 C76 -173.4(5) no
C73 C72 C77 C76 0.7(9) no
C77 C72 C73 C74 0.4(9) no
C72 C73 C74 C75 -1.3(8) no
C73 C74 C75 C76 1.1(8) no
C73 C74 C75 C78 -179.5(5) no
C74 C75 C76 C77 -0.0(8) no
C74 C75 C78 C79 -46.4(8) no
C74 C75 C78 C83 133.0(6) no
C76 C75 C78 C79 133.1(6) no
C76 C75 C78 C83 -47.5(8) no
C78 C75 C76 C77 -179.4(5) no
C75 C76 C77 C72 -0.9(8) no
C75 C78 C79 C80 -179.9(5) no
C75 C78 C83 C82 179.7(5) no
C79 C78 C83 C82 -0.9(9) no
C83 C78 C79 C80 0.6(9) no
C78 C79 C80 C81 0.8(10) no
C79 C80 C81 I81 176.1(5) no
C79 C80 C81 C82 -1.9(9) no
I81 C81 C82 C83 -176.2(4) no
C80 C81 C82 C83 1.6(9) no
C81 C82 C83 C78 -0.2(9) no
N91 C92 C93 C94 -1.6(6) no
N91 C92 C93 C100 176.4(5) no
C96 C92 C93 C94 -117.8(6) no
C96 C92 C93 C100 60.2(7) no
C97 C92 C93 C94 113.0(6) no
C97 C92 C93 C100 -69.0(7) no
C92 C93 C94 C95 1.4(7) no
C92 C93 C100 O100 2.1(11) no
C92 C93 C100 O101 -179.9(5) no
C94 C93 C100 O100 179.8(7) no
C94 C93 C100 O101 -2.2(10) no
C100 C93 C94 C95 -176.5(6) no
C93 C94 C95 N91 -0.5(7) no
C93 C94 C95 C98 116.7(6) no
C93 C94 C95 C99 -117.8(6) no
O101 C102 C103 C104 -178.3(7) no
O101 C102 C107 C106 177.2(7) no
C10A C102 C103 C104 76.5(14) no
C10A C102 C107 C106 -44.6(13) no
C10D C102 C103 C104 -55.2(13) no
C10D C102 C107 C106 79.7(14) no
C103 C102 C107 C106 1.7(13) no
C107 C102 C103 C104 -3.3(14) no
C102 C103 C104 C105 7.6(16) no
C103 C104 C105 C10B -73.5(11) no
C103 C104 C105 C10C 46.1(11) no
C103 C104 C105 C106 -9.8(14) no
C103 C104 C105 C108 176.2(8) no
C10B C105 C106 C107 50.3(12) no
C10B C105 C108 C109 66.3(16) no
C10B C105 C108 C113 -114.7(13) no
C10C C105 C106 C107 -68.7(12) no
C10C C105 C108 C109 -116.0(11) no
C10C C105 C108 C113 63.0(13) no
C104 C105 C106 C107 7.9(13) no
C104 C105 C108 C109 125.5(9) no
C104 C105 C108 C113 -55.5(11) no
C106 C105 C108 C109 -48.4(10) no
C106 C105 C108 C113 130.5(8) no
C108 C105 C106 C107 -177.9(6) no
C105 C106 C107 C102 -3.9(14) no
C105 C108 C109 C110 177.1(7) no
C105 C108 C113 C112 177.5(8) no
C109 C108 C113 C112 -3.5(14) no
C113 C108 C109 C110 -1.9(14) no
C108 C109 C110 C111 7.9(14) no
C109 C110 C111 I111 174.5(7) no
C109 C110 C111 C112 -8.1(12) no
I111 C111 C112 C113 -179.7(6) no
C110 C111 C112 C113 3.1(14) no
C111 C112 C113 C108 3.0(16) no
N121 C122 C123 C124 -1.6(6) no
N121 C122 C123 C130 176.2(5) no
C126 C122 C123 C124 -117.8(6) no
C126 C122 C123 C130 60.0(7) no
C127 C122 C123 C124 112.9(6) no
C127 C122 C123 C130 -69.3(8) no
C122 C123 C124 C125 1.4(8) no
C122 C123 C130 O130 3.3(11) no
C122 C123 C130 O131 179.3(5) no
C124 C123 C130 O130 -179.1(6) no
C124 C123 C130 O131 -3.1(10) no
C130 C123 C124 C125 -176.3(6) no
C123 C124 C125 N121 -0.4(7) no
C123 C124 C125 C128 116.1(6) no
C123 C124 C125 C129 -117.5(6) no
O131 C132 C133 C134 -174.9(7) no
O131 C132 C137 C136 177.1(7) no
C13A C132 C133 C134 75.4(15) no
C13A C132 C137 C136 -48.9(13) no
C13D C132 C133 C134 -51.9(13) no
C13D C132 C137 C136 77.5(13) no
C133 C132 C137 C136 -1.4(14) no
C137 C132 C133 C134 3.5(14) no
C132 C133 C134 C135 -2.1(16) no
C133 C134 C135 C13B -72.4(10) no
C133 C134 C135 C13C 51.4(11) no
C133 C134 C135 C136 -1.4(14) no
C133 C134 C135 C138 -179.6(8) no
C13B C135 C136 C137 44.5(11) no
C13B C135 C138 C139 77.9(13) no
C13B C135 C138 C142 -102.7(12) no
C13C C135 C136 C137 -69.6(13) no
C13C C135 C138 C139 -113.7(12) no
C13C C135 C138 C142 65.7(14) no
C134 C135 C136 C137 3.5(13) no
C134 C135 C138 C139 129.8(9) no
C134 C135 C138 C142 -50.8(11) no
C136 C135 C138 C139 -48.4(10) no
C136 C135 C138 C142 131.0(8) no
C138 C135 C136 C137 -178.3(6) no
C135 C136 C137 C132 -2.1(15) no
C135 C138 C139 C140 176.4(7) no
C135 C138 C142 C143 -179.8(8) no
C139 C138 C142 C143 -0.4(14) no
C142 C138 C139 C140 -3.0(14) no
C138 C139 C140 C141 8.5(15) no
C139 C140 C141 I141 173.7(7) no
C139 C140 C141 C143 -10.2(12) no
I141 C141 C143 C142 -176.9(6) no
C140 C141 C143 C142 7.2(13) no
C138 C142 C143 C141 -1.8(17) no
N151 C152 C153 C154 -0.6(6) no
N151 C152 C153 C160 175.7(5) no
C156 C152 C153 C154 -116.6(6) no
C156 C152 C153 C160 59.8(7) no
C157 C152 C153 C154 115.0(6) no
C157 C152 C153 C160 -68.6(7) no
C152 C153 C154 C155 0.5(7) no
C152 C153 C160 O160 1.0(10) no
C152 C153 C160 O161 -179.7(5) no
C154 C153 C160 O160 176.7(6) no
C154 C153 C160 O161 -3.9(9) no
C160 C153 C154 C155 -175.6(5) no
C153 C154 C155 N151 -0.1(7) no
C153 C154 C155 C158 117.5(6) no
C153 C154 C155 C159 -117.0(6) no
O161 C162 C163 C164 -174.7(7) no
O161 C162 C167 C166 177.3(7) no
C16A C162 C163 C164 78.7(16) no
C16A C162 C167 C166 -52.0(13) no
C16D C162 C163 C164 -48.9(13) no
C16D C162 C167 C166 77.3(13) no
C163 C162 C167 C166 -4.1(14) no
C167 C162 C163 C164 6.9(14) no
C162 C163 C164 C165 -4.1(17) no
C163 C164 C165 C16B -71.8(11) no
C163 C164 C165 C16C 51.8(12) no
C163 C164 C165 C166 -1.5(15) no
C163 C164 C165 C168 -176.6(9) no
C16B C165 C166 C167 48.4(13) no
C16B C165 C168 C169 85.2(15) no
C16B C165 C168 C173 -110.8(14) no
C16C C165 C166 C167 -70.3(14) no
C16C C165 C168 C169 -100.0(13) no
C16C C165 C168 C173 64.0(15) no
C164 C165 C166 C167 4.2(13) no
C164 C165 C168 C169 141.2(8) no
C164 C165 C168 C173 -54.8(11) no
C166 C165 C168 C169 -33.8(10) no
C166 C165 C168 C173 130.2(8) no
C168 C165 C166 C167 179.4(6) no
C165 C166 C167 C162 -1.5(14) no
C165 C168 C169 C170 -176.4(6) no
C165 C168 C173 C172 -179.8(8) no
C169 C168 C173 C172 -14.9(14) no
C173 C168 C169 C170 18.7(11) no
C168 C169 C170 C171 -11.5(13) no
C169 C170 C171 I171 -177.4(7) no
C169 C170 C171 C172 -0.9(13) no
I171 C171 C172 C173 -178.4(6) no
C170 C171 C172 C173 5.3(14) no
C171 C172 C173 C168 3.2(17) no
